data_7001442
loop_
_publ_author_name
'K\"uhnert, J.'
'R\"uffer, T.'
'Ecorchard, P.'
'Br\"auer, B.'
'Lan, Y.'
'Powell, A. K.'
'Lang, H.'

_publ_section_title
;
 Reaction chemistry of 1,1&#x2032;-ferrocene dicarboxylate towards
 M(ii) salts (M = Co, Ni, Cu): solid-state structure and
 electrochemical, electronic and magnetic properties of bi- and
 tetrametallic complexes and coordination polymers
;
_journal_issue 23
_journal_name_full 'Dalton Transactions'
_journal_page_first 4499
_journal_page_last 4508
_journal_paper_doi 10.1039/b821407g
_journal_year 2009
_chemical_formula_sum 'C146.75 H202.75 Cl8.25 Co8 Fe8 N16 O36'
_chemical_formula_weight 3977.70
_chemical_name_systematic
;
?
;
_space_group_IT_number 9
_symmetry_cell_setting monoclinic
_symmetry_space_group_name_Hall 'C -2yc'
_symmetry_space_group_name_H-M 'C 1 c 1'
_atom_sites_solution_hydrogens geom
_atom_sites_solution_primary direct
_atom_sites_solution_secondary difmap
_audit_creation_method SHELXL-97
_cell_angle_alpha 90.00
_cell_angle_beta 90.1150(10)
_cell_angle_gamma 90.00
_cell_formula_units_Z 4
_cell_length_a 22.0824(2)
_cell_length_b 21.9992(2)
_cell_length_c 35.3834(3)
_cell_measurement_reflns_used 16138
_cell_measurement_temperature 100
_cell_measurement_theta_max 61.43
_cell_measurement_theta_min 3.85
_cell_volume 17189.0(3)
_computing_cell_refinement
;
CrysAlis RED, Oxford Diffraction Ltd.,
Version 1.171.32.10 (release nn-09-2007 CrysAlis171 .NET)
(compiled Sep 27 2007,17:40:02)
;
_computing_data_collection
;
CrysAlis CCD, Oxford Diffraction Ltd.,
Version 1.171.32.10 (release nn-09-2007 CrysAlis171 .NET)
(compiled Sep 27 2007,17:40:02)
;
_computing_data_reduction
;
CrysAlis RED, Oxford Diffraction Ltd.,
Version 1.171.32.10 (release nn-09-2007 CrysAlis171 .NET)
(compiled Sep 27 2007,17:40:02)
;
_computing_structure_refinement 'SHELXL-97 (Sheldrick, 1997)'
_computing_structure_solution 'SHELXS-97 (Sheldrick, 1990)'
_diffrn_ambient_temperature 100
_diffrn_measured_fraction_theta_full 0.965
_diffrn_measured_fraction_theta_max 0.965
_diffrn_measurement_device_type 'oxford gemini s'
_diffrn_measurement_method '\w scans'
_diffrn_radiation_monochromator graphite
_diffrn_radiation_source 'fine-focus sealed tube'
_diffrn_radiation_type CuK\a
_diffrn_radiation_wavelength 1.54184
_diffrn_reflns_av_R_equivalents 0.0589
_diffrn_reflns_av_sigmaI/netI 0.0650
_diffrn_reflns_limit_h_max 25
_diffrn_reflns_limit_h_min -22
_diffrn_reflns_limit_k_max 24
_diffrn_reflns_limit_k_min -24
_diffrn_reflns_limit_l_max 31
_diffrn_reflns_limit_l_min -40
_diffrn_reflns_number 35436
_diffrn_reflns_theta_full 61.50
_diffrn_reflns_theta_max 61.50
_diffrn_reflns_theta_min 3.78
_diffrn_standards_decay_% 0
_diffrn_standards_interval_count 50
_diffrn_standards_interval_time 10
_diffrn_standards_number 2
_exptl_absorpt_coefficient_mu 12.885
_exptl_absorpt_correction_type none
_exptl_crystal_colour orange
_exptl_crystal_density_diffrn 1.537
_exptl_crystal_density_method 'not measured'
_exptl_crystal_description needle
_exptl_crystal_F_000 8190
_exptl_crystal_size_max 0.15
_exptl_crystal_size_mid 0.05
_exptl_crystal_size_min 0.02
_refine_diff_density_max 2.283
_refine_diff_density_min -0.741
_refine_diff_density_rms 0.121
_refine_ls_abs_structure_details 'Flack H D (1983), Acta Cryst. A39, 876-881'
_refine_ls_abs_structure_Flack 0.037(4)
_refine_ls_extinction_method none
_refine_ls_goodness_of_fit_ref 1.010
_refine_ls_hydrogen_treatment constr
_refine_ls_matrix_type full
_refine_ls_number_parameters 2020
_refine_ls_number_reflns 16245
_refine_ls_number_restraints 1209
_refine_ls_restrained_S_all 0.972
_refine_ls_R_factor_all 0.0705
_refine_ls_R_factor_gt 0.0589
_refine_ls_shift/su_max 0.017
_refine_ls_shift/su_mean 0.003
_refine_ls_structure_factor_coef Fsqd
_refine_ls_weighting_details 'calc w=1/[\s^2^(Fo^2^)+(0.1154P)^2^+10.8644P] where P=(Fo^2^+2Fc^2^)/3'
_refine_ls_weighting_scheme calc
_refine_ls_wR_factor_gt 0.1487
_refine_ls_wR_factor_ref 0.1583
_reflns_number_gt 13711
_reflns_number_total 16245
_reflns_threshold_expression >2sigma(I)
_cod_data_source_file b821407g.txt
_cod_data_source_block jk007
_cod_original_cell_volume 17189.1(3)
_cod_original_sg_symbol_H-M Cc
_cod_database_code 7001442

loop_
_symmetry_equiv_pos_as_xyz
'x, y, z'
'x, -y, z+1/2'
'x+1/2, y+1/2, z'
'x+1/2, -y+1/2, z+1/2'

loop_
_atom_site_label
_atom_site_type_symbol
_atom_site_fract_x
_atom_site_fract_y
_atom_site_fract_z
_atom_site_U_iso_or_equiv
_atom_site_adp_type
_atom_site_occupancy
_atom_site_symmetry_multiplicity
_atom_site_calc_flag
_atom_site_refinement_flags
_atom_site_disorder_assembly
_atom_site_disorder_group
C1 C 0.9644(5) 0.6608(5) -0.0031(3) 0.020(2) Uani 1 1 d . . .
C2 C 1.0177(5) 0.6719(5) -0.0236(3) 0.020(2) Uani 1 1 d . . .
H2 H 1.0402 0.7077 -0.0230 0.024 Uiso 1 1 calc R . .
C3 C 1.0318(5) 0.6192(5) -0.0456(3) 0.025(3) Uani 1 1 d . . .
H3 H 1.0649 0.6144 -0.0616 0.030 Uiso 1 1 calc R . .
C4 C 0.9863(5) 0.5764(5) -0.0385(3) 0.027(3) Uani 1 1 d . . .
H4 H 0.9841 0.5379 -0.0493 0.032 Uiso 1 1 calc R . .
C5 C 0.9436(5) 0.6008(5) -0.0121(3) 0.027(3) Uani 1 1 d . . .
H5 H 0.9093 0.5815 -0.0027 0.033 Uiso 1 1 calc R . .
C6 C 0.9367(4) 0.7011(4) 0.0249(2) 0.013(2) Uani 1 1 d . . .
C7 C 1.0468(5) 0.6024(4) 0.0682(3) 0.018(2) Uani 1 1 d . . .
C8 C 1.0997(5) 0.6133(5) 0.0482(3) 0.022(2) Uani 1 1 d . . .
H8 H 1.1231 0.6483 0.0499 0.027 Uiso 1 1 calc R . .
C9 C 1.1129(5) 0.5617(5) 0.0241(3) 0.022(2) Uani 1 1 d . . .
H9 H 1.1456 0.5576 0.0078 0.027 Uiso 1 1 calc R . .
C10 C 1.0671(5) 0.5197(5) 0.0301(3) 0.021(2) Uani 1 1 d . . .
H10 H 1.0641 0.4820 0.0184 0.025 Uiso 1 1 calc R . .
C11 C 1.0248(5) 0.5438(5) 0.0577(3) 0.020(2) Uani 1 1 d . . .
H11 H 0.9901 0.5248 0.0667 0.024 Uiso 1 1 calc R . .
C12 C 1.0149(5) 0.6442(4) 0.0942(3) 0.017(2) Uani 1 1 d . . .
C13 C 0.9007(4) 0.8691(4) 0.2030(3) 0.0155(18) Uani 1 1 d U . .
C14 C 0.9358(5) 0.8813(4) 0.2365(3) 0.0169(19) Uani 1 1 d U . .
H14 H 0.9779 0.8811 0.2382 0.020 Uiso 1 1 calc R . .
C15 C 0.8950(5) 0.8934(4) 0.2664(3) 0.0182(19) Uani 1 1 d U . .
H15 H 0.9058 0.9040 0.2910 0.022 Uiso 1 1 calc R . .
C16 C 0.8356(5) 0.8868(4) 0.2529(3) 0.0187(19) Uani 1 1 d U . .
H16 H 0.8003 0.8912 0.2669 0.022 Uiso 1 1 calc R . .
C17 C 0.8393(5) 0.8720(4) 0.2140(3) 0.0203(19) Uani 1 1 d U . .
H17 H 0.8064 0.8653 0.1981 0.024 Uiso 1 1 calc R . .
C18 C 0.9249(4) 0.8533(4) 0.1657(3) 0.0142(18) Uani 1 1 d U . .
C19 C 0.8985(5) 0.7216(4) 0.2240(3) 0.0160(18) Uani 1 1 d U . .
C20 C 0.9384(5) 0.7352(4) 0.2547(3) 0.0163(19) Uani 1 1 d U . .
H20 H 0.9805 0.7361 0.2538 0.020 Uiso 1 1 calc R . .
C21 C 0.9022(5) 0.7470(4) 0.2865(3) 0.020(2) Uani 1 1 d U . .
H21 H 0.9170 0.7563 0.3104 0.024 Uiso 1 1 calc R . .
C22 C 0.8406(5) 0.7426(4) 0.2771(3) 0.022(2) Uani 1 1 d U . .
H22 H 0.8080 0.7490 0.2932 0.026 Uiso 1 1 calc R . .
C23 C 0.8378(5) 0.7262(4) 0.2374(3) 0.021(2) Uani 1 1 d U . .
H23 H 0.8027 0.7199 0.2233 0.025 Uiso 1 1 calc R . .
C24 C 0.9169(5) 0.7103(4) 0.1842(3) 0.019(2) Uani 1 1 d U . .
C25 C 1.0927(5) 0.8034(5) 0.2008(3) 0.027(3) Uani 1 1 d . . .
H25A H 1.0832 0.8443 0.1936 0.041 Uiso 1 1 calc R . .
H25B H 1.1303 0.8029 0.2145 0.041 Uiso 1 1 calc R . .
H25C H 1.0610 0.7877 0.2166 0.041 Uiso 1 1 calc R . .
C26 C 1.1146(5) 0.7054(5) 0.1786(4) 0.034(3) Uani 1 1 d . . .
H26A H 1.1189 0.6808 0.1564 0.051 Uiso 1 1 calc R . .
H26B H 1.0837 0.6887 0.1945 0.051 Uiso 1 1 calc R . .
H26C H 1.1524 0.7063 0.1921 0.051 Uiso 1 1 calc R . .
C27 C 1.1444(5) 0.7920(5) 0.1423(3) 0.024(2) Uani 1 1 d . . .
H27A H 1.1583 0.7606 0.1252 0.028 Uiso 1 1 calc R . .
H27B H 1.1788 0.8057 0.1572 0.028 Uiso 1 1 calc R . .
C28 C 1.1197(5) 0.8443(5) 0.1200(3) 0.025(2) Uani 1 1 d . . .
H28A H 1.1047 0.8753 0.1371 0.031 Uiso 1 1 calc R . .
H28B H 1.1518 0.8620 0.1049 0.031 Uiso 1 1 calc R . .
C29 C 1.0936(5) 0.7931(5) 0.0626(3) 0.025(2) Uani 1 1 d . . .
H29A H 1.1162 0.7581 0.0706 0.037 Uiso 1 1 calc R . .
H29B H 1.1197 0.8202 0.0489 0.037 Uiso 1 1 calc R . .
H29C H 1.0609 0.7803 0.0464 0.037 Uiso 1 1 calc R . .
C30 C 1.0346(5) 0.8772(5) 0.0818(3) 0.029(3) Uani 1 1 d . . .
H30A H 1.0176 0.8977 0.1033 0.044 Uiso 1 1 calc R . .
H30B H 1.0025 0.8642 0.0653 0.044 Uiso 1 1 calc R . .
H30C H 1.0609 0.9045 0.0685 0.044 Uiso 1 1 calc R . .
C31 C 0.8428(5) 0.5662(5) 0.1372(3) 0.025(2) Uani 1 1 d . . .
H31A H 0.8367 0.5905 0.1594 0.038 Uiso 1 1 calc R . .
H31B H 0.8842 0.5531 0.1361 0.038 Uiso 1 1 calc R . .
H31C H 0.8167 0.5314 0.1380 0.038 Uiso 1 1 calc R . .
C32 C 0.8368(5) 0.5637(5) 0.0699(3) 0.028(3) Uani 1 1 d . . .
H32A H 0.8268 0.5867 0.0477 0.041 Uiso 1 1 calc R . .
H32B H 0.8106 0.5289 0.0716 0.041 Uiso 1 1 calc R . .
H32C H 0.8781 0.5504 0.0684 0.041 Uiso 1 1 calc R . .
C33 C 0.7646(4) 0.6243(4) 0.1060(3) 0.019(2) Uani 1 1 d . . .
H33A H 0.7547 0.6341 0.1320 0.023 Uiso 1 1 calc R . .
H33B H 0.7374 0.5923 0.0977 0.023 Uiso 1 1 calc R . .
C34 C 0.7557(4) 0.6799(5) 0.0816(3) 0.027(3) Uani 1 1 d . . .
H34A H 0.7666 0.6704 0.0557 0.032 Uiso 1 1 calc R . .
H34B H 0.7134 0.6917 0.0820 0.032 Uiso 1 1 calc R . .
C35 C 0.7698(5) 0.7576(5) 0.1295(3) 0.028(3) Uani 1 1 d . . .
H35A H 0.7686 0.7273 0.1491 0.043 Uiso 1 1 calc R . .
H35B H 0.7296 0.7724 0.1248 0.043 Uiso 1 1 calc R . .
H35C H 0.7952 0.7907 0.1375 0.043 Uiso 1 1 calc R . .
C36 C 0.7960(5) 0.7781(5) 0.0658(3) 0.029(3) Uani 1 1 d . . .
H36A H 0.8109 0.7603 0.0429 0.044 Uiso 1 1 calc R . .
H36B H 0.8226 0.8104 0.0736 0.044 Uiso 1 1 calc R . .
H36C H 0.7561 0.7940 0.0617 0.044 Uiso 1 1 calc R . .
C37 C 0.7755(5) 0.2445(5) 0.2020(3) 0.0186(19) Uani 1 1 d U . .
C38 C 0.7629(4) 0.2102(4) 0.2357(3) 0.0174(18) Uani 1 1 d U . .
H38 H 0.7624 0.1681 0.2379 0.021 Uiso 1 1 calc R . .
C39 C 0.7514(4) 0.2531(4) 0.2649(3) 0.0169(18) Uani 1 1 d U . .
H39 H 0.7414 0.2435 0.2898 0.020 Uiso 1 1 calc R . .
C40 C 0.7577(4) 0.3128(4) 0.2501(3) 0.0143(18) Uani 1 1 d U . .
H40 H 0.7533 0.3488 0.2636 0.017 Uiso 1 1 calc R . .
C41 C 0.7719(4) 0.3079(4) 0.2116(3) 0.0183(18) Uani 1 1 d U . .
H41 H 0.7780 0.3402 0.1951 0.022 Uiso 1 1 calc R . .
C42 C 0.7915(4) 0.2199(4) 0.1648(3) 0.0140(18) Uani 1 1 d U . .
C43 C 0.9228(4) 0.2491(4) 0.2231(3) 0.0164(18) Uani 1 1 d U . .
C44 C 0.9106(4) 0.2091(4) 0.2542(3) 0.0128(17) Uani 1 1 d U . .
H44 H 0.9119 0.1669 0.2533 0.015 Uiso 1 1 calc R . .
C45 C 0.8963(4) 0.2442(5) 0.2862(3) 0.0170(19) Uani 1 1 d U . .
H45 H 0.8858 0.2294 0.3099 0.020 Uiso 1 1 calc R . .
C46 C 0.9006(5) 0.3068(5) 0.2757(3) 0.021(2) Uani 1 1 d U . .
H46 H 0.8939 0.3400 0.2914 0.025 Uiso 1 1 calc R . .
C47 C 0.9172(4) 0.3094(4) 0.2365(3) 0.0154(18) Uani 1 1 d U . .
H47 H 0.9233 0.3446 0.2224 0.019 Uiso 1 1 calc R . .
C48 C 0.9348(4) 0.2298(4) 0.1840(3) 0.0148(18) Uani 1 1 d U . .
C49 C 0.9813(4) 0.1586(5) -0.0006(3) 0.0171(17) Uani 1 1 d U . .
C50 C 0.9646(5) 0.0993(5) -0.0142(3) 0.0195(18) Uani 1 1 d U . .
H50 H 0.9290 0.0787 -0.0087 0.023 Uiso 1 1 calc R . .
C51 C 1.0119(5) 0.0781(5) -0.0373(3) 0.0233(19) Uani 1 1 d U . .
H51 H 1.0134 0.0405 -0.0493 0.028 Uiso 1 1 calc R . .
C52 C 1.0567(5) 0.1240(5) -0.0392(3) 0.0201(19) Uani 1 1 d U . .
H52 H 1.0926 0.1218 -0.0529 0.024 Uiso 1 1 calc R . .
C53 C 1.0374(5) 0.1747(5) -0.0165(3) 0.0193(18) Uani 1 1 d U . .
H53 H 1.0580 0.2111 -0.0130 0.023 Uiso 1 1 calc R . .
C54 C 0.9428(5) 0.1947(4) 0.0255(3) 0.016(2) Uani 1 1 d . . .
C55 C 1.0461(5) 0.0917(5) 0.0740(3) 0.024(2) Uani 1 1 d U . .
C56 C 1.0366(5) 0.0327(5) 0.0572(3) 0.0212(19) Uani 1 1 d U . .
H56 H 1.0033 0.0074 0.0609 0.025 Uiso 1 1 calc R . .
C57 C 1.0882(5) 0.0204(5) 0.0337(3) 0.0194(18) Uani 1 1 d U . .
H57 H 1.0946 -0.0148 0.0197 0.023 Uiso 1 1 calc R . .
C58 C 1.1276(5) 0.0713(5) 0.0355(3) 0.0214(19) Uani 1 1 d U . .
H58 H 1.1640 0.0756 0.0226 0.026 Uiso 1 1 calc R . .
C59 C 1.1014(5) 0.1143(5) 0.0605(3) 0.0204(18) Uani 1 1 d U . .
H59 H 1.1183 0.1516 0.0669 0.025 Uiso 1 1 calc R . .
C60 C 1.0015(5) 0.1249(5) 0.0981(3) 0.021(2) Uani 1 1 d . . .
C61 C 1.0796(5) 0.3031(5) 0.1340(3) 0.026(2) Uani 1 1 d . . .
H61A H 1.0554 0.3112 0.1559 0.039 Uiso 1 1 calc R . .
H61B H 1.1136 0.3303 0.1336 0.039 Uiso 1 1 calc R . .
H61C H 1.0939 0.2619 0.1349 0.039 Uiso 1 1 calc R . .
C62 C 1.0786(5) 0.3004(5) 0.0653(3) 0.027(3) Uani 1 1 d . . .
H62A H 1.0933 0.2594 0.0659 0.041 Uiso 1 1 calc R . .
H62B H 1.1122 0.3281 0.0646 0.041 Uiso 1 1 calc R . .
H62C H 1.0540 0.3061 0.0431 0.041 Uiso 1 1 calc R . .
C63 C 1.0198(5) 0.3764(4) 0.0978(3) 0.025(2) Uani 1 1 d . . .
H63A H 1.0511 0.4023 0.0873 0.030 Uiso 1 1 calc R . .
H63B H 1.0112 0.3902 0.1232 0.030 Uiso 1 1 calc R . .
C64 C 0.9632(5) 0.3816(5) 0.0739(3) 0.025(2) Uani 1 1 d . . .
H64A H 0.9502 0.4237 0.0729 0.030 Uiso 1 1 calc R . .
H64B H 0.9716 0.3682 0.0483 0.030 Uiso 1 1 calc R . .
C65 C 0.8894(6) 0.3734(5) 0.1244(3) 0.028(3) Uani 1 1 d . . .
H65A H 0.9202 0.3761 0.1435 0.042 Uiso 1 1 calc R . .
H65B H 0.8559 0.3502 0.1338 0.042 Uiso 1 1 calc R . .
H65C H 0.8758 0.4136 0.1179 0.042 Uiso 1 1 calc R . .
C66 C 0.8648(6) 0.3389(5) 0.0631(4) 0.037(3) Uani 1 1 d . . .
H66A H 0.8790 0.3190 0.0407 0.055 Uiso 1 1 calc R . .
H66B H 0.8507 0.3790 0.0568 0.055 Uiso 1 1 calc R . .
H66C H 0.8321 0.3159 0.0739 0.055 Uiso 1 1 calc R . .
C67 C 0.8397(5) 0.0559(4) 0.2052(3) 0.024(2) Uani 1 1 d . . .
H67A H 0.8559 0.0886 0.2200 0.037 Uiso 1 1 calc R . .
H67B H 0.8397 0.0193 0.2199 0.037 Uiso 1 1 calc R . .
H67C H 0.7990 0.0655 0.1977 0.037 Uiso 1 1 calc R . .
C68 C 0.9393(5) 0.0325(5) 0.1849(3) 0.026(2) Uani 1 1 d . . .
H68A H 0.9652 0.0267 0.1634 0.040 Uiso 1 1 calc R . .
H68B H 0.9384 -0.0040 0.1997 0.040 Uiso 1 1 calc R . .
H68C H 0.9546 0.0654 0.2000 0.040 Uiso 1 1 calc R . .
C69 C 0.8528(5) -0.0025(4) 0.1482(3) 0.024(2) Uani 1 1 d . . .
H69A H 0.8383 -0.0352 0.1642 0.029 Uiso 1 1 calc R . .
H69B H 0.8846 -0.0185 0.1321 0.029 Uiso 1 1 calc R . .
C70 C 0.8014(5) 0.0220(4) 0.1242(3) 0.022(2) Uani 1 1 d . . .
H70A H 0.7839 -0.0109 0.1096 0.027 Uiso 1 1 calc R . .
H70B H 0.7700 0.0382 0.1405 0.027 Uiso 1 1 calc R . .
C71 C 0.8550(5) 0.0425(5) 0.0661(3) 0.022(2) Uani 1 1 d . . .
H71A H 0.8684 0.0739 0.0492 0.032 Uiso 1 1 calc R . .
H71B H 0.8283 0.0154 0.0528 0.032 Uiso 1 1 calc R . .
H71C H 0.8893 0.0202 0.0753 0.032 Uiso 1 1 calc R . .
C72 C 0.7697(5) 0.1044(5) 0.0834(3) 0.022(2) Uani 1 1 d . . .
H72A H 0.7475 0.1219 0.1041 0.034 Uiso 1 1 calc R . .
H72B H 0.7438 0.0774 0.0695 0.034 Uiso 1 1 calc R . .
H72C H 0.7836 0.1362 0.0670 0.034 Uiso 1 1 calc R . .
C73 C 0.7223(5) -0.0821(5) 0.4374(3) 0.018(2) Uani 1 1 d . . .
C74 C 0.7055(5) -0.1388(5) 0.4518(3) 0.021(2) Uani 1 1 d . . .
H74 H 0.6700 -0.1598 0.4462 0.025 Uiso 1 1 calc R . .
C75 C 0.7535(5) -0.1587(5) 0.4770(3) 0.027(3) Uani 1 1 d . . .
H75 H 0.7547 -0.1951 0.4903 0.032 Uiso 1 1 calc R . .
C76 C 0.7978(5) -0.1127(5) 0.4775(3) 0.020(2) Uani 1 1 d . . .
H76 H 0.8334 -0.1136 0.4916 0.024 Uiso 1 1 calc R . .
C77 C 0.7797(5) -0.0644(5) 0.4529(3) 0.021(2) Uani 1 1 d . . .
H77 H 0.8009 -0.0288 0.4479 0.025 Uiso 1 1 calc R . .
C78 C 0.6850(5) -0.0458(5) 0.4089(3) 0.019(2) Uani 1 1 d . . .
C79 C 0.7907(5) -0.1556(4) 0.3662(3) 0.020(2) Uani 1 1 d . . .
C80 C 0.7803(5) -0.2112(5) 0.3845(3) 0.024(2) Uani 1 1 d . . .
H80 H 0.7466 -0.2359 0.3809 0.029 Uiso 1 1 calc R . .
C81 C 0.8294(5) -0.2238(5) 0.4096(3) 0.025(2) Uani 1 1 d . . .
H81 H 0.8336 -0.2582 0.4247 0.030 Uiso 1 1 calc R . .
C82 C 0.8702(5) -0.1752(5) 0.4076(3) 0.024(2) Uani 1 1 d . . .
H82 H 0.9065 -0.1725 0.4208 0.029 Uiso 1 1 calc R . .
C83 C 0.8468(5) -0.1297(5) 0.3817(3) 0.022(2) Uani 1 1 d . . .
H83 H 0.8638 -0.0921 0.3760 0.026 Uiso 1 1 calc R . .
C84 C 0.7484(4) -0.1220(4) 0.3406(3) 0.017(2) Uani 1 1 d . . .
C85 C 0.5239(4) -0.0070(4) 0.2305(3) 0.0158(18) Uani 1 1 d U . .
C86 C 0.5132(4) -0.0398(5) 0.1970(3) 0.019(2) Uani 1 1 d U . .
H86 H 0.5134 -0.0820 0.1949 0.023 Uiso 1 1 calc R . .
C87 C 0.5023(4) 0.0011(5) 0.1670(3) 0.018(2) Uani 1 1 d . . .
H87 H 0.4931 -0.0096 0.1423 0.022 Uiso 1 1 calc R . .
C88 C 0.5078(4) 0.0619(4) 0.1813(3) 0.019(2) Uani 1 1 d . . .
H88 H 0.5035 0.0979 0.1678 0.023 Uiso 1 1 calc R . .
C89 C 0.5213(4) 0.0555(4) 0.2205(3) 0.020(2) Uani 1 1 d U . .
H89 H 0.5275 0.0876 0.2372 0.024 Uiso 1 1 calc R . .
C90 C 0.5410(4) -0.0306(4) 0.2677(3) 0.0139(18) Uani 1 1 d U . .
C91 C 0.6732(4) -0.0023(5) 0.2111(3) 0.020(2) Uani 1 1 d . . .
C92 C 0.6592(4) -0.0433(5) 0.1800(3) 0.017(2) Uani 1 1 d . . .
H92 H 0.6581 -0.0855 0.1815 0.021 Uiso 1 1 calc R . .
C93 C 0.6475(4) -0.0080(5) 0.1469(3) 0.021(2) Uani 1 1 d . . .
H93 H 0.6385 -0.0225 0.1229 0.026 Uiso 1 1 calc R . .
C94 C 0.6525(5) 0.0546(5) 0.1583(3) 0.022(2) Uani 1 1 d . . .
H94 H 0.6463 0.0879 0.1425 0.026 Uiso 1 1 calc R . .
C95 C 0.6677(4) 0.0580(4) 0.1963(3) 0.020(2) Uani 1 1 d . . .
H95 H 0.6735 0.0936 0.2100 0.024 Uiso 1 1 calc R . .
C96 C 0.6842(4) -0.0213(5) 0.2509(3) 0.017(2) Uani 1 1 d . . .
C97 C 0.6108(5) 0.0942(5) 0.3682(4) 0.032(3) Uani 1 1 d . . .
H97A H 0.6248 0.0765 0.3914 0.048 Uiso 1 1 calc R . .
H97B H 0.5789 0.0696 0.3578 0.048 Uiso 1 1 calc R . .
H97C H 0.5958 0.1344 0.3729 0.048 Uiso 1 1 calc R . .
C98 C 0.6372(5) 0.1250(5) 0.3057(3) 0.024(2) Uani 1 1 d . . .
H98A H 0.6685 0.1280 0.2870 0.036 Uiso 1 1 calc R . .
H98B H 0.6220 0.1649 0.3113 0.036 Uiso 1 1 calc R . .
H98C H 0.6048 0.1002 0.2961 0.036 Uiso 1 1 calc R . .
C99 C 0.7102(5) 0.1354(5) 0.3566(3) 0.026(2) Uani 1 1 d . . .
H99A H 0.7177 0.1238 0.3827 0.031 Uiso 1 1 calc R . .
H99B H 0.6977 0.1777 0.3563 0.031 Uiso 1 1 calc R . .
C100 C 0.7692(5) 0.1276(5) 0.3331(3) 0.029(3) Uani 1 1 d . . .
H10T H 0.7614 0.1382 0.3069 0.035 Uiso 1 1 calc R . .
H10U H 0.8003 0.1546 0.3427 0.035 Uiso 1 1 calc R . .
C101 C 0.8249(5) 0.0535(5) 0.3694(3) 0.025(2) Uani 1 1 d . . .
H10Q H 0.7999 0.0610 0.3911 0.037 Uiso 1 1 calc R . .
H10R H 0.8590 0.0806 0.3698 0.037 Uiso 1 1 calc R . .
H10S H 0.8390 0.0122 0.3700 0.037 Uiso 1 1 calc R . .
C102 C 0.8280(5) 0.0515(5) 0.3021(3) 0.025(2) Uani 1 1 d . . .
H10D H 0.8047 0.0587 0.2796 0.038 Uiso 1 1 calc R . .
H10E H 0.8414 0.0100 0.3025 0.038 Uiso 1 1 calc R . .
H10F H 0.8626 0.0780 0.3024 0.038 Uiso 1 1 calc R . .
C103 C 0.5151(5) -0.1421(5) 0.3488(3) 0.028(3) Uani 1 1 d . . .
H10$ H 0.4963 -0.1240 0.3270 0.042 Uiso 1 1 calc R . .
H10V H 0.5271 -0.1107 0.3661 0.042 Uiso 1 1 calc R . .
H10W H 0.4869 -0.1689 0.3609 0.042 Uiso 1 1 calc R . .
C104 C 0.5990(5) -0.2030(5) 0.3704(3) 0.025(2) Uani 1 1 d . . .
H10A H 0.6113 -0.1708 0.3870 0.038 Uiso 1 1 calc R . .
H10B H 0.6338 -0.2259 0.3627 0.038 Uiso 1 1 calc R . .
H10C H 0.5711 -0.2292 0.3833 0.038 Uiso 1 1 calc R . .
C105 C 0.5494(5) -0.2261(5) 0.3106(3) 0.025(2) Uani 1 1 d . . .
H10L H 0.5193 -0.2101 0.2933 0.031 Uiso 1 1 calc R . .
H10M H 0.5307 -0.2585 0.3251 0.031 Uiso 1 1 calc R . .
C106 C 0.6020(5) -0.2517(5) 0.2884(3) 0.022(2) Uani 1 1 d . . .
H10G H 0.6329 -0.2669 0.3055 0.027 Uiso 1 1 calc R . .
H10H H 0.5883 -0.2852 0.2727 0.027 Uiso 1 1 calc R . .
C107 C 0.6902(5) -0.2203(5) 0.2539(3) 0.026(2) Uani 1 1 d . . .
H10N H 0.7074 -0.1884 0.2388 0.039 Uiso 1 1 calc R . .
H10O H 0.6896 -0.2574 0.2396 0.039 Uiso 1 1 calc R . .
H10P H 0.7141 -0.2258 0.2763 0.039 Uiso 1 1 calc R . .
C108 C 0.5917(5) -0.1968(5) 0.2298(3) 0.020(2) Uani 1 1 d . . .
H10I H 0.6087 -0.1647 0.2148 0.031 Uiso 1 1 calc R . .
H10J H 0.5506 -0.1870 0.2361 0.031 Uiso 1 1 calc R . .
H10K H 0.5928 -0.2342 0.2159 0.031 Uiso 1 1 calc R . .
C109 C 0.2233(4) 0.1044(5) 0.9372(3) 0.020(2) Uani 1 1 d . . .
C110 C 0.2781(5) 0.0931(5) 0.9584(3) 0.024(2) Uani 1 1 d . . .
H110 H 0.3000 0.0570 0.9590 0.028 Uiso 1 1 calc R . .
C111 C 0.2920(5) 0.1468(5) 0.9779(3) 0.024(2) Uani 1 1 d . . .
H111 H 0.3250 0.1524 0.9940 0.028 Uiso 1 1 calc R . .
C112 C 0.2476(5) 0.1910(5) 0.9692(3) 0.023(2) Uani 1 1 d . . .
H112 H 0.2459 0.2303 0.9788 0.028 Uiso 1 1 calc R . .
C113 C 0.2065(4) 0.1649(4) 0.9436(3) 0.016(2) Uani 1 1 d . . .
H113 H 0.1735 0.1846 0.9327 0.019 Uiso 1 1 calc R . .
C114 C 0.1936(4) 0.0604(4) 0.9116(3) 0.015(2) Uani 1 1 d . . .
C115 C 0.3059(4) 0.1515(4) 0.8641(3) 0.0159(18) Uani 1 1 d U . .
C116 C 0.3599(4) 0.1386(5) 0.8849(3) 0.0188(19) Uani 1 1 d U . .
H116 H 0.3814 0.1023 0.8848 0.023 Uiso 1 1 calc R . .
C117 C 0.3745(5) 0.1911(5) 0.9056(3) 0.025(2) Uani 1 1 d U . .
H117 H 0.4077 0.1953 0.9216 0.030 Uiso 1 1 calc R . .
C118 C 0.3304(5) 0.2372(5) 0.8981(3) 0.022(2) Uani 1 1 d U . .
H118 H 0.3296 0.2763 0.9081 0.026 Uiso 1 1 calc R . .
C119 C 0.2880(5) 0.2117(4) 0.8722(3) 0.0155(18) Uani 1 1 d U . .
H119 H 0.2542 0.2313 0.8623 0.019 Uiso 1 1 calc R . .
C120 C 0.2707(4) 0.1067(4) 0.8397(3) 0.0139(18) Uani 1 1 d U . .
C121 C 0.1492(4) -0.1175(4) 0.7358(3) 0.015(2) Uani 1 1 d . . .
C122 C 0.0852(5) -0.1206(4) 0.7256(3) 0.020(2) Uani 1 1 d . . .
H122 H 0.0526 -0.1137 0.7417 0.024 Uiso 1 1 calc R . .
C123 C 0.0820(5) -0.1362(4) 0.6865(3) 0.019(2) Uani 1 1 d . . .
H123 H 0.0464 -0.1415 0.6728 0.023 Uiso 1 1 calc R . .
C124 C 0.1406(5) -0.1423(4) 0.6720(3) 0.018(2) Uani 1 1 d . . .
H124 H 0.1510 -0.1515 0.6472 0.021 Uiso 1 1 calc R . .
C125 C 0.1822(5) -0.1316(4) 0.7031(3) 0.023(2) Uani 1 1 d . . .
H125 H 0.2242 -0.1337 0.7017 0.028 Uiso 1 1 calc R . .
C126 C 0.1728(4) -0.1012(4) 0.7731(3) 0.014(2) Uani 1 1 d . . .
C127 C 0.1480(5) 0.0296(4) 0.7137(3) 0.018(2) Uani 1 1 d . . .
C128 C 0.0884(4) 0.0258(4) 0.6995(3) 0.015(2) Uani 1 1 d . . .
H128 H 0.0532 0.0335 0.7131 0.019 Uiso 1 1 calc R . .
C129 C 0.0910(5) 0.0084(4) 0.6608(3) 0.019(2) Uani 1 1 d . . .
H129 H 0.0578 0.0021 0.6450 0.023 Uiso 1 1 calc R . .
C130 C 0.1501(5) 0.0025(4) 0.6507(3) 0.017(2) Uani 1 1 d . . .
H130 H 0.1634 -0.0082 0.6267 0.020 Uiso 1 1 calc R . .
C131 C 0.1888(4) 0.0151(4) 0.6821(2) 0.012(2) Uani 1 1 d . . .
H131 H 0.2309 0.0143 0.6825 0.015 Uiso 1 1 calc R . .
C132 C 0.1682(5) 0.0395(4) 0.7528(3) 0.016(2) Uani 1 1 d . . .
C133 C 0.0963(5) 0.1928(5) 0.8639(3) 0.022(2) Uani 1 1 d . . .
H13G H 0.0879 0.1715 0.8870 0.033 Uiso 1 1 calc R . .
H13H H 0.0708 0.2280 0.8621 0.033 Uiso 1 1 calc R . .
H13I H 0.1380 0.2052 0.8636 0.033 Uiso 1 1 calc R . .
C134 C 0.0961(5) 0.1861(5) 0.7967(3) 0.024(2) Uani 1 1 d . . .
H13A H 0.0888 0.1598 0.7756 0.037 Uiso 1 1 calc R . .
H13B H 0.1374 0.1997 0.7963 0.037 Uiso 1 1 calc R . .
H13C H 0.0696 0.2207 0.7953 0.037 Uiso 1 1 calc R . .
C135 C 0.0204(5) 0.1327(5) 0.8328(3) 0.020(2) Uani 1 1 d . . .
H13O H 0.0070 0.1230 0.8073 0.025 Uiso 1 1 calc R . .
H13P H -0.0050 0.1651 0.8424 0.025 Uiso 1 1 calc R . .
C136 C 0.0142(5) 0.0771(5) 0.8577(3) 0.022(2) Uani 1 1 d . . .
H13M H 0.0276 0.0872 0.8830 0.026 Uiso 1 1 calc R . .
H13N H -0.0281 0.0657 0.8590 0.026 Uiso 1 1 calc R . .
C137 C 0.0523(4) -0.0212(5) 0.8734(3) 0.023(2) Uani 1 1 d . . .
H13J H 0.0767 -0.0547 0.8650 0.035 Uiso 1 1 calc R . .
H13K H 0.0121 -0.0354 0.8788 0.035 Uiso 1 1 calc R . .
H13L H 0.0698 -0.0040 0.8958 0.035 Uiso 1 1 calc R . .
C138 C 0.0210(5) -0.0015(5) 0.8107(3) 0.027(3) Uani 1 1 d . . .
H13D H 0.0450 -0.0349 0.8018 0.041 Uiso 1 1 calc R . .
H13E H 0.0177 0.0286 0.7912 0.041 Uiso 1 1 calc R . .
H13F H -0.0187 -0.0158 0.8173 0.041 Uiso 1 1 calc R . .
C139 C 0.3483(5) -0.0421(5) 0.8732(3) 0.027(3) Uani 1 1 d . . .
H13Q H 0.3164 -0.0265 0.8889 0.041 Uiso 1 1 calc R . .
H13R H 0.3731 -0.0091 0.8645 0.041 Uiso 1 1 calc R . .
H13S H 0.3727 -0.0700 0.8876 0.041 Uiso 1 1 calc R . .
C140 C 0.2863(6) -0.1265(5) 0.8552(3) 0.032(3) Uani 1 1 d . . .
H14K H 0.2543 -0.1118 0.8711 0.048 Uiso 1 1 calc R . .
H14L H 0.3124 -0.1527 0.8696 0.048 Uiso 1 1 calc R . .
H14M H 0.2693 -0.1487 0.8344 0.048 Uiso 1 1 calc R . .
C141 C 0.3707(5) -0.0957(5) 0.8165(3) 0.027(3) Uani 1 1 d . . .
H14D H 0.3554 -0.1276 0.8001 0.033 Uiso 1 1 calc R . .
H14E H 0.4025 -0.1129 0.8321 0.033 Uiso 1 1 calc R . .
C142 C 0.3967(5) -0.0453(5) 0.7927(3) 0.024(2) Uani 1 1 d . . .
H14F H 0.4134 -0.0141 0.8090 0.028 Uiso 1 1 calc R . .
H14G H 0.4292 -0.0613 0.7771 0.028 Uiso 1 1 calc R . .
C143 C 0.3408(5) -0.0576(5) 0.7336(3) 0.021(2) Uani 1 1 d . . .
H14H H 0.3292 -0.0978 0.7413 0.032 Uiso 1 1 calc R . .
H14I H 0.3783 -0.0595 0.7200 0.032 Uiso 1 1 calc R . .
H14J H 0.3100 -0.0407 0.7176 0.032 Uiso 1 1 calc R . .
C144 C 0.3666(5) 0.0417(5) 0.7564(4) 0.031(3) Uani 1 1 d . . .
H14A H 0.3707 0.0672 0.7783 0.047 Uiso 1 1 calc R . .
H14B H 0.3365 0.0585 0.7398 0.047 Uiso 1 1 calc R . .
H14C H 0.4047 0.0395 0.7434 0.047 Uiso 1 1 calc R . .
C145 C 0.4835(10) 0.3558(9) 0.9707(4) 0.093(8) Uani 1 1 d . . .
H145 H 0.4760 0.3234 0.9891 0.111 Uiso 1 1 calc R . .
Cl1 Cl 0.4525(2) 0.3367(2) 0.92813(13) 0.0773(14) Uani 1 1 d . . .
Cl2 Cl 0.5670(3) 0.3637(3) 0.96233(17) 0.109(2) Uani 1 1 d . . .
Cl3 Cl 0.4566(2) 0.42516(19) 0.98826(14) 0.0785(14) Uani 1 1 d . . .
C146 C 0.7515(10) 0.4164(9) -0.0298(6) 0.100(4) Uani 1 1 d U . .
H146 H 0.7362 0.4440 -0.0494 0.120 Uiso 1 1 calc R . .
Cl4 Cl 0.7338(4) 0.3397(3) -0.04129(18) 0.150(3) Uani 1 1 d U . .
Cl5 Cl 0.7226(2) 0.4360(2) 0.01379(13) 0.0802(14) Uani 1 1 d U . .
Cl6 Cl 0.8365(3) 0.4251(5) -0.02440(18) 0.174(4) Uani 1 1 d U . .
C147 C 0.2234(11) 0.4022(15) 0.9751(6) 0.086(9) Uani 0.75 1 d P . .
H147 H 0.2184 0.4343 0.9562 0.103 Uiso 0.75 1 calc PR . .
Cl7 Cl 0.1671(4) 0.3500(4) 0.9665(2) 0.103(3) Uani 0.75 1 d P . .
Cl8 Cl 0.2952(3) 0.3762(3) 0.97035(16) 0.0772(17) Uani 0.75 1 d P . .
Cl9 Cl 0.2104(3) 0.4369(3) 1.0194(2) 0.091(2) Uani 0.75 1 d P . .
N1 N 1.0981(4) 0.7665(3) 0.1677(2) 0.0164(18) Uani 1 1 d . . .
N2 N 1.0696(4) 0.8235(4) 0.0947(2) 0.0214(19) Uani 1 1 d . . .
N3 N 0.8288(4) 0.6023(4) 0.1038(2) 0.0175(18) Uani 1 1 d U . .
N4 N 0.7938(4) 0.7314(4) 0.0956(2) 0.023(2) Uani 1 1 d . . .
N5 N 1.0422(4) 0.3122(4) 0.0991(2) 0.0180(18) Uani 1 1 d . . .
N6 N 0.9144(4) 0.3435(4) 0.0906(2) 0.025(2) Uani 1 1 d . . .
N7 N 0.8768(4) 0.0473(4) 0.1717(2) 0.0201(19) Uani 1 1 d . . .
N8 N 0.8223(4) 0.0703(4) 0.0983(2) 0.023(2) Uani 1 1 d . . .
N9 N 0.6621(4) 0.0972(4) 0.3405(2) 0.0219(19) Uani 1 1 d . . .
N10 N 0.7903(4) 0.0635(4) 0.3355(2) 0.0172(18) Uani 1 1 d . . .
N11 N 0.5692(4) -0.1769(4) 0.3368(2) 0.0190(19) Uani 1 1 d . . .
N12 N 0.6271(4) -0.2035(4) 0.2646(2) 0.0159(18) Uani 1 1 d . . .
N13 N 0.0846(4) 0.1530(4) 0.8320(2) 0.0166(18) Uani 1 1 d . . .
N14 N 0.0496(4) 0.0251(4) 0.8437(2) 0.0191(18) Uani 1 1 d . . .
N15 N 0.3219(4) -0.0740(4) 0.8405(2) 0.0217(19) Uani 1 1 d . . .
N16 N 0.3485(4) -0.0184(3) 0.7679(2) 0.0161(18) Uani 1 1 d . . .
O1 O 0.9564(3) 0.7544(3) 0.02769(18) 0.0182(15) Uani 1 1 d . . .
O2 O 0.8916(3) 0.6806(3) 0.04418(18) 0.0165(15) Uani 1 1 d . . .
O3 O 1.0442(3) 0.6912(3) 0.10397(19) 0.0199(15) Uani 1 1 d . . .
O4 O 0.9614(3) 0.6313(3) 0.10388(19) 0.0167(15) Uani 1 1 d U . .
O5 O 0.8869(3) 0.8496(3) 0.13898(19) 0.0219(15) Uani 1 1 d U . .
O6 O 0.9806(3) 0.8423(3) 0.1622(2) 0.0204(15) Uani 1 1 d U . .
O7 O 0.8750(3) 0.6957(3) 0.16058(18) 0.0199(15) Uani 1 1 d U . .
O8 O 0.9718(3) 0.7162(3) 0.17649(18) 0.0174(14) Uani 1 1 d U . .
O9 O 0.9354(3) 0.7672(3) 0.09952(18) 0.0157(14) Uani 1 1 d . . .
H9A H 0.9101 0.8011 0.1072 0.019 Uiso 1 1 calc R . .
H9B H 0.9470 0.7737 0.0734 0.019 Uiso 1 1 calc R . .
O10 O 0.7955(3) 0.2562(3) 0.13758(19) 0.0186(15) Uani 1 1 d U . .
O11 O 0.8019(3) 0.1627(3) 0.16201(18) 0.0154(14) Uani 1 1 d U . .
O12 O 0.9502(3) 0.2694(3) 0.16001(19) 0.0188(15) Uani 1 1 d U . .
O13 O 0.9281(3) 0.1731(3) 0.17741(19) 0.0167(14) Uani 1 1 d U . .
O14 O 0.8896(3) 0.1779(3) 0.0320(2) 0.0212(16) Uani 1 1 d . . .
O15 O 0.9670(3) 0.2416(3) 0.04188(19) 0.0204(16) Uani 1 1 d . . .
O16 O 0.9556(3) 0.0957(3) 0.1080(2) 0.0210(16) Uani 1 1 d . . .
O17 O 1.0150(3) 0.1808(3) 0.1055(2) 0.0231(16) Uani 1 1 d . . .
O18 O 0.8784(3) 0.2050(3) 0.10060(18) 0.0161(14) Uani 1 1 d . . .
H18A H 0.8708 0.1923 0.0748 0.019 Uiso 1 1 calc R . .
H18B H 0.8452 0.2311 0.1082 0.019 Uiso 1 1 calc R . .
O19 O 0.6334(3) -0.0660(3) 0.40196(19) 0.0200(16) Uani 1 1 d . . .
O20 O 0.7106(3) -0.0013(3) 0.3936(2) 0.0271(17) Uani 1 1 d . . .
O21 O 0.7024(3) -0.1520(3) 0.3294(2) 0.0199(15) Uani 1 1 d . . .
O22 O 0.7607(3) -0.0681(3) 0.3323(2) 0.0203(16) Uani 1 1 d . . .
O23 O 0.5436(3) 0.0072(3) 0.29520(19) 0.0197(15) Uani 1 1 d U . .
O24 O 0.5518(3) -0.0876(3) 0.27053(19) 0.0179(15) Uani 1 1 d U . .
O25 O 0.6992(3) 0.0194(3) 0.27395(19) 0.0213(16) Uani 1 1 d . . .
O26 O 0.6787(3) -0.0772(3) 0.25762(19) 0.0176(15) Uani 1 1 d . . .
O27 O 0.6268(3) -0.0419(3) 0.33323(18) 0.0163(15) Uani 1 1 d . . .
H27C H 0.5941 -0.0160 0.3246 0.020 Uiso 1 1 calc R . .
H27D H 0.6181 -0.0534 0.3591 0.020 Uiso 1 1 calc R . .
O28 O 0.2142(3) 0.0065(3) 0.9095(2) 0.0206(16) Uani 1 1 d . . .
O29 O 0.1494(3) 0.0791(3) 0.89156(18) 0.0151(14) Uani 1 1 d . . .
O30 O 0.2182(3) 0.1209(3) 0.83083(18) 0.0138(13) Uani 1 1 d U . .
O31 O 0.2991(3) 0.0598(3) 0.8307(2) 0.0198(15) Uani 1 1 d U . .
O32 O 0.1368(3) -0.0958(3) 0.7995(2) 0.0211(16) Uani 1 1 d . . .
O33 O 0.2303(3) -0.0921(3) 0.77546(19) 0.0166(15) Uani 1 1 d . . .
O34 O 0.1280(3) 0.0561(3) 0.77638(19) 0.0184(15) Uani 1 1 d . . .
O35 O 0.2243(3) 0.0335(3) 0.7597(2) 0.0216(16) Uani 1 1 d . . .
O36 O 0.1890(3) -0.0132(3) 0.83858(19) 0.0187(15) Uani 1 1 d . . .
H36D H 0.1627 -0.0470 0.8322 0.022 Uiso 1 1 calc R . .
H36E H 0.2017 -0.0183 0.8646 0.022 Uiso 1 1 calc R . .
Fe1 Fe 1.02913(7) 0.59759(7) 0.01138(4) 0.0174(4) Uani 1 1 d . . .
Fe2 Fe 0.88250(7) 0.80741(6) 0.24496(4) 0.0140(3) Uani 1 1 d U . .
Fe3 Fe 0.83666(7) 0.26402(7) 0.24373(4) 0.0141(3) Uani 1 1 d U . .
Fe4 Fe 1.04439(7) 0.09703(7) 0.01620(4) 0.0161(3) Uani 1 1 d U . .
Fe5 Fe 0.78595(7) -0.14455(7) 0.42417(5) 0.0183(4) Uani 1 1 d . . .
Fe6 Fe 0.58676(7) 0.01287(7) 0.18967(4) 0.0142(3) Uani 1 1 d U . .
Fe7 Fe 0.29038(7) 0.16205(7) 0.92075(4) 0.0165(3) Uani 1 1 d U . .
Fe8 Fe 0.13070(7) -0.05649(6) 0.69354(4) 0.0132(3) Uani 1 1 d . . .
Co1 Co 1.01520(7) 0.76551(7) 0.13401(4) 0.0143(3) Uani 1 1 d U . .
Co2 Co 0.88435(7) 0.68527(7) 0.10355(4) 0.0149(3) Uani 1 1 d . . .
Co3 Co 0.96000(7) 0.25574(7) 0.10226(4) 0.0155(3) Uani 1 1 d . . .
Co4 Co 0.87966(7) 0.12699(7) 0.13598(4) 0.0140(3) Uani 1 1 d U . .
Co5 Co 0.70763(7) 0.00802(7) 0.33228(4) 0.0150(3) Uani 1 1 d . . .
Co6 Co 0.62841(7) -0.12186(7) 0.29935(4) 0.0143(3) Uani 1 1 d U . .
Co7 Co 0.13918(7) 0.06947(7) 0.83353(4) 0.0136(3) Uani 1 1 d U . .
Co8 Co 0.26740(7) -0.01529(7) 0.80257(4) 0.0145(3) Uani 1 1 d U . .

loop_
_atom_site_aniso_label
_atom_site_aniso_U_11
_atom_site_aniso_U_22
_atom_site_aniso_U_33
_atom_site_aniso_U_23
_atom_site_aniso_U_13
_atom_site_aniso_U_12
C1 0.020(6) 0.026(6) 0.014(5) 0.003(4) 0.000(4) 0.005(4)
C2 0.019(6) 0.025(6) 0.017(5) 0.010(4) 0.007(4) -0.008(4)
C3 0.029(7) 0.045(7) 0.002(5) -0.004(4) 0.002(4) 0.010(5)
C4 0.033(7) 0.034(6) 0.012(5) 0.001(5) -0.005(5) 0.004(5)
C5 0.021(6) 0.030(6) 0.031(6) 0.001(5) -0.002(5) -0.010(5)
C6 0.021(6) 0.011(5) 0.007(4) 0.005(4) 0.001(4) -0.002(4)
C7 0.017(6) 0.017(5) 0.020(5) -0.002(4) -0.006(4) 0.002(4)
C8 0.020(6) 0.024(6) 0.023(6) 0.001(4) 0.005(5) 0.001(4)
C9 0.016(6) 0.030(6) 0.021(6) 0.003(5) -0.002(4) 0.011(4)
C10 0.030(6) 0.023(6) 0.010(5) -0.009(4) -0.005(4) 0.009(5)
C11 0.021(6) 0.023(6) 0.016(5) 0.002(4) 0.003(4) -0.004(4)
C12 0.022(6) 0.017(5) 0.013(5) 0.011(4) 0.001(4) 0.005(4)
C13 0.019(5) 0.009(4) 0.018(4) 0.006(3) 0.002(3) 0.003(4)
C14 0.019(5) 0.017(5) 0.015(4) 0.000(4) -0.001(4) -0.001(3)
C15 0.027(5) 0.009(4) 0.018(4) 0.005(4) 0.003(4) -0.003(4)
C16 0.024(5) 0.013(4) 0.020(5) 0.007(4) 0.002(4) 0.002(4)
C17 0.016(4) 0.017(5) 0.027(5) 0.002(4) -0.005(4) 0.003(4)
C18 0.020(5) 0.004(4) 0.019(4) 0.000(3) -0.001(4) 0.001(3)
C19 0.021(5) 0.004(4) 0.023(4) -0.002(4) -0.003(3) -0.007(4)
C20 0.027(5) 0.011(5) 0.011(4) 0.002(4) -0.006(4) 0.002(3)
C21 0.028(5) 0.018(5) 0.013(4) 0.011(3) 0.002(4) -0.007(4)
C22 0.032(5) 0.013(5) 0.020(5) 0.011(4) 0.002(4) 0.000(4)
C23 0.022(5) 0.016(4) 0.026(5) 0.003(4) -0.005(4) 0.001(4)
C24 0.022(5) 0.017(5) 0.019(4) -0.001(4) -0.008(4) -0.002(4)
C25 0.026(6) 0.026(6) 0.030(6) 0.008(5) 0.005(5) -0.013(5)
C26 0.023(7) 0.027(6) 0.052(8) 0.005(6) -0.002(6) 0.006(5)
C27 0.011(5) 0.038(6) 0.022(6) 0.000(5) -0.006(4) 0.004(4)
C28 0.020(6) 0.029(6) 0.027(6) -0.003(5) -0.002(5) -0.013(5)
C29 0.024(6) 0.027(6) 0.023(6) 0.005(5) 0.004(5) -0.011(5)
C30 0.027(6) 0.019(6) 0.041(7) 0.010(5) 0.004(5) 0.002(5)
C31 0.026(6) 0.028(6) 0.022(6) 0.000(5) 0.001(5) 0.001(5)
C32 0.027(6) 0.026(6) 0.031(6) 0.007(5) 0.003(5) -0.014(5)
C33 0.012(5) 0.022(5) 0.023(5) -0.001(4) 0.006(4) -0.006(4)
C34 0.003(5) 0.030(6) 0.046(7) 0.008(5) -0.010(5) -0.004(4)
C35 0.019(6) 0.036(7) 0.031(6) -0.003(5) -0.005(5) 0.002(5)
C36 0.012(6) 0.036(7) 0.040(7) 0.007(5) -0.010(5) -0.010(5)
C37 0.017(5) 0.022(4) 0.016(4) 0.000(3) -0.002(3) 0.003(4)
C38 0.009(4) 0.017(4) 0.026(5) -0.004(3) 0.004(4) -0.001(3)
C39 0.016(4) 0.020(4) 0.015(4) 0.003(3) -0.004(4) 0.001(4)
C40 0.010(4) 0.011(4) 0.022(4) -0.008(3) -0.002(4) -0.002(3)
C41 0.012(5) 0.022(4) 0.021(4) 0.001(3) -0.005(4) 0.000(4)
C42 0.002(4) 0.018(4) 0.022(4) -0.002(3) 0.000(4) 0.001(3)
C43 0.006(4) 0.022(4) 0.021(4) 0.002(3) -0.002(4) 0.001(4)
C44 0.013(5) 0.014(4) 0.011(4) 0.000(3) -0.004(4) 0.003(3)
C45 0.011(5) 0.027(5) 0.013(4) 0.003(3) 0.001(3) 0.005(4)
C46 0.020(5) 0.019(4) 0.024(5) -0.010(4) -0.009(4) 0.001(4)
C47 0.012(4) 0.016(4) 0.018(4) 0.000(3) -0.008(4) -0.004(3)
C48 0.006(5) 0.023(5) 0.016(4) 0.004(3) 0.000(4) 0.002(4)
C49 0.014(4) 0.026(4) 0.012(5) -0.002(3) -0.004(3) 0.003(3)
C50 0.017(4) 0.024(5) 0.018(5) 0.003(4) 0.001(3) -0.002(3)
C51 0.020(5) 0.034(5) 0.015(4) -0.008(4) -0.006(3) 0.003(4)
C52 0.016(5) 0.034(5) 0.010(4) 0.007(3) 0.004(3) 0.007(4)
C53 0.017(5) 0.024(4) 0.017(5) 0.007(3) 0.003(4) 0.002(3)
C54 0.022(6) 0.021(5) 0.004(4) -0.004(4) -0.002(4) -0.005(4)
C55 0.034(5) 0.026(5) 0.011(3) 0.002(4) 0.013(4) 0.003(4)
C56 0.026(5) 0.024(4) 0.014(4) 0.001(3) 0.009(4) 0.003(4)
C57 0.021(5) 0.021(4) 0.016(5) 0.001(3) 0.006(4) 0.009(3)
C58 0.015(4) 0.033(5) 0.016(5) 0.004(4) 0.002(3) 0.006(3)
C59 0.024(5) 0.027(5) 0.011(4) 0.004(3) -0.003(3) -0.003(4)
C60 0.016(6) 0.031(6) 0.015(5) -0.005(4) -0.007(4) -0.002(4)
C61 0.015(6) 0.023(6) 0.040(7) -0.006(5) -0.008(5) -0.004(4)
C62 0.031(7) 0.021(6) 0.029(6) -0.001(5) 0.008(5) -0.009(5)
C63 0.044(7) 0.009(5) 0.021(5) -0.003(4) 0.009(5) -0.003(5)
C64 0.028(6) 0.016(5) 0.032(6) 0.000(4) 0.005(5) 0.000(4)
C65 0.045(7) 0.023(6) 0.016(5) -0.006(4) -0.001(5) 0.005(5)
C66 0.040(8) 0.021(6) 0.050(8) 0.005(6) -0.013(6) 0.003(5)
C67 0.033(7) 0.012(5) 0.028(6) 0.003(4) -0.004(5) -0.003(4)
C68 0.017(6) 0.030(6) 0.032(6) 0.001(5) -0.002(5) -0.004(4)
C69 0.027(6) 0.010(5) 0.036(6) -0.001(5) 0.001(5) -0.004(4)
C70 0.030(6) 0.013(5) 0.024(6) 0.000(4) 0.006(5) -0.010(4)
C71 0.032(6) 0.022(6) 0.010(5) -0.012(4) 0.000(4) -0.006(4)
C72 0.028(6) 0.018(5) 0.021(6) -0.001(4) 0.000(5) 0.007(4)
C73 0.017(5) 0.024(5) 0.013(5) 0.000(4) -0.004(4) 0.003(4)
C74 0.015(6) 0.033(6) 0.014(5) 0.000(4) 0.000(4) -0.002(4)
C75 0.026(6) 0.036(7) 0.019(6) 0.014(5) 0.005(5) 0.001(5)
C76 0.019(6) 0.028(6) 0.012(5) -0.004(4) -0.007(4) -0.002(4)
C77 0.017(6) 0.024(6) 0.020(5) 0.000(4) -0.002(4) -0.004(4)
C78 0.028(6) 0.029(6) 0.002(4) -0.002(4) 0.007(4) -0.004(5)
C79 0.021(6) 0.017(5) 0.023(6) -0.005(4) 0.004(5) 0.000(4)
C80 0.028(6) 0.018(6) 0.027(6) 0.000(5) -0.010(5) 0.002(4)
C81 0.029(7) 0.029(6) 0.016(5) 0.005(4) -0.002(5) 0.008(5)
C82 0.022(6) 0.038(7) 0.013(5) -0.004(5) -0.001(5) 0.009(5)
C83 0.017(6) 0.024(6) 0.023(6) 0.001(4) 0.006(4) -0.002(4)
C84 0.015(6) 0.019(6) 0.015(5) -0.011(4) 0.000(4) 0.002(4)
C85 0.007(5) 0.022(4) 0.019(4) 0.003(3) 0.002(3) -0.001(4)
C86 0.011(5) 0.018(5) 0.029(5) 0.006(4) -0.007(4) -0.003(4)
C87 0.010(5) 0.040(6) 0.005(5) -0.004(4) -0.004(4) -0.001(4)
C88 0.014(5) 0.017(5) 0.025(6) 0.002(4) -0.004(4) -0.001(4)
C89 0.011(5) 0.018(4) 0.032(6) 0.001(4) 0.010(4) 0.002(4)
C90 0.002(4) 0.027(5) 0.013(4) 0.003(3) -0.004(4) 0.003(3)
C91 0.010(5) 0.025(6) 0.026(6) -0.006(4) -0.008(4) 0.000(4)
C92 0.006(5) 0.025(6) 0.021(5) -0.005(4) -0.001(4) -0.001(4)
C93 0.010(5) 0.039(6) 0.015(5) 0.001(4) 0.005(4) -0.008(4)
C94 0.023(6) 0.017(5) 0.025(6) 0.005(4) 0.005(5) -0.001(4)
C95 0.016(6) 0.014(5) 0.030(6) 0.008(4) -0.001(5) -0.004(4)
C96 0.015(5) 0.022(6) 0.015(5) -0.010(4) 0.004(4) 0.003(4)
C97 0.029(7) 0.020(6) 0.046(7) 0.000(5) 0.003(6) -0.001(5)
C98 0.028(6) 0.016(5) 0.029(6) 0.010(5) 0.004(5) 0.011(4)
C99 0.024(6) 0.018(5) 0.036(7) -0.001(5) 0.005(5) -0.006(4)
C100 0.033(7) 0.013(5) 0.040(7) -0.012(5) 0.003(5) -0.009(5)
C101 0.022(6) 0.035(6) 0.018(5) -0.003(5) -0.001(5) -0.012(5)
C102 0.011(5) 0.033(6) 0.032(6) -0.007(5) 0.003(5) -0.003(4)
C103 0.020(6) 0.026(6) 0.039(7) -0.008(5) 0.011(5) -0.009(5)
C104 0.020(6) 0.034(6) 0.022(6) 0.008(5) 0.000(5) -0.010(5)
C105 0.021(6) 0.029(6) 0.027(6) -0.007(5) 0.005(5) -0.009(5)
C106 0.021(6) 0.018(5) 0.027(6) 0.000(4) 0.003(5) 0.003(4)
C107 0.025(6) 0.018(5) 0.034(6) -0.009(5) 0.002(5) -0.002(4)
C108 0.020(6) 0.020(5) 0.022(6) -0.006(4) 0.001(5) -0.011(4)
C109 0.007(5) 0.022(5) 0.032(6) 0.008(5) 0.000(4) -0.005(4)
C110 0.019(6) 0.033(6) 0.019(6) 0.008(5) 0.000(5) -0.001(5)
C111 0.019(6) 0.037(7) 0.016(5) 0.000(5) 0.002(4) -0.012(5)
C112 0.021(6) 0.040(6) 0.008(5) -0.006(4) 0.005(4) -0.009(5)
C113 0.008(5) 0.019(5) 0.021(5) -0.006(4) 0.003(4) 0.002(4)
C114 0.015(5) 0.023(6) 0.006(5) -0.002(4) 0.001(4) -0.002(4)
C115 0.016(5) 0.017(4) 0.015(4) 0.000(3) 0.000(3) 0.002(3)
C116 0.017(5) 0.022(4) 0.018(5) -0.002(4) -0.005(3) 0.002(4)
C117 0.022(4) 0.031(5) 0.023(5) -0.004(4) 0.001(4) -0.011(4)
C118 0.028(6) 0.021(4) 0.016(5) -0.004(3) 0.005(4) -0.006(3)
C119 0.026(5) 0.008(4) 0.012(4) 0.001(3) 0.000(4) 0.000(3)
C120 0.013(4) 0.017(4) 0.012(4) 0.006(3) 0.003(4) -0.008(3)
C121 0.015(5) 0.016(5) 0.013(5) 0.001(4) 0.005(4) -0.003(4)
C122 0.025(6) 0.008(5) 0.028(6) 0.005(4) -0.007(5) -0.008(4)
C123 0.028(6) 0.009(5) 0.021(5) 0.001(4) -0.013(5) -0.001(4)
C124 0.026(6) 0.008(5) 0.019(5) -0.006(4) 0.014(4) 0.003(4)
C125 0.020(6) 0.016(5) 0.033(6) 0.000(5) 0.001(5) 0.002(4)
C126 0.015(6) 0.009(5) 0.016(5) -0.002(4) -0.005(4) -0.001(4)
C127 0.024(6) 0.008(5) 0.021(5) 0.004(4) 0.000(4) 0.000(4)
C128 0.011(5) 0.016(5) 0.019(5) 0.007(4) 0.006(4) -0.002(4)
C129 0.028(6) 0.012(5) 0.017(5) 0.004(4) -0.016(5) -0.003(4)
C130 0.035(7) 0.014(5) 0.003(4) 0.002(4) 0.002(4) 0.001(4)
C131 0.018(5) 0.013(5) 0.006(4) -0.002(4) 0.005(4) -0.003(4)
C132 0.023(6) 0.007(5) 0.017(5) 0.004(4) 0.012(4) 0.001(4)
C133 0.026(6) 0.019(5) 0.021(5) -0.005(4) -0.001(5) -0.005(4)
C134 0.031(6) 0.019(6) 0.024(6) -0.003(4) 0.003(5) 0.006(4)
C135 0.014(5) 0.024(6) 0.023(6) 0.004(4) 0.002(4) 0.007(4)
C136 0.013(5) 0.033(6) 0.019(5) -0.007(5) 0.013(4) -0.004(4)
C137 0.007(5) 0.023(6) 0.040(7) -0.006(5) -0.004(5) -0.002(4)
C138 0.015(6) 0.046(7) 0.020(6) -0.009(5) 0.000(5) -0.010(5)
C139 0.038(7) 0.040(7) 0.005(5) -0.007(4) -0.006(5) 0.007(5)
C140 0.037(7) 0.022(6) 0.036(7) 0.009(5) -0.005(6) -0.009(5)
C141 0.031(7) 0.031(6) 0.021(6) -0.004(5) -0.006(5) 0.022(5)
C142 0.019(6) 0.033(6) 0.019(5) -0.006(5) -0.004(5) 0.000(4)
C143 0.013(5) 0.035(6) 0.016(5) 0.000(4) 0.003(4) 0.012(4)
C144 0.024(6) 0.024(6) 0.047(7) 0.005(5) 0.016(5) 0.007(5)
C145 0.138(19) 0.100(15) 0.039(9) 0.035(10) -0.041(11) -0.076(14)
Cl1 0.085(3) 0.081(3) 0.065(3) 0.014(2) -0.025(2) -0.034(2)
Cl2 0.095(4) 0.142(5) 0.091(4) 0.031(4) -0.005(3) -0.039(4)
Cl3 0.098(4) 0.054(2) 0.083(3) 0.014(2) -0.024(3) -0.013(2)
C146 0.120(9) 0.102(9) 0.078(11) 0.052(9) 0.047(11) 0.054(10)
Cl4 0.260(8) 0.089(4) 0.102(4) 0.042(3) 0.079(5) 0.083(4)
Cl5 0.059(3) 0.112(4) 0.070(3) 0.024(2) 0.019(2) 0.045(2)
Cl6 0.098(4) 0.331(10) 0.095(4) 0.113(6) 0.043(3) 0.110(5)
C147 0.059(15) 0.18(3) 0.021(10) 0.018(13) -0.006(10) -0.030(16)
Cl7 0.130(7) 0.105(5) 0.073(4) 0.029(4) -0.034(4) -0.044(5)
Cl8 0.102(5) 0.073(4) 0.057(3) 0.021(3) 0.021(3) 0.025(3)
Cl9 0.092(5) 0.064(4) 0.117(6) -0.021(4) 0.031(4) 0.012(3)
N1 0.010(4) 0.014(4) 0.025(5) -0.002(3) -0.001(4) 0.003(3)
N2 0.024(5) 0.016(4) 0.024(5) -0.004(4) -0.007(4) -0.001(4)
N3 0.019(5) 0.022(4) 0.012(4) 0.007(3) 0.002(4) -0.003(3)
N4 0.021(5) 0.032(5) 0.015(4) 0.002(4) -0.006(4) -0.002(4)
N5 0.028(5) 0.014(4) 0.012(4) 0.001(3) 0.007(4) 0.000(3)
N6 0.024(5) 0.030(5) 0.021(5) 0.009(4) -0.003(4) -0.006(4)
N7 0.021(5) 0.025(5) 0.015(4) 0.002(4) 0.000(4) 0.004(4)
N8 0.028(5) 0.020(5) 0.020(5) -0.003(4) 0.005(4) 0.007(4)
N9 0.022(5) 0.020(5) 0.024(5) 0.005(4) 0.005(4) 0.003(4)
N10 0.018(5) 0.016(4) 0.017(4) -0.004(3) 0.002(4) -0.005(3)
N11 0.015(5) 0.022(5) 0.021(5) -0.008(4) 0.003(4) 0.000(3)
N12 0.009(4) 0.020(4) 0.018(4) -0.001(3) 0.001(3) 0.000(3)
N13 0.017(5) 0.019(4) 0.014(4) 0.002(3) -0.001(3) 0.002(3)
N14 0.018(5) 0.021(5) 0.018(4) 0.000(4) 0.003(4) -0.001(3)
N15 0.024(5) 0.019(5) 0.022(5) 0.006(4) -0.006(4) -0.003(4)
N16 0.013(4) 0.012(4) 0.024(5) 0.005(3) 0.004(4) 0.006(3)
O1 0.021(4) 0.018(4) 0.016(4) -0.002(3) 0.005(3) -0.003(3)
O2 0.015(4) 0.021(4) 0.014(3) 0.000(3) -0.002(3) -0.004(3)
O3 0.020(4) 0.018(4) 0.022(4) -0.002(3) 0.000(3) -0.004(3)
O4 0.013(4) 0.013(3) 0.024(4) -0.006(3) 0.000(3) 0.000(3)
O5 0.023(4) 0.027(4) 0.016(3) 0.007(3) 0.002(3) 0.006(3)
O6 0.012(3) 0.016(3) 0.033(4) -0.001(3) 0.007(3) -0.007(3)
O7 0.019(4) 0.026(4) 0.015(3) -0.011(3) 0.005(3) 0.002(3)
O8 0.018(3) 0.025(4) 0.009(3) 0.003(3) -0.004(3) 0.000(3)
O9 0.014(4) 0.016(3) 0.016(3) 0.004(3) 0.005(3) -0.001(3)
O10 0.016(4) 0.025(4) 0.015(3) 0.001(3) 0.003(3) 0.001(3)
O11 0.017(4) 0.015(3) 0.015(3) 0.000(3) 0.004(3) -0.001(3)
O12 0.021(4) 0.020(3) 0.016(3) -0.005(3) 0.004(3) 0.005(3)
O13 0.011(3) 0.016(3) 0.023(4) -0.006(3) 0.001(3) 0.001(3)
O14 0.016(4) 0.022(4) 0.025(4) -0.012(3) 0.005(3) -0.003(3)
O15 0.024(4) 0.022(4) 0.015(4) 0.000(3) 0.000(3) 0.000(3)
O16 0.015(4) 0.022(4) 0.026(4) 0.003(3) 0.003(3) -0.003(3)
O17 0.023(4) 0.012(4) 0.034(4) 0.002(3) 0.000(3) -0.004(3)
O18 0.008(3) 0.025(4) 0.016(3) -0.001(3) 0.000(3) 0.003(3)
O19 0.019(4) 0.025(4) 0.016(4) 0.003(3) -0.001(3) -0.004(3)
O20 0.024(4) 0.032(4) 0.026(4) 0.007(3) 0.005(3) -0.006(3)
O21 0.011(4) 0.021(4) 0.028(4) 0.004(3) -0.008(3) -0.003(3)
O22 0.021(4) 0.016(4) 0.024(4) -0.002(3) -0.007(3) -0.003(3)
O23 0.019(4) 0.021(4) 0.019(3) -0.001(3) -0.003(3) 0.002(3)
O24 0.021(4) 0.012(3) 0.021(4) 0.004(3) 0.000(3) 0.002(3)
O25 0.026(4) 0.020(4) 0.017(4) 0.000(3) -0.014(3) 0.000(3)
O26 0.017(4) 0.019(4) 0.017(4) 0.002(3) -0.005(3) 0.002(3)
O27 0.014(4) 0.019(4) 0.016(4) 0.010(3) -0.002(3) 0.001(3)
O28 0.023(4) 0.014(4) 0.025(4) 0.000(3) -0.005(3) 0.004(3)
O29 0.015(4) 0.018(3) 0.013(3) -0.003(3) 0.003(3) -0.004(3)
O30 0.009(3) 0.018(3) 0.015(3) -0.005(3) 0.002(3) -0.001(2)
O31 0.013(4) 0.015(3) 0.031(4) -0.005(3) -0.003(3) 0.001(3)
O32 0.023(4) 0.015(4) 0.025(4) -0.003(3) -0.001(3) -0.007(3)
O33 0.012(4) 0.011(3) 0.027(4) 0.002(3) -0.003(3) 0.002(3)
O34 0.021(4) 0.018(4) 0.016(4) 0.000(3) -0.007(3) 0.004(3)
O35 0.017(4) 0.023(4) 0.025(4) 0.001(3) 0.002(3) 0.005(3)
O36 0.021(4) 0.017(4) 0.018(4) 0.001(3) -0.002(3) 0.000(3)
Fe1 0.0200(9) 0.0174(8) 0.0149(8) -0.0015(6) 0.0028(7) 0.0011(6)
Fe2 0.0160(8) 0.0113(7) 0.0147(8) -0.0002(6) 0.0004(6) -0.0004(6)
Fe3 0.0125(8) 0.0151(8) 0.0148(8) -0.0008(6) 0.0001(6) -0.0001(6)
Fe4 0.0145(8) 0.0187(8) 0.0152(8) 0.0002(6) 0.0024(6) 0.0004(6)
Fe5 0.0164(9) 0.0200(8) 0.0185(9) -0.0004(7) -0.0031(7) 0.0024(7)
Fe6 0.0116(8) 0.0160(8) 0.0151(8) 0.0010(6) -0.0001(6) -0.0004(6)
Fe7 0.0168(8) 0.0186(8) 0.0140(8) -0.0006(6) -0.0011(6) -0.0013(6)
Fe8 0.0146(8) 0.0116(7) 0.0133(8) 0.0005(6) 0.0006(6) 0.0000(6)
Co1 0.0131(8) 0.0144(8) 0.0154(8) -0.0014(6) 0.0011(6) -0.0009(6)
Co2 0.0129(8) 0.0182(8) 0.0137(8) -0.0008(6) 0.0008(6) -0.0002(6)
Co3 0.0166(9) 0.0152(8) 0.0147(8) 0.0013(6) 0.0004(7) 0.0003(6)
Co4 0.0130(8) 0.0139(8) 0.0150(8) -0.0014(6) 0.0015(6) 0.0001(6)
Co5 0.0172(9) 0.0138(8) 0.0141(8) 0.0004(6) 0.0005(7) -0.0025(6)
Co6 0.0122(8) 0.0145(8) 0.0162(8) 0.0008(6) -0.0004(6) -0.0010(6)
Co7 0.0116(8) 0.0160(8) 0.0133(8) 0.0004(6) -0.0004(6) 0.0007(6)
Co8 0.0148(9) 0.0120(8) 0.0166(8) -0.0018(6) -0.0002(7) 0.0000(6)

loop_
_atom_type_symbol
_atom_type_description
_atom_type_scat_dispersion_real
_atom_type_scat_dispersion_imag
_atom_type_scat_source
C C 0.0181 0.0091 'International Tables Vol C Tables 4.2.6.8 and 6.1.1.4'
H H 0.0000 0.0000 'International Tables Vol C Tables 4.2.6.8 and 6.1.1.4'
N N 0.0311 0.0180 'International Tables Vol C Tables 4.2.6.8 and 6.1.1.4'
O O 0.0492 0.0322 'International Tables Vol C Tables 4.2.6.8 and 6.1.1.4'
Fe Fe -1.1336 3.1974 'International Tables Vol C Tables 4.2.6.8 and 6.1.1.4'
Co Co -2.3653 3.6143 'International Tables Vol C Tables 4.2.6.8 and 6.1.1.4'
Cl Cl 0.3639 0.7018 'International Tables Vol C Tables 4.2.6.8 and 6.1.1.4'

loop_
_geom_angle_atom_site_label_1
_geom_angle_atom_site_label_2
_geom_angle_atom_site_label_3
_geom_angle
_geom_angle_site_symmetry_1
_geom_angle_site_symmetry_3
_geom_angle_publ_flag
C2 C1 C5 108.3(9) . . ?
C2 C1 C6 126.5(9) . . ?
C5 C1 C6 125.1(10) . . ?
C2 C1 Fe1 70.4(6) . . ?
C5 C1 Fe1 69.8(6) . . ?
C6 C1 Fe1 122.2(7) . . ?
C1 C2 C3 108.9(9) . . ?
C1 C2 Fe1 69.7(6) . . ?
C3 C2 Fe1 70.1(6) . . ?
C1 C2 H2 125.6 . . ?
C3 C2 H2 125.6 . . ?
Fe1 C2 H2 126.2 . . ?
C4 C3 C2 106.9(9) . . ?
C4 C3 Fe1 69.4(6) . . ?
C2 C3 Fe1 69.5(5) . . ?
C4 C3 H3 126.6 . . ?
C2 C3 H3 126.6 . . ?
Fe1 C3 H3 126.1 . . ?
C3 C4 C5 109.8(10) . . ?
C3 C4 Fe1 70.9(6) . . ?
C5 C4 Fe1 69.9(6) . . ?
C3 C4 H4 125.1 . . ?
C5 C4 H4 125.1 . . ?
Fe1 C4 H4 125.7 . . ?
C1 C5 C4 106.2(10) . . ?
C1 C5 Fe1 69.5(6) . . ?
C4 C5 Fe1 69.3(6) . . ?
C1 C5 H5 126.9 . . ?
C4 C5 H5 126.9 . . ?
Fe1 C5 H5 125.9 . . ?
O1 C6 O2 123.5(9) . . ?
O1 C6 C1 118.5(8) . . ?
O2 C6 C1 117.9(8) . . ?
C8 C7 C11 108.0(9) . . ?
C8 C7 C12 127.8(9) . . ?
C11 C7 C12 124.1(9) . . ?
C8 C7 Fe1 70.6(6) . . ?
C11 C7 Fe1 68.5(6) . . ?
C12 C7 Fe1 123.4(7) . . ?
C7 C8 C9 109.6(9) . . ?
C7 C8 Fe1 70.0(6) . . ?
C9 C8 Fe1 69.5(6) . . ?
C7 C8 H8 125.2 . . ?
C9 C8 H8 125.2 . . ?
Fe1 C8 H8 127.0 . . ?
C10 C9 C8 106.5(9) . . ?
C10 C9 Fe1 68.6(6) . . ?
C8 C9 Fe1 69.3(6) . . ?
C10 C9 H9 126.8 . . ?
C8 C9 H9 126.8 . . ?
Fe1 C9 H9 126.9 . . ?
C9 C10 C11 109.3(9) . . ?
C9 C10 Fe1 71.7(6) . . ?
C11 C10 Fe1 69.1(6) . . ?
C9 C10 H10 125.3 . . ?
C11 C10 H10 125.3 . . ?
Fe1 C10 H10 125.5 . . ?
C7 C11 C10 106.5(9) . . ?
C7 C11 Fe1 70.5(6) . . ?
C10 C11 Fe1 68.8(6) . . ?
C7 C11 H11 126.7 . . ?
C10 C11 H11 126.7 . . ?
Fe1 C11 H11 125.6 . . ?
O4 C12 O3 125.9(9) . . ?
O4 C12 C7 118.5(9) . . ?
O3 C12 C7 115.6(9) . . ?
C17 C13 C14 106.4(9) . . ?
C17 C13 C18 127.5(9) . . ?
C14 C13 C18 126.0(9) . . ?
C17 C13 Fe2 69.0(5) . . ?
C14 C13 Fe2 68.5(5) . . ?
C18 C13 Fe2 124.5(6) . . ?
C15 C14 C13 107.9(9) . . ?
C15 C14 Fe2 70.7(6) . . ?
C13 C14 Fe2 70.2(5) . . ?
C15 C14 H14 126.1 . . ?
C13 C14 H14 126.1 . . ?
Fe2 C14 H14 124.6 . . ?
C16 C15 C14 108.7(9) . . ?
C16 C15 Fe2 69.7(6) . . ?
C14 C15 Fe2 68.6(6) . . ?
C16 C15 H15 125.6 . . ?
C14 C15 H15 125.6 . . ?
Fe2 C15 H15 127.6 . . ?
C15 C16 C17 107.5(9) . . ?
C15 C16 Fe2 70.3(6) . . ?
C17 C16 Fe2 69.0(6) . . ?
C15 C16 H16 126.3 . . ?
C17 C16 H16 126.3 . . ?
Fe2 C16 H16 126.0 . . ?
C13 C17 C16 109.5(9) . . ?
C13 C17 Fe2 70.5(5) . . ?
C16 C17 Fe2 70.3(6) . . ?
C13 C17 H17 125.3 . . ?
C16 C17 H17 125.3 . . ?
Fe2 C17 H17 125.5 . . ?
O6 C18 O5 124.0(9) . . ?
O6 C18 C13 119.4(9) . . ?
O5 C18 C13 116.5(9) . . ?
C23 C19 C20 108.0(9) . . ?
C23 C19 C24 125.9(9) . . ?
C20 C19 C24 125.9(9) . . ?
C23 C19 Fe2 69.7(6) . . ?
C20 C19 Fe2 68.9(5) . . ?
C24 C19 Fe2 122.8(7) . . ?
C21 C20 C19 107.2(9) . . ?
C21 C20 Fe2 69.3(6) . . ?
C19 C20 Fe2 70.3(5) . . ?
C21 C20 H20 126.4 . . ?
C19 C20 H20 126.4 . . ?
Fe2 C20 H20 125.6 . . ?
C22 C21 C20 110.6(9) . . ?
C22 C21 Fe2 70.5(6) . . ?
C20 C21 Fe2 70.3(5) . . ?
C22 C21 H21 124.7 . . ?
C20 C21 H21 124.7 . . ?
Fe2 C21 H21 126.1 . . ?
C21 C22 C23 106.6(10) . . ?
C21 C22 Fe2 69.2(6) . . ?
C23 C22 Fe2 69.8(6) . . ?
C21 C22 H22 126.7 . . ?
C23 C22 H22 126.7 . . ?
Fe2 C22 H22 125.9 . . ?
C19 C23 C22 107.5(9) . . ?
C19 C23 Fe2 69.7(5) . . ?
C22 C23 Fe2 68.9(6) . . ?
C19 C23 H23 126.2 . . ?
C22 C23 H23 126.2 . . ?
Fe2 C23 H23 126.7 . . ?
O8 C24 O7 125.5(9) . . ?
O8 C24 C19 117.1(8) . . ?
O7 C24 C19 117.4(9) . . ?
N1 C25 H25A 109.5 . . ?
N1 C25 H25B 109.5 . . ?
H25A C25 H25B 109.5 . . ?
N1 C25 H25C 109.5 . . ?
H25A C25 H25C 109.5 . . ?
H25B C25 H25C 109.5 . . ?
N1 C26 H26A 109.5 . . ?
N1 C26 H26B 109.5 . . ?
H26A C26 H26B 109.5 . . ?
N1 C26 H26C 109.5 . . ?
H26A C26 H26C 109.5 . . ?
H26B C26 H26C 109.5 . . ?
N1 C27 C28 111.3(8) . . ?
N1 C27 H27A 109.4 . . ?
C28 C27 H27A 109.4 . . ?
N1 C27 H27B 109.4 . . ?
C28 C27 H27B 109.4 . . ?
H27A C27 H27B 108.0 . . ?
N2 C28 C27 110.4(8) . . ?
N2 C28 H28A 109.6 . . ?
C27 C28 H28A 109.6 . . ?
N2 C28 H28B 109.6 . . ?
C27 C28 H28B 109.6 . . ?
H28A C28 H28B 108.1 . . ?
N2 C29 H29A 109.5 . . ?
N2 C29 H29B 109.5 . . ?
H29A C29 H29B 109.5 . . ?
N2 C29 H29C 109.5 . . ?
H29A C29 H29C 109.5 . . ?
H29B C29 H29C 109.5 . . ?
N2 C30 H30A 109.5 . . ?
N2 C30 H30B 109.5 . . ?
H30A C30 H30B 109.5 . . ?
N2 C30 H30C 109.5 . . ?
H30A C30 H30C 109.5 . . ?
H30B C30 H30C 109.5 . . ?
N3 C31 H31A 109.5 . . ?
N3 C31 H31B 109.5 . . ?
H31A C31 H31B 109.5 . . ?
N3 C31 H31C 109.5 . . ?
H31A C31 H31C 109.5 . . ?
H31B C31 H31C 109.5 . . ?
N3 C32 H32A 109.5 . . ?
N3 C32 H32B 109.5 . . ?
H32A C32 H32B 109.5 . . ?
N3 C32 H32C 109.5 . . ?
H32A C32 H32C 109.5 . . ?
H32B C32 H32C 109.5 . . ?
N3 C33 C34 110.7(8) . . ?
N3 C33 H33A 109.5 . . ?
C34 C33 H33A 109.5 . . ?
N3 C33 H33B 109.5 . . ?
C34 C33 H33B 109.5 . . ?
H33A C33 H33B 108.1 . . ?
N4 C34 C33 110.6(8) . . ?
N4 C34 H34A 109.5 . . ?
C33 C34 H34A 109.5 . . ?
N4 C34 H34B 109.5 . . ?
C33 C34 H34B 109.5 . . ?
H34A C34 H34B 108.1 . . ?
N4 C35 H35A 109.5 . . ?
N4 C35 H35B 109.5 . . ?
H35A C35 H35B 109.5 . . ?
N4 C35 H35C 109.5 . . ?
H35A C35 H35C 109.5 . . ?
H35B C35 H35C 109.5 . . ?
N4 C36 H36A 109.5 . . ?
N4 C36 H36B 109.5 . . ?
H36A C36 H36B 109.5 . . ?
N4 C36 H36C 109.5 . . ?
H36A C36 H36C 109.5 . . ?
H36B C36 H36C 109.5 . . ?
C38 C37 C41 107.7(9) . . ?
C38 C37 C42 126.7(9) . . ?
C41 C37 C42 125.6(9) . . ?
C38 C37 Fe3 69.0(5) . . ?
C41 C37 Fe3 70.3(6) . . ?
C42 C37 Fe3 124.4(7) . . ?
C39 C38 C37 106.9(8) . . ?
C39 C38 Fe3 69.9(6) . . ?
C37 C38 Fe3 69.8(6) . . ?
C39 C38 H38 126.5 . . ?
C37 C38 H38 126.5 . . ?
Fe3 C38 H38 125.3 . . ?
C38 C39 C40 108.9(9) . . ?
C38 C39 Fe3 69.2(6) . . ?
C40 C39 Fe3 70.3(6) . . ?
C38 C39 H39 125.5 . . ?
C40 C39 H39 125.5 . . ?
Fe3 C39 H39 126.5 . . ?
C41 C40 C39 108.1(8) . . ?
C41 C40 Fe3 70.3(6) . . ?
C39 C40 Fe3 69.1(5) . . ?
C41 C40 H40 126.0 . . ?
C39 C40 H40 126.0 . . ?
Fe3 C40 H40 126.2 . . ?
C40 C41 C37 108.4(9) . . ?
C40 C41 Fe3 69.9(6) . . ?
C37 C41 Fe3 68.7(5) . . ?
C40 C41 H41 125.8 . . ?
C37 C41 H41 125.8 . . ?
Fe3 C41 H41 127.1 . . ?
O10 C42 O11 123.5(9) . . ?
O10 C42 C37 118.1(8) . . ?
O11 C42 C37 118.4(8) . . ?
C47 C43 C44 107.5(9) . . ?
C47 C43 C48 127.0(9) . . ?
C44 C43 C48 125.3(9) . . ?
C47 C43 Fe3 69.6(6) . . ?
C44 C43 Fe3 69.6(5) . . ?
C48 C43 Fe3 123.1(7) . . ?
C45 C44 C43 108.9(8) . . ?
C45 C44 Fe3 69.2(5) . . ?
C43 C44 Fe3 69.7(5) . . ?
C45 C44 H44 125.6 . . ?
C43 C44 H44 125.6 . . ?
Fe3 C44 H44 127.1 . . ?
C44 C45 C46 107.6(9) . . ?
C44 C45 Fe3 70.7(5) . . ?
C46 C45 Fe3 69.3(5) . . ?
C44 C45 H45 126.2 . . ?
C46 C45 H45 126.2 . . ?
Fe3 C45 H45 125.4 . . ?
C45 C46 C47 107.9(8) . . ?
C45 C46 Fe3 69.7(5) . . ?
C47 C46 Fe3 70.2(5) . . ?
C45 C46 H46 126.1 . . ?
C47 C46 H46 126.1 . . ?
Fe3 C46 H46 125.7 . . ?
C43 C47 C46 108.1(9) . . ?
C43 C47 Fe3 70.3(5) . . ?
C46 C47 Fe3 68.8(6) . . ?
C43 C47 H47 126.0 . . ?
C46 C47 H47 126.0 . . ?
Fe3 C47 H47 126.5 . . ?
O12 C48 O13 125.7(9) . . ?
O12 C48 C43 118.8(9) . . ?
O13 C48 C43 115.5(8) . . ?
C53 C49 C50 108.6(9) . . ?
C53 C49 C54 128.2(9) . . ?
C50 C49 C54 123.1(9) . . ?
C53 C49 Fe4 71.4(6) . . ?
C50 C49 Fe4 70.6(6) . . ?
C54 C49 Fe4 124.6(7) . . ?
C51 C50 C49 107.8(9) . . ?
C51 C50 Fe4 70.2(6) . . ?
C49 C50 Fe4 68.3(6) . . ?
C51 C50 H50 126.1 . . ?
C49 C50 H50 126.1 . . ?
Fe4 C50 H50 127.0 . . ?
C50 C51 C52 108.1(9) . . ?
C50 C51 Fe4 69.9(6) . . ?
C52 C51 Fe4 70.0(6) . . ?
C50 C51 H51 125.9 . . ?
C52 C51 H51 125.9 . . ?
Fe4 C51 H51 125.7 . . ?
C51 C52 C53 108.5(9) . . ?
C51 C52 Fe4 69.9(6) . . ?
C53 C52 Fe4 69.7(5) . . ?
C51 C52 H52 125.7 . . ?
C53 C52 H52 125.7 . . ?
Fe4 C52 H52 126.2 . . ?
C49 C53 C52 106.9(9) . . ?
C49 C53 Fe4 68.5(6) . . ?
C52 C53 Fe4 69.6(6) . . ?
C49 C53 H53 126.5 . . ?
C52 C53 H53 126.5 . . ?
Fe4 C53 H53 126.9 . . ?
O14 C54 O15 122.6(9) . . ?
O14 C54 C49 119.5(8) . . ?
O15 C54 C49 117.8(9) . . ?
C59 C55 C56 107.7(9) . . ?
C59 C55 C60 126.6(10) . . ?
C56 C55 C60 125.4(10) . . ?
C59 C55 Fe4 69.8(6) . . ?
C56 C55 Fe4 68.7(6) . . ?
C60 C55 Fe4 122.0(8) . . ?
C57 C56 C55 107.0(9) . . ?
C57 C56 Fe4 69.5(6) . . ?
C55 C56 Fe4 69.9(6) . . ?
C57 C56 H56 126.5 . . ?
C55 C56 H56 126.5 . . ?
Fe4 C56 H56 125.7 . . ?
C58 C57 C56 108.2(9) . . ?
C58 C57 Fe4 69.6(6) . . ?
C56 C57 Fe4 69.2(6) . . ?
C58 C57 H57 125.9 . . ?
C56 C57 H57 125.9 . . ?
Fe4 C57 H57 126.9 . . ?
C57 C58 C59 107.7(9) . . ?
C57 C58 Fe4 69.6(6) . . ?
C59 C58 Fe4 69.9(6) . . ?
C57 C58 H58 126.2 . . ?
C59 C58 H58 126.2 . . ?
Fe4 C58 H58 125.9 . . ?
C55 C59 C58 109.4(9) . . ?
C55 C59 Fe4 70.1(6) . . ?
C58 C59 Fe4 69.4(6) . . ?
C55 C59 H59 125.3 . . ?
C58 C59 H59 125.3 . . ?
Fe4 C59 H59 126.7 . . ?
O16 C60 O17 128.1(10) . . ?
O16 C60 C55 116.4(9) . . ?
O17 C60 C55 115.5(9) . . ?
N5 C61 H61A 109.5 . . ?
N5 C61 H61B 109.5 . . ?
H61A C61 H61B 109.5 . . ?
N5 C61 H61C 109.5 . . ?
H61A C61 H61C 109.5 . . ?
H61B C61 H61C 109.5 . . ?
N5 C62 H62A 109.5 . . ?
N5 C62 H62B 109.5 . . ?
H62A C62 H62B 109.5 . . ?
N5 C62 H62C 109.5 . . ?
H62A C62 H62C 109.5 . . ?
H62B C62 H62C 109.5 . . ?
N5 C63 C64 111.2(8) . . ?
N5 C63 H63A 109.4 . . ?
C64 C63 H63A 109.4 . . ?
N5 C63 H63B 109.4 . . ?
C64 C63 H63B 109.4 . . ?
H63A C63 H63B 108.0 . . ?
N6 C64 C63 109.6(9) . . ?
N6 C64 H64A 109.8 . . ?
C63 C64 H64A 109.8 . . ?
N6 C64 H64B 109.8 . . ?
C63 C64 H64B 109.8 . . ?
H64A C64 H64B 108.2 . . ?
N6 C65 H65A 109.5 . . ?
N6 C65 H65B 109.5 . . ?
H65A C65 H65B 109.5 . . ?
N6 C65 H65C 109.5 . . ?
H65A C65 H65C 109.5 . . ?
H65B C65 H65C 109.5 . . ?
N6 C66 H66A 109.5 . . ?
N6 C66 H66B 109.5 . . ?
H66A C66 H66B 109.5 . . ?
N6 C66 H66C 109.5 . . ?
H66A C66 H66C 109.5 . . ?
H66B C66 H66C 109.5 . . ?
N7 C67 H67A 109.5 . . ?
N7 C67 H67B 109.5 . . ?
H67A C67 H67B 109.5 . . ?
N7 C67 H67C 109.5 . . ?
H67A C67 H67C 109.5 . . ?
H67B C67 H67C 109.5 . . ?
N7 C68 H68A 109.5 . . ?
N7 C68 H68B 109.5 . . ?
H68A C68 H68B 109.5 . . ?
N7 C68 H68C 109.5 . . ?
H68A C68 H68C 109.5 . . ?
H68B C68 H68C 109.5 . . ?
N7 C69 C70 108.6(8) . . ?
N7 C69 H69A 110.0 . . ?
C70 C69 H69A 110.0 . . ?
N7 C69 H69B 110.0 . . ?
C70 C69 H69B 110.0 . . ?
H69A C69 H69B 108.3 . . ?
N8 C70 C69 111.6(9) . . ?
N8 C70 H70A 109.3 . . ?
C69 C70 H70A 109.3 . . ?
N8 C70 H70B 109.3 . . ?
C69 C70 H70B 109.3 . . ?
H70A C70 H70B 108.0 . . ?
N8 C71 H71A 109.5 . . ?
N8 C71 H71B 109.5 . . ?
H71A C71 H71B 109.5 . . ?
N8 C71 H71C 109.5 . . ?
H71A C71 H71C 109.5 . . ?
H71B C71 H71C 109.5 . . ?
N8 C72 H72A 109.5 . . ?
N8 C72 H72B 109.5 . . ?
H72A C72 H72B 109.5 . . ?
N8 C72 H72C 109.5 . . ?
H72A C72 H72C 109.5 . . ?
H72B C72 H72C 109.5 . . ?
C74 C73 C77 109.9(9) . . ?
C74 C73 C78 124.2(9) . . ?
C77 C73 C78 125.9(9) . . ?
C74 C73 Fe5 70.3(6) . . ?
C77 C73 Fe5 70.0(6) . . ?
C78 C73 Fe5 125.2(7) . . ?
C73 C74 C75 107.3(9) . . ?
C73 C74 Fe5 69.4(6) . . ?
C75 C74 Fe5 68.8(6) . . ?
C73 C74 H74 126.3 . . ?
C75 C74 H74 126.3 . . ?
Fe5 C74 H74 127.1 . . ?
C76 C75 C74 107.3(9) . . ?
C76 C75 Fe5 69.7(6) . . ?
C74 C75 Fe5 69.3(6) . . ?
C76 C75 H75 126.3 . . ?
C74 C75 H75 126.3 . . ?
Fe5 C75 H75 126.2 . . ?
C75 C76 C77 109.4(9) . . ?
C75 C76 Fe5 69.6(6) . . ?
C77 C76 Fe5 69.8(6) . . ?
C75 C76 H76 125.3 . . ?
C77 C76 H76 125.3 . . ?
Fe5 C76 H76 126.9 . . ?
C76 C77 C73 106.1(9) . . ?
C76 C77 Fe5 69.0(6) . . ?
C73 C77 Fe5 68.7(6) . . ?
C76 C77 H77 127.0 . . ?
C73 C77 H77 127.0 . . ?
Fe5 C77 H77 126.9 . . ?
O19 C78 O20 127.2(9) . . ?
O19 C78 C73 115.9(9) . . ?
O20 C78 C73 116.7(9) . . ?
C80 C79 C83 107.9(9) . . ?
C80 C79 C84 127.4(9) . . ?
C83 C79 C84 124.0(9) . . ?
C80 C79 Fe5 68.7(6) . . ?
C83 C79 Fe5 68.3(6) . . ?
C84 C79 Fe5 120.7(7) . . ?
C79 C80 C81 109.3(10) . . ?
C79 C80 Fe5 71.3(6) . . ?
C81 C80 Fe5 70.4(6) . . ?
C79 C80 H80 125.3 . . ?
C81 C80 H80 125.3 . . ?
Fe5 C80 H80 124.5 . . ?
C82 C81 C80 107.9(9) . . ?
C82 C81 Fe5 70.5(6) . . ?
C80 C81 Fe5 68.7(6) . . ?
C82 C81 H81 126.1 . . ?
C80 C81 H81 126.1 . . ?
Fe5 C81 H81 126.4 . . ?
C81 C82 C83 109.4(9) . . ?
C81 C82 Fe5 69.8(6) . . ?
C83 C82 Fe5 68.6(6) . . ?
C81 C82 H82 125.3 . . ?
C83 C82 H82 125.3 . . ?
Fe5 C82 H82 127.9 . . ?
C82 C83 C79 105.4(9) . . ?
C82 C83 Fe5 70.0(6) . . ?
C79 C83 Fe5 69.8(6) . . ?
C82 C83 H83 127.3 . . ?
C79 C83 H83 127.3 . . ?
Fe5 C83 H83 124.5 . . ?
O22 C84 O21 126.3(9) . . ?
O22 C84 C79 118.3(8) . . ?
O21 C84 C79 115.4(8) . . ?
C86 C85 C89 106.4(9) . . ?
C86 C85 C90 128.0(9) . . ?
C89 C85 C90 125.2(9) . . ?
C86 C85 Fe6 68.2(6) . . ?
C89 C85 Fe6 69.3(6) . . ?
C90 C85 Fe6 122.2(6) . . ?
C85 C86 C87 109.4(9) . . ?
C85 C86 Fe6 71.3(5) . . ?
C87 C86 Fe6 70.9(6) . . ?
C85 C86 H86 125.3 . . ?
C87 C86 H86 125.3 . . ?
Fe6 C86 H86 124.2 . . ?
C86 C87 C88 108.5(9) . . ?
C86 C87 Fe6 68.4(5) . . ?
C88 C87 Fe6 70.6(6) . . ?
C86 C87 H87 125.8 . . ?
C88 C87 H87 125.8 . . ?
Fe6 C87 H87 126.8 . . ?
C89 C88 C87 105.5(9) . . ?
C89 C88 Fe6 68.6(5) . . ?
C87 C88 Fe6 68.6(6) . . ?
C89 C88 H88 127.2 . . ?
C87 C88 H88 127.2 . . ?
Fe6 C88 H88 127.1 . . ?
C85 C89 C88 110.2(9) . . ?
C85 C89 Fe6 70.1(6) . . ?
C88 C89 Fe6 70.8(6) . . ?
C85 C89 H89 124.9 . . ?
C88 C89 H89 124.9 . . ?
Fe6 C89 H89 125.7 . . ?
O24 C90 O23 124.6(8) . . ?
O24 C90 C85 117.8(8) . . ?
O23 C90 C85 117.6(8) . . ?
C95 C91 C92 106.4(9) . . ?
C95 C91 C96 128.2(9) . . ?
C92 C91 C96 125.0(9) . . ?
C95 C91 Fe6 69.0(6) . . ?
C92 C91 Fe6 68.4(5) . . ?
C96 C91 Fe6 122.5(7) . . ?
C93 C92 C91 108.6(9) . . ?
C93 C92 Fe6 70.7(6) . . ?
C91 C92 Fe6 70.4(6) . . ?
C93 C92 H92 125.7 . . ?
C91 C92 H92 125.7 . . ?
Fe6 C92 H92 124.9 . . ?
C92 C93 C94 106.1(9) . . ?
C92 C93 Fe6 68.8(6) . . ?
C94 C93 Fe6 68.5(6) . . ?
C92 C93 H93 127.0 . . ?
C94 C93 H93 127.0 . . ?
Fe6 C93 H93 127.3 . . ?
C95 C94 C93 109.9(9) . . ?
C95 C94 Fe6 70.6(6) . . ?
C93 C94 Fe6 70.7(6) . . ?
C95 C94 H94 125.1 . . ?
C93 C94 H94 125.1 . . ?
Fe6 C94 H94 125.2 . . ?
C94 C95 C91 108.9(9) . . ?
C94 C95 Fe6 69.8(6) . . ?
C91 C95 Fe6 70.6(6) . . ?
C94 C95 H95 125.5 . . ?
C91 C95 H95 125.5 . . ?
Fe6 C95 H95 125.7 . . ?
O25 C96 O26 126.8(9) . . ?
O25 C96 C91 117.2(9) . . ?
O26 C96 C91 116.0(8) . . ?
N9 C97 H97A 109.5 . . ?
N9 C97 H97B 109.5 . . ?
H97A C97 H97B 109.5 . . ?
N9 C97 H97C 109.5 . . ?
H97A C97 H97C 109.5 . . ?
H97B C97 H97C 109.5 . . ?
N9 C98 H98A 109.5 . . ?
N9 C98 H98B 109.5 . . ?
H98A C98 H98B 109.5 . . ?
N9 C98 H98C 109.5 . . ?
H98A C98 H98C 109.5 . . ?
H98B C98 H98C 109.5 . . ?
N9 C99 C100 109.5(9) . . ?
N9 C99 H99A 109.8 . . ?
C100 C99 H99A 109.8 . . ?
N9 C99 H99B 109.8 . . ?
C100 C99 H99B 109.8 . . ?
H99A C99 H99B 108.2 . . ?
N10 C100 C99 109.6(9) . . ?
N10 C100 H10T 109.7 . . ?
C99 C100 H10T 109.7 . . ?
N10 C100 H10U 109.7 . . ?
C99 C100 H10U 109.7 . . ?
H10T C100 H10U 108.2 . . ?
N10 C101 H10Q 109.5 . . ?
N10 C101 H10R 109.5 . . ?
H10Q C101 H10R 109.5 . . ?
N10 C101 H10S 109.5 . . ?
H10Q C101 H10S 109.5 . . ?
H10R C101 H10S 109.5 . . ?
N10 C102 H10D 109.5 . . ?
N10 C102 H10E 109.5 . . ?
H10D C102 H10E 109.5 . . ?
N10 C102 H10F 109.5 . . ?
H10D C102 H10F 109.5 . . ?
H10E C102 H10F 109.5 . . ?
N11 C103 H10$ 109.5 . . ?
N11 C103 H10V 109.5 . . ?
H10$ C103 H10V 109.5 . . ?
N11 C103 H10W 109.5 . . ?
H10$ C103 H10W 109.5 . . ?
H10V C103 H10W 109.5 . . ?
N11 C104 H10A 109.5 . . ?
N11 C104 H10B 109.5 . . ?
H10A C104 H10B 109.5 . . ?
N11 C104 H10C 109.5 . . ?
H10A C104 H10C 109.5 . . ?
H10B C104 H10C 109.5 . . ?
N11 C105 C106 111.7(9) . . ?
N11 C105 H10L 109.3 . . ?
C106 C105 H10L 109.3 . . ?
N11 C105 H10M 109.3 . . ?
C106 C105 H10M 109.3 . . ?
H10L C105 H10M 107.9 . . ?
N12 C106 C105 108.7(8) . . ?
N12 C106 H10G 109.9 . . ?
C105 C106 H10G 109.9 . . ?
N12 C106 H10H 109.9 . . ?
C105 C106 H10H 109.9 . . ?
H10G C106 H10H 108.3 . . ?
N12 C107 H10N 109.5 . . ?
N12 C107 H10O 109.5 . . ?
H10N C107 H10O 109.5 . . ?
N12 C107 H10P 109.5 . . ?
H10N C107 H10P 109.5 . . ?
H10O C107 H10P 109.5 . . ?
N12 C108 H10I 109.5 . . ?
N12 C108 H10J 109.5 . . ?
H10I C108 H10J 109.5 . . ?
N12 C108 H10K 109.5 . . ?
H10I C108 H10K 109.5 . . ?
H10J C108 H10K 109.5 . . ?
C113 C109 C110 107.6(9) . . ?
C113 C109 C114 127.1(9) . . ?
C110 C109 C114 125.2(9) . . ?
C113 C109 Fe7 69.3(6) . . ?
C110 C109 Fe7 69.3(6) . . ?
C114 C109 Fe7 123.6(7) . . ?
C111 C110 C109 107.1(10) . . ?
C111 C110 Fe7 70.5(6) . . ?
C109 C110 Fe7 69.2(6) . . ?
C111 C110 H110 126.5 . . ?
C109 C110 H110 126.4 . . ?
Fe7 C110 H110 125.4 . . ?
C110 C111 C112 108.6(9) . . ?
C110 C111 Fe7 69.4(6) . . ?
C112 C111 Fe7 70.2(6) . . ?
C110 C111 H111 125.7 . . ?
C112 C111 H111 125.7 . . ?
Fe7 C111 H111 126.3 . . ?
C113 C112 C111 107.9(9) . . ?
C113 C112 Fe7 68.5(5) . . ?
C111 C112 Fe7 69.5(6) . . ?
C113 C112 H112 126.0 . . ?
C111 C112 H112 126.0 . . ?
Fe7 C112 H112 127.5 . . ?
C109 C113 C112 108.7(9) . . ?
C109 C113 Fe7 70.3(6) . . ?
C112 C113 Fe7 71.3(6) . . ?
C109 C113 H113 125.6 . . ?
C112 C113 H113 125.6 . . ?
Fe7 C113 H113 124.3 . . ?
O29 C114 O28 122.9(8) . . ?
O29 C114 C109 118.0(8) . . ?
O28 C114 C109 119.0(8) . . ?
C119 C115 C116 108.3(9) . . ?
C119 C115 C120 125.4(9) . . ?
C116 C115 C120 126.1(9) . . ?
C119 C115 Fe7 69.3(5) . . ?
C116 C115 Fe7 70.1(6) . . ?
C120 C115 Fe7 122.8(7) . . ?
C117 C116 C115 107.2(9) . . ?
C117 C116 Fe7 69.2(6) . . ?
C115 C116 Fe7 69.2(6) . . ?
C117 C116 H116 126.4 . . ?
C115 C116 H116 126.4 . . ?
Fe7 C116 H116 126.8 . . ?
C116 C117 C118 109.3(9) . . ?
C116 C117 Fe7 70.7(6) . . ?
C118 C117 Fe7 69.6(6) . . ?
C116 C117 H117 125.4 . . ?
C118 C117 H117 125.4 . . ?
Fe7 C117 H117 125.9 . . ?
C119 C118 C117 106.7(9) . . ?
C119 C118 Fe7 69.4(5) . . ?
C117 C118 Fe7 69.4(6) . . ?
C119 C118 H118 126.7 . . ?
C117 C118 H118 126.7 . . ?
Fe7 C118 H118 126.2 . . ?
C115 C119 C118 108.5(9) . . ?
C115 C119 Fe7 70.2(5) . . ?
C118 C119 Fe7 69.8(6) . . ?
C115 C119 H119 125.8 . . ?
C118 C119 H119 125.8 . . ?
Fe7 C119 H119 125.8 . . ?
O30 C120 O31 127.8(9) . . ?
O30 C120 C115 117.2(8) . . ?
O31 C120 C115 115.0(8) . . ?
C125 C121 C122 107.0(9) . . ?
C125 C121 C126 127.8(9) . . ?
C122 C121 C126 125.1(9) . . ?
C125 C121 Fe8 69.4(6) . . ?
C122 C121 Fe8 70.1(5) . . ?
C126 C121 Fe8 124.7(6) . . ?
C123 C122 C121 107.2(9) . . ?
C123 C122 Fe8 69.9(6) . . ?
C121 C122 Fe8 68.4(5) . . ?
C123 C122 H122 126.4 . . ?
C121 C122 H122 126.4 . . ?
Fe8 C122 H122 126.9 . . ?
C124 C123 C122 109.5(9) . . ?
C124 C123 Fe8 69.2(5) . . ?
C122 C123 Fe8 69.8(5) . . ?
C124 C123 H123 125.2 . . ?
C122 C123 H123 125.2 . . ?
Fe8 C123 H123 127.4 . . ?
C123 C124 C125 106.9(8) . . ?
C123 C124 Fe8 71.1(5) . . ?
C125 C124 Fe8 68.6(5) . . ?
C123 C124 H124 126.6 . . ?
C125 C124 H124 126.6 . . ?
Fe8 C124 H124 125.3 . . ?
C121 C125 C124 109.4(9) . . ?
C121 C125 Fe8 70.5(6) . . ?
C124 C125 Fe8 69.7(5) . . ?
C121 C125 H125 125.3 . . ?
C124 C125 H125 125.3 . . ?
Fe8 C125 H125 126.1 . . ?
O32 C126 O33 124.9(9) . . ?
O32 C126 C121 118.6(9) . . ?
O33 C126 C121 116.5(9) . . ?
C128 C127 C132 128.7(9) . . ?
C128 C127 C131 106.8(9) . . ?
C132 C127 C131 124.2(9) . . ?
C128 C127 Fe8 69.6(6) . . ?
C132 C127 Fe8 121.3(6) . . ?
C131 C127 Fe8 69.6(5) . . ?
C127 C128 C129 108.6(9) . . ?
C127 C128 Fe8 70.3(6) . . ?
C129 C128 Fe8 69.1(5) . . ?
C127 C128 H128 125.7 . . ?
C129 C128 H128 125.7 . . ?
Fe8 C128 H128 126.5 . . ?
C130 C129 C128 108.5(8) . . ?
C130 C129 Fe8 70.7(6) . . ?
C128 C129 Fe8 70.1(5) . . ?
C130 C129 H129 125.7 . . ?
C128 C129 H129 125.7 . . ?
Fe8 C129 H129 125.1 . . ?
C129 C130 C131 110.6(8) . . ?
C129 C130 Fe8 70.4(6) . . ?
C131 C130 Fe8 70.8(5) . . ?
C129 C130 H130 124.7 . . ?
C131 C130 H130 124.7 . . ?
Fe8 C130 H130 125.7 . . ?
C130 C131 C127 105.5(9) . . ?
C130 C131 Fe8 68.6(5) . . ?
C127 C131 Fe8 68.7(5) . . ?
C130 C131 H131 127.3 . . ?
C127 C131 H131 127.3 . . ?
Fe8 C131 H131 127.0 . . ?
O35 C132 O34 125.8(9) . . ?
O35 C132 C127 117.3(9) . . ?
O34 C132 C127 116.7(9) . . ?
N13 C133 H13G 109.5 . . ?
N13 C133 H13H 109.5 . . ?
H13G C133 H13H 109.5 . . ?
N13 C133 H13I 109.5 . . ?
H13G C133 H13I 109.5 . . ?
H13H C133 H13I 109.5 . . ?
N13 C134 H13A 109.5 . . ?
N13 C134 H13B 109.5 . . ?
H13A C134 H13B 109.5 . . ?
N13 C134 H13C 109.5 . . ?
H13A C134 H13C 109.5 . . ?
H13B C134 H13C 109.5 . . ?
N13 C135 C136 109.9(8) . . ?
N13 C135 H13O 109.7 . . ?
C136 C135 H13O 109.7 . . ?
N13 C135 H13P 109.7 . . ?
C136 C135 H13P 109.7 . . ?
H13O C135 H13P 108.2 . . ?
N14 C136 C135 112.6(8) . . ?
N14 C136 H13M 109.1 . . ?
C135 C136 H13M 109.1 . . ?
N14 C136 H13N 109.1 . . ?
C135 C136 H13N 109.1 . . ?
H13M C136 H13N 107.8 . . ?
N14 C137 H13J 109.5 . . ?
N14 C137 H13K 109.5 . . ?
H13J C137 H13K 109.5 . . ?
N14 C137 H13L 109.5 . . ?
H13J C137 H13L 109.5 . . ?
H13K C137 H13L 109.5 . . ?
N14 C138 H13D 109.5 . . ?
N14 C138 H13E 109.5 . . ?
H13D C138 H13E 109.5 . . ?
N14 C138 H13F 109.5 . . ?
H13D C138 H13F 109.5 . . ?
H13E C138 H13F 109.5 . . ?
N15 C139 H13Q 109.5 . . ?
N15 C139 H13R 109.5 . . ?
H13Q C139 H13R 109.5 . . ?
N15 C139 H13S 109.5 . . ?
H13Q C139 H13S 109.5 . . ?
H13R C139 H13S 109.5 . . ?
N15 C140 H14K 109.5 . . ?
N15 C140 H14L 109.5 . . ?
H14K C140 H14L 109.5 . . ?
N15 C140 H14M 109.5 . . ?
H14K C140 H14M 109.5 . . ?
H14L C140 H14M 109.5 . . ?
N15 C141 C142 111.7(9) . . ?
N15 C141 H14D 109.3 . . ?
C142 C141 H14D 109.3 . . ?
N15 C141 H14E 109.3 . . ?
C142 C141 H14E 109.3 . . ?
H14D C141 H14E 107.9 . . ?
N16 C142 C141 110.3(9) . . ?
N16 C142 H14F 109.6 . . ?
C141 C142 H14F 109.6 . . ?
N16 C142 H14G 109.6 . . ?
C141 C142 H14G 109.6 . . ?
H14F C142 H14G 108.1 . . ?
N16 C143 H14H 109.5 . . ?
N16 C143 H14I 109.5 . . ?
H14H C143 H14I 109.5 . . ?
N16 C143 H14J 109.5 . . ?
H14H C143 H14J 109.5 . . ?
H14I C143 H14J 109.5 . . ?
N16 C144 H14A 109.5 . . ?
N16 C144 H14B 109.5 . . ?
H14A C144 H14B 109.5 . . ?
N16 C144 H14C 109.5 . . ?
H14A C144 H14C 109.5 . . ?
H14B C144 H14C 109.5 . . ?
Cl1 C145 Cl3 113.1(12) . . ?
Cl1 C145 Cl2 106.0(11) . . ?
Cl3 C145 Cl2 108.0(9) . . ?
Cl1 C145 H145 109.9 . . ?
Cl3 C145 H145 109.9 . . ?
Cl2 C145 H145 109.9 . . ?
Cl5 C146 Cl4 111.0(11) . . ?
Cl5 C146 Cl6 104.6(13) . . ?
Cl4 C146 Cl6 109.6(11) . . ?
Cl5 C146 H146 110.5 . . ?
Cl4 C146 H146 110.5 . . ?
Cl6 C146 H146 110.5 . . ?
Cl8 C147 Cl7 115.6(19) . . ?
Cl8 C147 Cl9 112.9(12) . . ?
Cl7 C147 Cl9 109.1(13) . . ?
Cl8 C147 H147 106.2 . . ?
Cl7 C147 H147 106.2 . . ?
Cl9 C147 H147 106.2 . . ?
C25 N1 C26 109.3(9) . . ?
C25 N1 C27 110.0(8) . . ?
C26 N1 C27 110.0(8) . . ?
C25 N1 Co1 112.5(6) . . ?
C26 N1 Co1 110.4(7) . . ?
C27 N1 Co1 104.6(6) . . ?
C29 N2 C30 108.8(9) . . ?
C29 N2 C28 110.3(9) . . ?
C30 N2 C28 109.0(8) . . ?
C29 N2 Co1 115.4(6) . . ?
C30 N2 Co1 111.4(7) . . ?
C28 N2 Co1 101.6(6) . . ?
C31 N3 C32 108.7(8) . . ?
C31 N3 C33 109.5(8) . . ?
C32 N3 C33 109.9(8) . . ?
C31 N3 Co2 109.7(6) . . ?
C32 N3 Co2 113.9(6) . . ?
C33 N3 Co2 105.0(6) . . ?
C35 N4 C36 109.3(9) . . ?
C35 N4 C34 112.0(9) . . ?
C36 N4 C34 108.2(8) . . ?
C35 N4 Co2 113.9(6) . . ?
C36 N4 Co2 111.8(7) . . ?
C34 N4 Co2 101.5(6) . . ?
C62 N5 C63 108.9(8) . . ?
C62 N5 C61 110.3(9) . . ?
C63 N5 C61 109.5(8) . . ?
C62 N5 Co3 113.3(6) . . ?
C63 N5 Co3 105.1(6) . . ?
C61 N5 Co3 109.6(6) . . ?
C66 N6 C65 106.7(9) . . ?
C66 N6 C64 108.5(9) . . ?
C65 N6 C64 110.0(8) . . ?
C66 N6 Co3 113.8(7) . . ?
C65 N6 Co3 114.1(6) . . ?
C64 N6 Co3 103.6(6) . . ?
C67 N7 C69 110.8(8) . . ?
C67 N7 C68 107.2(8) . . ?
C69 N7 C68 110.2(8) . . ?
C67 N7 Co4 112.8(6) . . ?
C69 N7 Co4 106.5(6) . . ?
C68 N7 Co4 109.3(6) . . ?
C70 N8 C72 109.9(9) . . ?
C70 N8 C71 109.5(8) . . ?
C72 N8 C71 108.5(8) . . ?
C70 N8 Co4 102.2(6) . . ?
C72 N8 Co4 112.0(6) . . ?
C71 N8 Co4 114.5(7) . . ?
C99 N9 C98 110.8(8) . . ?
C99 N9 C97 108.7(9) . . ?
C98 N9 C97 106.3(8) . . ?
C99 N9 Co5 103.3(6) . . ?
C98 N9 Co5 114.9(6) . . ?
C97 N9 Co5 112.8(6) . . ?
C101 N10 C102 110.0(8) . . ?
C101 N10 C100 111.1(8) . . ?
C102 N10 C100 107.6(8) . . ?
C101 N10 Co5 113.5(6) . . ?
C102 N10 Co5 109.2(6) . . ?
C100 N10 Co5 105.3(6) . . ?
C104 N11 C103 109.2(8) . . ?
C104 N11 C105 110.4(8) . . ?
C103 N11 C105 108.5(8) . . ?
C104 N11 Co6 115.6(6) . . ?
C103 N11 Co6 111.4(6) . . ?
C105 N11 Co6 101.5(6) . . ?
C106 N12 C108 110.8(8) . . ?
C106 N12 C107 108.8(8) . . ?
C108 N12 C107 107.9(8) . . ?
C106 N12 Co6 106.2(6) . . ?
C108 N12 Co6 113.4(6) . . ?
C107 N12 Co6 109.6(6) . . ?
C133 N13 C134 109.2(8) . . ?
C133 N13 C135 109.6(8) . . ?
C134 N13 C135 109.4(8) . . ?
C133 N13 Co7 112.9(6) . . ?
C134 N13 Co7 110.0(6) . . ?
C135 N13 Co7 105.8(6) . . ?
C138 N14 C137 108.3(8) . . ?
C138 N14 C136 110.7(8) . . ?
C137 N14 C136 108.8(8) . . ?
C138 N14 Co7 115.5(6) . . ?
C137 N14 Co7 112.6(6) . . ?
C136 N14 Co7 100.7(6) . . ?
C141 N15 C139 108.8(8) . . ?
C141 N15 C140 110.0(9) . . ?
C139 N15 C140 107.7(8) . . ?
C141 N15 Co8 103.8(6) . . ?
C139 N15 Co8 114.3(6) . . ?
C140 N15 Co8 112.1(7) . . ?
C144 N16 C143 109.3(8) . . ?
C144 N16 C142 109.4(8) . . ?
C143 N16 C142 108.9(7) . . ?
C144 N16 Co8 111.1(6) . . ?
C143 N16 Co8 112.4(6) . . ?
C142 N16 Co8 105.5(6) . . ?
C6 O2 Co2 124.7(6) . . ?
C12 O3 Co1 129.1(7) . . ?
C12 O4 Co2 129.6(6) . . ?
C18 O6 Co1 123.7(6) . . ?
C24 O7 Co2 126.7(6) . . ?
C24 O8 Co1 131.1(6) . . ?
Co2 O9 Co1 112.4(3) . . ?
Co2 O9 H9A 109.1 . . ?
Co1 O9 H9A 109.1 . . ?
Co2 O9 H9B 109.1 . . ?
Co1 O9 H9B 109.1 . . ?
H9A O9 H9B 107.9 . . ?
C42 O11 Co4 123.1(6) . . ?
C48 O12 Co3 126.1(6) . . ?
C48 O13 Co4 131.6(6) . . ?
C54 O15 Co3 121.7(6) . . ?
C60 O16 Co4 128.5(7) . . ?
C60 O17 Co3 128.1(7) . . ?
Co3 O18 Co4 113.5(3) . . ?
Co3 O18 H18A 108.9 . . ?
Co4 O18 H18A 108.9 . . ?
Co3 O18 H18B 108.9 . . ?
Co4 O18 H18B 108.9 . . ?
H18A O18 H18B 107.7 . . ?
C78 O20 Co5 119.3(6) . . ?
C84 O21 Co6 128.7(6) . . ?
C84 O22 Co5 130.6(7) . . ?
C90 O24 Co6 122.5(6) . . ?
C96 O25 Co5 125.4(7) . . ?
C96 O26 Co6 130.0(6) . . ?
Co5 O27 Co6 114.1(3) . . ?
Co5 O27 H27C 108.7 . . ?
Co6 O27 H27C 108.7 . . ?
Co5 O27 H27D 108.7 . . ?
Co6 O27 H27D 108.7 . . ?
H27C O27 H27D 107.6 . . ?
C114 O29 Co7 126.8(6) . . ?
C120 O30 Co7 129.4(6) . . ?
C120 O31 Co8 128.2(6) . . ?
C126 O33 Co8 122.5(6) . . ?
C132 O34 Co7 127.1(6) . . ?
C132 O35 Co8 129.6(6) . . ?
Co7 O36 Co8 112.6(3) . . ?
Co7 O36 H36D 109.1 . . ?
Co8 O36 H36D 109.1 . . ?
Co7 O36 H36E 109.1 . . ?
Co8 O36 H36E 109.1 . . ?
H36D O36 H36E 107.8 . . ?
C10 Fe1 C11 42.1(4) . . ?
C10 Fe1 C7 69.1(4) . . ?
C11 Fe1 C7 41.0(4) . . ?
C10 Fe1 C4 106.3(4) . . ?
C11 Fe1 C4 122.7(4) . . ?
C7 Fe1 C4 160.2(4) . . ?
C10 Fe1 C8 67.7(4) . . ?
C11 Fe1 C8 67.8(4) . . ?
C7 Fe1 C8 39.5(4) . . ?
C4 Fe1 C8 158.2(4) . . ?
C10 Fe1 C1 160.5(4) . . ?
C11 Fe1 C1 124.2(4) . . ?
C7 Fe1 C1 109.9(4) . . ?
C4 Fe1 C1 67.8(4) . . ?
C8 Fe1 C1 124.7(4) . . ?
C10 Fe1 C9 39.7(4) . . ?
C11 Fe1 C9 69.1(4) . . ?
C7 Fe1 C9 68.7(4) . . ?
C4 Fe1 C9 120.8(4) . . ?
C8 Fe1 C9 41.2(4) . . ?
C1 Fe1 C9 159.4(4) . . ?
C10 Fe1 C5 122.7(4) . . ?
C11 Fe1 C5 107.5(4) . . ?
C7 Fe1 C5 124.4(4) . . ?
C4 Fe1 C5 40.8(5) . . ?
C8 Fe1 C5 160.1(4) . . ?
C1 Fe1 C5 40.7(4) . . ?
C9 Fe1 C5 157.2(4) . . ?
C10 Fe1 C2 156.7(4) . . ?
C11 Fe1 C2 160.5(4) . . ?
C7 Fe1 C2 124.7(4) . . ?
C4 Fe1 C2 67.0(4) . . ?
C8 Fe1 C2 109.7(4) . . ?
C1 Fe1 C2 39.9(4) . . ?
C9 Fe1 C2 122.8(4) . . ?
C5 Fe1 C2 67.8(4) . . ?
C10 Fe1 C3 120.1(4) . . ?
C11 Fe1 C3 157.4(4) . . ?
C7 Fe1 C3 159.4(4) . . ?
C4 Fe1 C3 39.7(4) . . ?
C8 Fe1 C3 123.6(4) . . ?
C1 Fe1 C3 68.0(4) . . ?
C9 Fe1 C3 105.8(4) . . ?
C5 Fe1 C3 68.2(4) . . ?
C2 Fe1 C3 40.4(4) . . ?
C21 Fe2 C14 120.6(4) . . ?
C21 Fe2 C17 161.7(4) . . ?
C14 Fe2 C17 68.4(4) . . ?
C21 Fe2 C20 40.4(4) . . ?
C14 Fe2 C20 107.3(4) . . ?
C17 Fe2 C20 156.8(4) . . ?
C21 Fe2 C22 40.3(4) . . ?
C14 Fe2 C22 154.6(4) . . ?
C17 Fe2 C22 125.1(4) . . ?
C20 Fe2 C22 68.8(4) . . ?
C21 Fe2 C16 124.5(4) . . ?
C14 Fe2 C16 68.4(4) . . ?
C17 Fe2 C16 40.7(4) . . ?
C20 Fe2 C16 161.0(4) . . ?
C22 Fe2 C16 106.8(4) . . ?
C21 Fe2 C13 156.3(4) . . ?
C14 Fe2 C13 41.3(4) . . ?
C17 Fe2 C13 40.5(4) . . ?
C20 Fe2 C13 121.2(4) . . ?
C22 Fe2 C13 162.3(4) . . ?
C16 Fe2 C13 68.6(4) . . ?
C21 Fe2 C15 107.9(4) . . ?
C14 Fe2 C15 40.6(4) . . ?
C17 Fe2 C15 67.6(4) . . ?
C20 Fe2 C15 124.9(4) . . ?
C22 Fe2 C15 119.7(4) . . ?
C16 Fe2 C15 39.9(4) . . ?
C13 Fe2 C15 68.4(4) . . ?
C21 Fe2 C23 68.1(4) . . ?
C14 Fe2 C23 162.6(4) . . ?
C17 Fe2 C23 108.2(4) . . ?
C20 Fe2 C23 68.7(4) . . ?
C22 Fe2 C23 41.4(4) . . ?
C16 Fe2 C23 121.0(4) . . ?
C13 Fe2 C23 125.2(4) . . ?
C15 Fe2 C23 155.5(4) . . ?
C21 Fe2 C19 67.9(4) . . ?
C14 Fe2 C19 125.5(4) . . ?
C17 Fe2 C19 121.8(4) . . ?
C20 Fe2 C19 40.8(4) . . ?
C22 Fe2 C19 68.9(4) . . ?
C16 Fe2 C19 156.6(4) . . ?
C13 Fe2 C19 108.2(4) . . ?
C15 Fe2 C19 162.4(4) . . ?
C23 Fe2 C19 40.6(4) . . ?
C38 Fe3 C46 154.3(4) . . ?
C38 Fe3 C39 40.9(4) . . ?
C46 Fe3 C39 119.3(4) . . ?
C38 Fe3 C45 119.6(4) . . ?
C46 Fe3 C45 41.0(4) . . ?
C39 Fe3 C45 107.3(4) . . ?
C38 Fe3 C37 41.3(4) . . ?
C46 Fe3 C37 162.5(4) . . ?
C39 Fe3 C37 68.4(4) . . ?
C45 Fe3 C37 155.5(4) . . ?
C38 Fe3 C47 163.4(4) . . ?
C46 Fe3 C47 41.0(4) . . ?
C39 Fe3 C47 154.3(4) . . ?
C45 Fe3 C47 68.8(4) . . ?
C37 Fe3 C47 125.7(4) . . ?
C38 Fe3 C40 68.9(4) . . ?
C46 Fe3 C40 106.5(4) . . ?
C39 Fe3 C40 40.6(4) . . ?
C45 Fe3 C40 125.1(4) . . ?
C37 Fe3 C40 68.3(4) . . ?
C47 Fe3 C40 119.5(4) . . ?
C38 Fe3 C44 108.5(4) . . ?
C46 Fe3 C44 67.9(4) . . ?
C39 Fe3 C44 126.5(4) . . ?
C45 Fe3 C44 40.1(4) . . ?
C37 Fe3 C44 121.8(4) . . ?
C47 Fe3 C44 67.8(4) . . ?
C40 Fe3 C44 162.7(4) . . ?
C38 Fe3 C41 69.0(4) . . ?
C46 Fe3 C41 124.6(4) . . ?
C39 Fe3 C41 67.7(4) . . ?
C45 Fe3 C41 161.7(4) . . ?
C37 Fe3 C41 41.0(4) . . ?
C47 Fe3 C41 107.6(4) . . ?
C40 Fe3 C41 39.8(4) . . ?
C44 Fe3 C41 156.8(4) . . ?
C38 Fe3 C43 126.6(4) . . ?
C46 Fe3 C43 68.4(4) . . ?
C39 Fe3 C43 164.1(4) . . ?
C45 Fe3 C43 68.5(4) . . ?
C37 Fe3 C43 108.6(4) . . ?
C47 Fe3 C43 40.1(4) . . ?
C40 Fe3 C43 154.4(4) . . ?
C44 Fe3 C43 40.7(4) . . ?
C41 Fe3 C43 121.1(4) . . ?
C49 Fe4 C56 127.8(4) . . ?
C49 Fe4 C57 164.7(4) . . ?
C56 Fe4 C57 41.3(4) . . ?
C49 Fe4 C58 154.2(4) . . ?
C56 Fe4 C58 69.2(4) . . ?
C57 Fe4 C58 40.7(4) . . ?
C49 Fe4 C59 121.5(4) . . ?
C56 Fe4 C59 68.6(4) . . ?
C57 Fe4 C59 68.3(4) . . ?
C58 Fe4 C59 40.7(4) . . ?
C49 Fe4 C55 110.0(4) . . ?
C56 Fe4 C55 41.4(4) . . ?
C57 Fe4 C55 69.0(4) . . ?
C58 Fe4 C55 68.6(4) . . ?
C59 Fe4 C55 40.1(4) . . ?
C49 Fe4 C50 41.1(4) . . ?
C56 Fe4 C50 108.4(4) . . ?
C57 Fe4 C50 125.6(4) . . ?
C58 Fe4 C50 161.7(4) . . ?
C59 Fe4 C50 156.8(4) . . ?
C55 Fe4 C50 122.4(4) . . ?
C49 Fe4 C51 68.2(4) . . ?
C56 Fe4 C51 118.9(4) . . ?
C57 Fe4 C51 106.0(4) . . ?
C58 Fe4 C51 124.2(4) . . ?
C59 Fe4 C51 162.2(4) . . ?
C55 Fe4 C51 155.4(4) . . ?
C50 Fe4 C51 39.9(4) . . ?
C49 Fe4 C52 67.8(4) . . ?
C56 Fe4 C52 152.6(4) . . ?
C57 Fe4 C52 117.5(4) . . ?
C58 Fe4 C52 106.1(4) . . ?
C59 Fe4 C52 126.3(4) . . ?
C55 Fe4 C52 164.0(4) . . ?
C50 Fe4 C52 67.2(4) . . ?
C51 Fe4 C52 40.1(4) . . ?
C49 Fe4 C53 40.1(4) . . ?
C56 Fe4 C53 165.2(4) . . ?
C57 Fe4 C53 152.5(4) . . ?
C58 Fe4 C53 118.9(4) . . ?
C59 Fe4 C53 108.7(4) . . ?
C55 Fe4 C53 127.4(4) . . ?
C50 Fe4 C53 68.0(4) . . ?
C51 Fe4 C53 68.1(4) . . ?
C52 Fe4 C53 40.7(4) . . ?
C73 Fe5 C75 69.1(4) . . ?
C73 Fe5 C76 68.8(4) . . ?
C75 Fe5 C76 40.7(4) . . ?
C73 Fe5 C80 127.5(4) . . ?
C75 Fe5 C80 120.3(5) . . ?
C76 Fe5 C80 153.9(4) . . ?
C73 Fe5 C74 40.3(4) . . ?
C75 Fe5 C74 41.9(4) . . ?
C76 Fe5 C74 69.1(4) . . ?
C80 Fe5 C74 108.9(4) . . ?
C73 Fe5 C77 41.3(4) . . ?
C75 Fe5 C77 69.5(5) . . ?
C76 Fe5 C77 41.1(4) . . ?
C80 Fe5 C77 164.4(4) . . ?
C74 Fe5 C77 69.3(4) . . ?
C73 Fe5 C83 121.3(4) . . ?
C75 Fe5 C83 159.5(4) . . ?
C76 Fe5 C83 123.0(4) . . ?
C80 Fe5 C83 69.4(4) . . ?
C74 Fe5 C83 156.8(4) . . ?
C77 Fe5 C83 105.8(4) . . ?
C73 Fe5 C81 163.7(4) . . ?
C75 Fe5 C81 105.5(4) . . ?
C76 Fe5 C81 117.8(4) . . ?
C80 Fe5 C81 40.9(4) . . ?
C74 Fe5 C81 125.6(4) . . ?
C77 Fe5 C81 152.8(4) . . ?
C83 Fe5 C81 69.2(4) . . ?
C73 Fe5 C82 156.2(4) . . ?
C75 Fe5 C82 122.2(4) . . ?
C76 Fe5 C82 105.2(4) . . ?
C80 Fe5 C82 67.9(4) . . ?
C74 Fe5 C82 161.0(4) . . ?
C77 Fe5 C82 119.0(4) . . ?
C83 Fe5 C82 41.4(4) . . ?
C81 Fe5 C82 39.7(4) . . ?
C73 Fe5 C79 110.3(4) . . ?
C75 Fe5 C79 156.2(4) . . ?
C76 Fe5 C79 162.9(4) . . ?
C80 Fe5 C79 40.0(4) . . ?
C74 Fe5 C79 122.0(4) . . ?
C77 Fe5 C79 126.8(4) . . ?
C83 Fe5 C79 41.8(4) . . ?
C81 Fe5 C79 68.1(4) . . ?
C82 Fe5 C79 68.4(4) . . ?
C86 Fe6 C89 67.9(4) . . ?
C86 Fe6 C87 40.7(4) . . ?
C89 Fe6 C87 67.8(4) . . ?
C86 Fe6 C94 154.4(4) . . ?
C89 Fe6 C94 126.0(4) . . ?
C87 Fe6 C94 119.4(4) . . ?
C86 Fe6 C92 107.7(4) . . ?
C89 Fe6 C92 156.8(4) . . ?
C87 Fe6 C92 124.7(4) . . ?
C94 Fe6 C92 68.0(4) . . ?
C86 Fe6 C85 40.5(4) . . ?
C89 Fe6 C85 40.6(4) . . ?
C87 Fe6 C85 68.3(4) . . ?
C94 Fe6 C85 163.5(4) . . ?
C92 Fe6 C85 121.2(4) . . ?
C86 Fe6 C95 164.6(4) . . ?
C89 Fe6 C95 109.5(4) . . ?
C87 Fe6 C95 153.8(4) . . ?
C94 Fe6 C95 39.6(4) . . ?
C92 Fe6 C95 68.4(4) . . ?
C85 Fe6 C95 127.7(4) . . ?
C86 Fe6 C88 68.8(4) . . ?
C89 Fe6 C88 40.6(4) . . ?
C87 Fe6 C88 40.8(4) . . ?
C94 Fe6 C88 106.6(4) . . ?
C92 Fe6 C88 161.2(4) . . ?
C85 Fe6 C88 68.9(4) . . ?
C95 Fe6 C88 119.8(4) . . ?
C86 Fe6 C93 119.3(4) . . ?
C89 Fe6 C93 162.0(4) . . ?
C87 Fe6 C93 106.1(4) . . ?
C94 Fe6 C93 40.9(4) . . ?
C92 Fe6 C93 40.5(4) . . ?
C85 Fe6 C93 154.8(4) . . ?
C95 Fe6 C93 68.1(4) . . ?
C88 Fe6 C93 123.8(4) . . ?
C86 Fe6 C91 127.0(4) . . ?
C89 Fe6 C91 122.0(4) . . ?
C87 Fe6 C91 163.4(4) . . ?
C94 Fe6 C91 67.5(4) . . ?
C92 Fe6 C91 41.2(4) . . ?
C85 Fe6 C91 109.4(4) . . ?
C95 Fe6 C91 40.4(4) . . ?
C88 Fe6 C91 155.2(4) . . ?
C93 Fe6 C91 68.6(4) . . ?
C113 Fe7 C119 107.4(4) . . ?
C113 Fe7 C109 40.3(4) . . ?
C119 Fe7 C109 123.9(4) . . ?
C113 Fe7 C110 68.8(4) . . ?
C119 Fe7 C110 161.4(4) . . ?
C109 Fe7 C110 41.5(4) . . ?
C113 Fe7 C117 158.6(4) . . ?
C119 Fe7 C117 68.4(4) . . ?
C109 Fe7 C117 159.2(4) . . ?
C110 Fe7 C117 121.9(4) . . ?
C113 Fe7 C118 122.0(4) . . ?
C119 Fe7 C118 40.9(4) . . ?
C109 Fe7 C118 159.0(4) . . ?
C110 Fe7 C118 156.8(4) . . ?
C117 Fe7 C118 41.0(4) . . ?
C113 Fe7 C115 123.4(4) . . ?
C119 Fe7 C115 40.4(4) . . ?
C109 Fe7 C115 109.5(4) . . ?
C110 Fe7 C115 125.3(4) . . ?
C117 Fe7 C115 67.9(4) . . ?
C118 Fe7 C115 68.5(4) . . ?
C113 Fe7 C111 68.0(4) . . ?
C119 Fe7 C111 157.0(4) . . ?
C109 Fe7 C111 68.1(4) . . ?
C110 Fe7 C111 40.1(4) . . ?
C117 Fe7 C111 107.2(4) . . ?
C118 Fe7 C111 120.9(4) . . ?
C115 Fe7 C111 160.8(4) . . ?
C113 Fe7 C116 159.8(4) . . ?
C119 Fe7 C116 68.5(4) . . ?
C109 Fe7 C116 124.4(4) . . ?
C110 Fe7 C116 108.5(4) . . ?
C117 Fe7 C116 40.1(4) . . ?
C118 Fe7 C116 68.6(4) . . ?
C115 Fe7 C116 40.7(4) . . ?
C111 Fe7 C116 123.7(4) . . ?
C113 Fe7 C112 40.2(4) . . ?
C119 Fe7 C112 121.7(4) . . ?
C109 Fe7 C112 67.6(4) . . ?
C110 Fe7 C112 67.9(5) . . ?
C117 Fe7 C112 122.8(4) . . ?
C118 Fe7 C112 106.1(4) . . ?
C115 Fe7 C112 158.1(4) . . ?
C111 Fe7 C112 40.3(4) . . ?
C116 Fe7 C112 159.0(4) . . ?
C125 Fe8 C129 154.8(4) . . ?
C125 Fe8 C130 121.5(4) . . ?
C129 Fe8 C130 38.9(4) . . ?
C125 Fe8 C124 41.7(4) . . ?
C129 Fe8 C124 118.7(4) . . ?
C130 Fe8 C124 106.7(4) . . ?
C125 Fe8 C121 40.2(4) . . ?
C129 Fe8 C121 163.6(4) . . ?
C130 Fe8 C121 156.4(4) . . ?
C124 Fe8 C121 69.3(4) . . ?
C125 Fe8 C128 162.9(4) . . ?
C129 Fe8 C128 40.8(4) . . ?
C130 Fe8 C128 67.1(4) . . ?
C124 Fe8 C128 154.5(4) . . ?
C121 Fe8 C128 126.4(4) . . ?
C125 Fe8 C127 125.8(4) . . ?
C129 Fe8 C127 68.4(4) . . ?
C130 Fe8 C127 68.5(4) . . ?
C124 Fe8 C127 163.1(4) . . ?
C121 Fe8 C127 108.2(4) . . ?
C128 Fe8 C127 40.2(4) . . ?
C125 Fe8 C131 107.7(4) . . ?
C129 Fe8 C131 67.8(4) . . ?
C130 Fe8 C131 40.6(4) . . ?
C124 Fe8 C131 124.2(4) . . ?
C121 Fe8 C131 121.2(4) . . ?
C128 Fe8 C131 68.3(4) . . ?
C127 Fe8 C131 41.7(4) . . ?
C125 Fe8 C122 68.1(4) . . ?
C129 Fe8 C122 125.5(4) . . ?
C130 Fe8 C122 160.4(4) . . ?
C124 Fe8 C122 68.2(4) . . ?
C121 Fe8 C122 41.5(4) . . ?
C128 Fe8 C122 108.8(4) . . ?
C127 Fe8 C122 121.7(4) . . ?
C131 Fe8 C122 157.8(4) . . ?
C125 Fe8 C123 67.9(4) . . ?
C129 Fe8 C123 107.6(4) . . ?
C130 Fe8 C123 124.0(4) . . ?
C124 Fe8 C123 39.8(4) . . ?
C121 Fe8 C123 68.7(4) . . ?
C128 Fe8 C123 121.6(4) . . ?
C127 Fe8 C123 156.3(4) . . ?
C131 Fe8 C123 160.3(4) . . ?
C122 Fe8 C123 40.3(4) . . ?
O3 Co1 O8 95.9(3) . . ?
O3 Co1 O6 176.2(3) . . ?
O8 Co1 O6 84.8(3) . . ?
O3 Co1 O9 88.7(3) . . ?
O8 Co1 O9 92.4(3) . . ?
O6 Co1 O9 87.5(3) . . ?
O3 Co1 N1 91.6(3) . . ?
O8 Co1 N1 89.8(3) . . ?
O6 Co1 N1 92.1(3) . . ?
O9 Co1 N1 177.7(3) . . ?
O3 Co1 N2 87.9(3) . . ?
O8 Co1 N2 172.2(3) . . ?
O6 Co1 N2 91.9(3) . . ?
O9 Co1 N2 94.5(3) . . ?
N1 Co1 N2 83.3(3) . . ?
O7 Co2 O4 98.2(3) . . ?
O7 Co2 O2 176.0(3) . . ?
O4 Co2 O2 85.1(3) . . ?
O7 Co2 O9 91.4(3) . . ?
O4 Co2 O9 92.9(3) . . ?
O2 Co2 O9 86.2(3) . . ?
O7 Co2 N3 91.8(3) . . ?
O4 Co2 N3 89.0(3) . . ?
O2 Co2 N3 90.4(3) . . ?
O9 Co2 N3 175.9(3) . . ?
O7 Co2 N4 88.9(3) . . ?
O4 Co2 N4 169.5(3) . . ?
O2 Co2 N4 88.1(3) . . ?
O9 Co2 N4 94.6(3) . . ?
N3 Co2 N4 83.1(3) . . ?
O17 Co3 O12 97.1(3) . . ?
O17 Co3 O18 94.7(3) . . ?
O12 Co3 O18 90.8(3) . . ?
O17 Co3 O15 84.0(3) . . ?
O12 Co3 O15 178.1(3) . . ?
O18 Co3 O15 87.7(3) . . ?
O17 Co3 N5 88.2(3) . . ?
O12 Co3 N5 93.2(3) . . ?
O18 Co3 N5 174.8(3) . . ?
O15 Co3 N5 88.3(3) . . ?
O17 Co3 N6 168.4(3) . . ?
O12 Co3 N6 90.6(3) . . ?
O18 Co3 N6 93.8(3) . . ?
O15 Co3 N6 88.5(3) . . ?
N5 Co3 N6 82.7(3) . . ?
O16 Co4 O13 94.8(3) . . ?
O16 Co4 O11 176.6(3) . . ?
O13 Co4 O11 85.9(3) . . ?
O16 Co4 O18 89.8(3) . . ?
O13 Co4 O18 91.6(3) . . ?
O11 Co4 O18 86.9(2) . . ?
O16 Co4 N7 92.0(3) . . ?
O13 Co4 N7 89.9(3) . . ?
O11 Co4 N7 91.3(3) . . ?
O18 Co4 N7 177.5(3) . . ?
O16 Co4 N8 89.3(3) . . ?
O13 Co4 N8 171.9(3) . . ?
O11 Co4 N8 90.4(3) . . ?
O18 Co4 N8 95.4(3) . . ?
N7 Co4 N8 83.0(3) . . ?
O22 Co5 O25 98.5(3) . . ?
O22 Co5 O27 93.4(3) . . ?
O25 Co5 O27 90.3(3) . . ?
O22 Co5 O20 84.7(3) . . ?
O25 Co5 O20 176.3(3) . . ?
O27 Co5 O20 87.7(3) . . ?
O22 Co5 N10 88.8(3) . . ?
O25 Co5 N10 93.3(3) . . ?
O27 Co5 N10 175.5(3) . . ?
O20 Co5 N10 88.7(3) . . ?
O22 Co5 N9 169.1(3) . . ?
O25 Co5 N9 89.1(3) . . ?
O27 Co5 N9 94.3(3) . . ?
O20 Co5 N9 88.0(3) . . ?
N10 Co5 N9 83.0(3) . . ?
O21 Co6 O26 95.4(3) . . ?
O21 Co6 O24 177.2(3) . . ?
O26 Co6 O24 85.3(3) . . ?
O21 Co6 O27 89.4(3) . . ?
O26 Co6 O27 91.1(3) . . ?
O24 Co6 O27 87.9(2) . . ?
O21 Co6 N12 92.0(3) . . ?
O26 Co6 N12 89.7(3) . . ?
O24 Co6 N12 90.7(3) . . ?
O27 Co6 N12 178.3(3) . . ?
O21 Co6 N11 89.1(3) . . ?
O26 Co6 N11 171.7(3) . . ?
O24 Co6 N11 90.6(3) . . ?
O27 Co6 N11 96.0(3) . . ?
N12 Co6 N11 83.1(3) . . ?
O34 Co7 O29 177.6(3) . . ?
O34 Co7 O30 97.5(3) . . ?
O29 Co7 O30 84.3(3) . . ?
O34 Co7 O36 91.2(3) . . ?
O29 Co7 O36 87.1(3) . . ?
O30 Co7 O36 92.0(3) . . ?
O34 Co7 N13 91.7(3) . . ?
O29 Co7 N13 89.9(3) . . ?
O30 Co7 N13 90.3(3) . . ?
O36 Co7 N13 176.0(3) . . ?
O34 Co7 N14 89.6(3) . . ?
O29 Co7 N14 88.8(3) . . ?
O30 Co7 N14 170.6(3) . . ?
O36 Co7 N14 94.0(3) . . ?
N13 Co7 N14 83.3(3) . . ?
O31 Co8 O35 95.4(3) . . ?
O31 Co8 O33 176.7(3) . . ?
O35 Co8 O33 84.5(3) . . ?
O31 Co8 O36 88.3(3) . . ?
O35 Co8 O36 93.1(3) . . ?
O33 Co8 O36 88.5(3) . . ?
O31 Co8 N16 91.0(3) . . ?
O35 Co8 N16 88.9(3) . . ?
O33 Co8 N16 92.2(3) . . ?
O36 Co8 N16 178.0(3) . . ?
O31 Co8 N15 89.5(3) . . ?
O35 Co8 N15 170.5(3) . . ?
O33 Co8 N15 91.1(3) . . ?
O36 Co8 N15 95.2(3) . . ?
N16 Co8 N15 82.9(3) . . ?

loop_
_geom_bond_atom_site_label_1
_geom_bond_atom_site_label_2
_geom_bond_distance
_geom_bond_site_symmetry_2
_geom_bond_publ_flag
C1 C2 1.408(14) . ?
C1 C5 1.433(15) . ?
C1 C6 1.463(14) . ?
C1 Fe1 2.058(10) . ?
C2 C3 1.430(15) . ?
C2 Fe1 2.066(10) . ?
C2 H2 0.9300 . ?
C3 C4 1.402(16) . ?
C3 Fe1 2.074(10) . ?
C3 H3 0.9300 . ?
C4 C5 1.435(16) . ?
C4 Fe1 2.055(11) . ?
C4 H4 0.9300 . ?
C5 Fe1 2.063(11) . ?
C5 H5 0.9300 . ?
C6 O1 1.254(11) . ?
C6 O2 1.292(12) . ?
C7 C8 1.387(15) . ?
C7 C11 1.428(14) . ?
C7 C12 1.480(14) . ?
C7 Fe1 2.049(10) . ?
C8 C9 1.448(15) . ?
C8 Fe1 2.057(11) . ?
C8 H8 0.9300 . ?
C9 C10 1.386(15) . ?
C9 Fe1 2.059(10) . ?
C9 H9 0.9300 . ?
C10 C11 1.452(14) . ?
C10 Fe1 2.020(10) . ?
C10 H10 0.9300 . ?
C11 Fe1 2.023(10) . ?
C11 H11 0.9300 . ?
C12 O4 1.263(12) . ?
C12 O3 1.268(12) . ?
C13 C17 1.412(14) . ?
C13 C14 1.438(14) . ?
C13 C18 1.467(14) . ?
C13 Fe2 2.051(9) . ?
C14 C15 1.419(15) . ?
C14 Fe2 2.029(10) . ?
C14 H14 0.9300 . ?
C15 C16 1.402(15) . ?
C15 Fe2 2.057(10) . ?
C15 H15 0.9300 . ?
C16 C17 1.417(14) . ?
C16 Fe2 2.049(10) . ?
C16 H16 0.9300 . ?
C17 Fe2 2.031(10) . ?
C17 H17 0.9300 . ?
C18 O6 1.261(12) . ?
C18 O5 1.266(12) . ?
C19 C23 1.428(15) . ?
C19 C20 1.430(14) . ?
C19 C24 1.486(14) . ?
C19 Fe2 2.059(9) . ?
C20 C21 1.405(15) . ?
C20 Fe2 2.041(10) . ?
C20 H20 0.9300 . ?
C21 C22 1.403(16) . ?
C21 Fe2 2.028(10) . ?
C21 H21 0.9300 . ?
C22 C23 1.450(15) . ?
C22 Fe2 2.046(10) . ?
C22 H22 0.9300 . ?
C23 Fe2 2.058(10) . ?
C23 H23 0.9300 . ?
C24 O8 1.251(12) . ?
C24 O7 1.286(12) . ?
C25 N1 1.429(13) . ?
C25 H25A 0.9600 . ?
C25 H25B 0.9600 . ?
C25 H25C 0.9600 . ?
C26 N1 1.444(14) . ?
C26 H26A 0.9600 . ?
C26 H26B 0.9600 . ?
C26 H26C 0.9600 . ?
C27 N1 1.474(13) . ?
C27 C28 1.498(15) . ?
C27 H27A 0.9700 . ?
C27 H27B 0.9700 . ?
C28 N2 1.492(13) . ?
C28 H28A 0.9700 . ?
C28 H28B 0.9700 . ?
C29 N2 1.424(14) . ?
C29 H29A 0.9600 . ?
C29 H29B 0.9600 . ?
C29 H29C 0.9600 . ?
C30 N2 1.485(13) . ?
C30 H30A 0.9600 . ?
C30 H30B 0.9600 . ?
C30 H30C 0.9600 . ?
C31 N3 1.456(12) . ?
C31 H31A 0.9600 . ?
C31 H31B 0.9600 . ?
C31 H31C 0.9600 . ?
C32 N3 1.482(14) . ?
C32 H32A 0.9600 . ?
C32 H32B 0.9600 . ?
C32 H32C 0.9600 . ?
C33 N3 1.501(13) . ?
C33 C34 1.508(15) . ?
C33 H33A 0.9700 . ?
C33 H33B 0.9700 . ?
C34 N4 1.495(13) . ?
C34 H34A 0.9700 . ?
C34 H34B 0.9700 . ?
C35 N4 1.435(14) . ?
C35 H35A 0.9600 . ?
C35 H35B 0.9600 . ?
C35 H35C 0.9600 . ?
C36 N4 1.473(14) . ?
C36 H36A 0.9600 . ?
C36 H36B 0.9600 . ?
C36 H36C 0.9600 . ?
C37 C38 1.436(14) . ?
C37 C41 1.438(14) . ?
C37 C42 1.468(14) . ?
C37 Fe3 2.044(10) . ?
C38 C39 1.423(14) . ?
C38 Fe3 2.033(10) . ?
C38 H38 0.9300 . ?
C39 C40 1.423(14) . ?
C39 Fe3 2.043(10) . ?
C39 H39 0.9300 . ?
C40 C41 1.402(14) . ?
C40 Fe3 2.060(9) . ?
C40 H40 0.9300 . ?
C41 Fe3 2.064(10) . ?
C41 H41 0.9300 . ?
C42 O10 1.256(12) . ?
C42 O11 1.282(11) . ?
C43 C47 1.414(14) . ?
C43 C44 1.436(13) . ?
C43 C48 1.472(14) . ?
C43 Fe3 2.065(10) . ?
C44 C45 1.408(13) . ?
C44 Fe3 2.064(9) . ?
C44 H44 0.9300 . ?
C45 C46 1.431(14) . ?
C45 Fe3 2.043(10) . ?
C45 H45 0.9300 . ?
C46 C47 1.436(15) . ?
C46 Fe3 2.038(10) . ?
C46 H46 0.9300 . ?
C47 Fe3 2.057(10) . ?
C47 H47 0.9300 . ?
C48 O12 1.262(12) . ?
C48 O13 1.278(12) . ?
C49 C53 1.408(14) . ?
C49 C50 1.436(14) . ?
C49 C54 1.487(14) . ?
C49 Fe4 2.031(10) . ?
C50 C51 1.408(15) . ?
C50 Fe4 2.063(10) . ?
C50 H50 0.9300 . ?
C51 C52 1.416(15) . ?
C51 Fe4 2.066(10) . ?
C51 H51 0.9300 . ?
C52 C53 1.439(15) . ?
C52 Fe4 2.068(10) . ?
C52 H52 0.9300 . ?
C53 Fe4 2.069(10) . ?
C53 H53 0.9300 . ?
C54 O14 1.253(12) . ?
C54 O15 1.298(12) . ?
C55 C59 1.404(15) . ?
C55 C56 1.443(15) . ?
C55 C60 1.493(15) . ?
C55 Fe4 2.050(10) . ?
C56 C57 1.437(14) . ?
C56 Fe4 2.034(10) . ?
C56 H56 0.9300 . ?
C57 C58 1.419(15) . ?
C57 Fe4 2.038(10) . ?
C57 H57 0.9300 . ?
C58 C59 1.419(15) . ?
C58 Fe4 2.039(10) . ?
C58 H58 0.9300 . ?
C59 Fe4 2.045(10) . ?
C59 H59 0.9300 . ?
C60 O16 1.252(13) . ?
C60 O17 1.293(12) . ?
C61 N5 1.499(13) . ?
C61 H61A 0.9600 . ?
C61 H61B 0.9600 . ?
C61 H61C 0.9600 . ?
C62 N5 1.465(13) . ?
C62 H62A 0.9600 . ?
C62 H62B 0.9600 . ?
C62 H62C 0.9600 . ?
C63 N5 1.496(13) . ?
C63 C64 1.511(16) . ?
C63 H63A 0.9700 . ?
C63 H63B 0.9700 . ?
C64 N6 1.488(14) . ?
C64 H64A 0.9700 . ?
C64 H64B 0.9700 . ?
C65 N6 1.476(14) . ?
C65 H65A 0.9600 . ?
C65 H65B 0.9600 . ?
C65 H65C 0.9600 . ?
C66 N6 1.465(15) . ?
C66 H66A 0.9600 . ?
C66 H66B 0.9600 . ?
C66 H66C 0.9600 . ?
C67 N7 1.454(14) . ?
C67 H67A 0.9600 . ?
C67 H67B 0.9600 . ?
C67 H67C 0.9600 . ?
C68 N7 1.492(14) . ?
C68 H68A 0.9600 . ?
C68 H68B 0.9600 . ?
C68 H68C 0.9600 . ?
C69 N7 1.473(13) . ?
C69 C70 1.517(15) . ?
C69 H69A 0.9700 . ?
C69 H69B 0.9700 . ?
C70 N8 1.476(13) . ?
C70 H70A 0.9700 . ?
C70 H70B 0.9700 . ?
C71 N8 1.484(13) . ?
C71 H71A 0.9600 . ?
C71 H71B 0.9600 . ?
C71 H71C 0.9600 . ?
C72 N8 1.480(13) . ?
C72 H72A 0.9600 . ?
C72 H72B 0.9600 . ?
C72 H72C 0.9600 . ?
C73 C74 1.397(15) . ?
C73 C77 1.433(14) . ?
C73 C78 1.527(14) . ?
C73 Fe5 2.021(10) . ?
C74 C75 1.451(15) . ?
C74 Fe5 2.034(10) . ?
C74 H74 0.9300 . ?
C75 C76 1.409(15) . ?
C75 Fe5 2.027(10) . ?
C75 H75 0.9300 . ?
C76 C77 1.429(15) . ?
C76 Fe5 2.028(10) . ?
C76 H76 0.9300 . ?
C77 Fe5 2.039(10) . ?
C77 H77 0.9300 . ?
C78 O19 1.246(12) . ?
C78 O20 1.256(13) . ?
C79 C80 1.403(15) . ?
C79 C83 1.468(15) . ?
C79 C84 1.497(14) . ?
C79 Fe5 2.067(11) . ?
C80 C81 1.428(15) . ?
C80 Fe5 2.032(11) . ?
C80 H80 0.9300 . ?
C81 C82 1.400(16) . ?
C81 Fe5 2.056(11) . ?
C81 H81 0.9300 . ?
C82 C83 1.452(15) . ?
C82 Fe5 2.064(11) . ?
C82 H82 0.9300 . ?
C83 Fe5 2.046(10) . ?
C83 H83 0.9300 . ?
C84 O22 1.251(12) . ?
C84 O21 1.275(12) . ?
C85 C86 1.407(14) . ?
C85 C89 1.419(14) . ?
C85 C90 1.466(13) . ?
C85 Fe6 2.052(10) . ?
C86 C87 1.411(14) . ?
C86 Fe6 2.012(10) . ?
C86 H86 0.9300 . ?
C87 C88 1.434(15) . ?
C87 Fe6 2.044(10) . ?
C87 H87 0.9300 . ?
C88 C89 1.426(14) . ?
C88 Fe6 2.070(10) . ?
C88 H88 0.9300 . ?
C89 Fe6 2.041(10) . ?
C89 H89 0.9300 . ?
C90 O24 1.279(12) . ?
C90 O23 1.282(12) . ?
C91 C95 1.428(14) . ?
C91 C92 1.454(14) . ?
C91 C96 1.490(14) . ?
C91 Fe6 2.078(10) . ?
C92 C93 1.429(14) . ?
C92 Fe6 2.051(10) . ?
C92 H92 0.9300 . ?
C93 C94 1.439(15) . ?
C93 Fe6 2.076(10) . ?
C93 H93 0.9300 . ?
C94 C95 1.390(15) . ?
C94 Fe6 2.047(10) . ?
C94 H94 0.9300 . ?
C95 Fe6 2.058(10) . ?
C95 H95 0.9300 . ?
C96 O25 1.256(12) . ?
C96 O26 1.260(12) . ?
C97 N9 1.499(14) . ?
C97 H97A 0.9600 . ?
C97 H97B 0.9600 . ?
C97 H97C 0.9600 . ?
C98 N9 1.482(13) . ?
C98 H98A 0.9600 . ?
C98 H98B 0.9600 . ?
C98 H98C 0.9600 . ?
C99 N9 1.468(14) . ?
C99 C100 1.557(15) . ?
C99 H99A 0.9700 . ?
C99 H99B 0.9700 . ?
C100 N10 1.488(13) . ?
C100 H10T 0.9700 . ?
C100 H10U 0.9700 . ?
C101 N10 1.439(13) . ?
C101 H10Q 0.9600 . ?
C101 H10R 0.9600 . ?
C101 H10S 0.9600 . ?
C102 N10 1.472(13) . ?
C102 H10D 0.9600 . ?
C102 H10E 0.9600 . ?
C102 H10F 0.9600 . ?
C103 N11 1.483(13) . ?
C103 H10$ 0.9600 . ?
C103 H10V 0.9600 . ?
C103 H10W 0.9600 . ?
C104 N11 1.473(13) . ?
C104 H10A 0.9600 . ?
C104 H10B 0.9600 . ?
C104 H10C 0.9600 . ?
C105 N11 1.489(13) . ?
C105 C106 1.514(14) . ?
C105 H10L 0.9700 . ?
C105 H10M 0.9700 . ?
C106 N12 1.462(13) . ?
C106 H10G 0.9700 . ?
C106 H10H 0.9700 . ?
C107 N12 1.492(13) . ?
C107 H10N 0.9600 . ?
C107 H10O 0.9600 . ?
C107 H10P 0.9600 . ?
C108 N12 1.463(13) . ?
C108 H10I 0.9600 . ?
C108 H10J 0.9600 . ?
C108 H10K 0.9600 . ?
C109 C113 1.400(14) . ?
C109 C110 1.443(15) . ?
C109 C114 1.480(14) . ?
C109 Fe7 2.036(10) . ?
C110 C111 1.403(16) . ?
C110 Fe7 2.037(10) . ?
C110 H110 0.9300 . ?
C111 C112 1.415(16) . ?
C111 Fe7 2.052(10) . ?
C111 H111 0.9300 . ?
C112 C113 1.404(14) . ?
C112 Fe7 2.060(10) . ?
C112 H112 0.9300 . ?
C113 Fe7 2.024(9) . ?
C113 H113 0.9300 . ?
C114 O29 1.271(12) . ?
C114 O28 1.273(12) . ?
C115 C119 1.411(13) . ?
C115 C116 1.429(14) . ?
C115 C120 1.523(13) . ?
C115 Fe7 2.047(10) . ?
C116 C117 1.404(15) . ?
C116 Fe7 2.059(10) . ?
C116 H116 0.9300 . ?
C117 C118 1.430(16) . ?
C117 Fe7 2.039(11) . ?
C117 H117 0.9300 . ?
C118 C119 1.423(14) . ?
C118 Fe7 2.041(10) . ?
C118 H118 0.9300 . ?
C119 Fe7 2.035(9) . ?
C119 H119 0.9300 . ?
C120 O30 1.240(12) . ?
C120 O31 1.249(12) . ?
C121 C125 1.401(14) . ?
C121 C122 1.460(14) . ?
C121 C126 1.463(13) . ?
C121 Fe8 2.048(9) . ?
C122 C123 1.428(14) . ?
C122 Fe8 2.072(10) . ?
C122 H122 0.9300 . ?
C123 C124 1.401(15) . ?
C123 Fe8 2.072(9) . ?
C123 H123 0.9300 . ?
C124 C125 1.453(15) . ?
C124 Fe8 2.048(9) . ?
C124 H124 0.9300 . ?
C125 Fe8 2.034(10) . ?
C125 H125 0.9300 . ?
C126 O32 1.234(12) . ?
C126 O33 1.288(11) . ?
C127 C128 1.411(14) . ?
C127 C132 1.468(14) . ?
C127 C131 1.471(14) . ?
C127 Fe8 2.059(9) . ?
C128 C129 1.424(14) . ?
C128 Fe8 2.049(10) . ?
C128 H128 0.9300 . ?
C129 C130 1.358(15) . ?
C129 Fe8 2.036(9) . ?
C129 H129 0.9300 . ?
C130 C131 1.427(13) . ?
C130 Fe8 2.041(9) . ?
C130 H130 0.9300 . ?
C131 Fe8 2.071(9) . ?
C131 H131 0.9300 . ?
C132 O35 1.270(12) . ?
C132 O34 1.272(12) . ?
C133 N13 1.451(12) . ?
C133 H13G 0.9600 . ?
C133 H13H 0.9600 . ?
C133 H13I 0.9600 . ?
C134 N13 1.467(13) . ?
C134 H13A 0.9600 . ?
C134 H13B 0.9600 . ?
C134 H13C 0.9600 . ?
C135 N13 1.487(13) . ?
C135 C136 1.513(15) . ?
C135 H13O 0.9700 . ?
C135 H13P 0.9700 . ?
C136 N14 1.471(13) . ?
C136 H13M 0.9700 . ?
C136 H13N 0.9700 . ?
C137 N14 1.465(13) . ?
C137 H13J 0.9600 . ?
C137 H13K 0.9600 . ?
C137 H13L 0.9600 . ?
C138 N14 1.450(13) . ?
C138 H13D 0.9600 . ?
C138 H13E 0.9600 . ?
C138 H13F 0.9600 . ?
C139 N15 1.472(13) . ?
C139 H13Q 0.9600 . ?
C139 H13R 0.9600 . ?
C139 H13S 0.9600 . ?
C140 N15 1.490(13) . ?
C140 H14K 0.9600 . ?
C140 H14L 0.9600 . ?
C140 H14M 0.9600 . ?
C141 N15 1.453(14) . ?
C141 C142 1.505(16) . ?
C141 H14D 0.9700 . ?
C141 H14E 0.9700 . ?
C142 N16 1.499(13) . ?
C142 H14F 0.9700 . ?
C142 H14G 0.9700 . ?
C143 N16 1.499(13) . ?
C143 H14H 0.9600 . ?
C143 H14I 0.9600 . ?
C143 H14J 0.9600 . ?
C144 N16 1.440(13) . ?
C144 H14A 0.9600 . ?
C144 H14B 0.9600 . ?
C144 H14C 0.9600 . ?
C145 Cl1 1.706(15) . ?
C145 Cl3 1.75(2) . ?
C145 Cl2 1.88(2) . ?
C145 H145 0.9800 . ?
C146 Cl5 1.726(19) . ?
C146 Cl4 1.78(2) . ?
C146 Cl6 1.90(2) . ?
C146 H146 0.9800 . ?
C147 Cl8 1.69(3) . ?
C147 Cl7 1.72(3) . ?
C147 Cl9 1.77(2) . ?
C147 H147 0.9800 . ?
N1 Co1 2.183(8) . ?
N2 Co1 2.238(9) . ?
N3 Co2 2.199(8) . ?
N4 Co2 2.259(9) . ?
N5 Co3 2.203(8) . ?
N6 Co3 2.215(9) . ?
N7 Co4 2.163(8) . ?
N8 Co4 2.220(9) . ?
N9 Co5 2.224(8) . ?
N10 Co5 2.199(8) . ?
N11 Co6 2.221(9) . ?
N12 Co6 2.177(8) . ?
N13 Co7 2.197(8) . ?
N14 Co7 2.237(8) . ?
N15 Co8 2.218(8) . ?
N16 Co8 2.174(8) . ?
O2 Co2 2.110(7) . ?
O3 Co1 2.053(7) . ?
O4 Co2 2.073(7) . ?
O6 Co1 2.106(7) . ?
O7 Co2 2.042(7) . ?
O8 Co1 2.088(7) . ?
O9 Co2 2.132(6) . ?
O9 Co1 2.142(7) . ?
O9 H9A 0.9700 . ?
O9 H9B 0.9700 . ?
O11 Co4 2.103(7) . ?
O12 Co3 2.077(7) . ?
O13 Co4 2.077(7) . ?
O15 Co3 2.165(7) . ?
O16 Co4 2.067(7) . ?
O17 Co3 2.051(7) . ?
O18 Co3 2.121(7) . ?
O18 Co4 2.125(7) . ?
O18 H18A 0.9700 . ?
O18 H18B 0.9700 . ?
O20 Co5 2.180(8) . ?
O21 Co6 2.056(7) . ?
O22 Co5 2.045(7) . ?
O24 Co6 2.112(7) . ?
O25 Co5 2.087(7) . ?
O26 Co6 2.093(7) . ?
O27 Co5 2.096(6) . ?
O27 Co6 2.129(7) . ?
O27 H27C 0.9700 . ?
O27 H27D 0.9700 . ?
O29 Co7 2.076(7) . ?
O30 Co7 2.082(6) . ?
O31 Co8 2.051(7) . ?
O33 Co8 2.108(6) . ?
O34 Co7 2.058(7) . ?
O35 Co8 2.086(7) . ?
O36 Co7 2.132(7) . ?
O36 Co8 2.153(7) . ?
O36 H36D 0.9700 . ?
O36 H36E 0.9700 . ?

loop_
_geom_torsion_atom_site_label_1
_geom_torsion_atom_site_label_2
_geom_torsion_atom_site_label_3
_geom_torsion_atom_site_label_4
_geom_torsion
_geom_torsion_site_symmetry_1
_geom_torsion_site_symmetry_2
_geom_torsion_site_symmetry_3
_geom_torsion_site_symmetry_4
_geom_torsion_publ_flag
C5 C1 C2 C3 -0.5(12) . . . . ?
C6 C1 C2 C3 175.4(9) . . . . ?
Fe1 C1 C2 C3 59.3(7) . . . . ?
C5 C1 C2 Fe1 -59.8(7) . . . . ?
C6 C1 C2 Fe1 116.1(10) . . . . ?
C1 C2 C3 C4 0.6(12) . . . . ?
Fe1 C2 C3 C4 59.6(7) . . . . ?
C1 C2 C3 Fe1 -59.1(7) . . . . ?
C2 C3 C4 C5 -0.4(12) . . . . ?
Fe1 C3 C4 C5 59.3(8) . . . . ?
C2 C3 C4 Fe1 -59.7(7) . . . . ?
C2 C1 C5 C4 0.2(12) . . . . ?
C6 C1 C5 C4 -175.8(9) . . . . ?
Fe1 C1 C5 C4 -59.9(7) . . . . ?
C2 C1 C5 Fe1 60.1(7) . . . . ?
C6 C1 C5 Fe1 -115.9(10) . . . . ?
C3 C4 C5 C1 0.1(12) . . . . ?
Fe1 C4 C5 C1 60.0(7) . . . . ?
C3 C4 C5 Fe1 -59.9(8) . . . . ?
C2 C1 C6 O1 10.7(15) . . . . ?
C5 C1 C6 O1 -174.1(10) . . . . ?
Fe1 C1 C6 O1 99.1(10) . . . . ?
C2 C1 C6 O2 -172.2(9) . . . . ?
C5 C1 C6 O2 3.1(15) . . . . ?
Fe1 C1 C6 O2 -83.8(11) . . . . ?
C11 C7 C8 C9 0.2(12) . . . . ?
C12 C7 C8 C9 -176.0(9) . . . . ?
Fe1 C7 C8 C9 -58.2(7) . . . . ?
C11 C7 C8 Fe1 58.4(7) . . . . ?
C12 C7 C8 Fe1 -117.8(10) . . . . ?
C7 C8 C9 C10 -0.3(12) . . . . ?
Fe1 C8 C9 C10 -58.8(7) . . . . ?
C7 C8 C9 Fe1 58.5(7) . . . . ?
C8 C9 C10 C11 0.2(11) . . . . ?
Fe1 C9 C10 C11 -59.0(7) . . . . ?
C8 C9 C10 Fe1 59.2(7) . . . . ?
C8 C7 C11 C10 -0.1(11) . . . . ?
C12 C7 C11 C10 176.3(9) . . . . ?
Fe1 C7 C11 C10 59.6(7) . . . . ?
C8 C7 C11 Fe1 -59.7(7) . . . . ?
C12 C7 C11 Fe1 116.7(9) . . . . ?
C9 C10 C11 C7 -0.1(11) . . . . ?
Fe1 C10 C11 C7 -60.7(7) . . . . ?
C9 C10 C11 Fe1 60.6(7) . . . . ?
C8 C7 C12 O4 165.9(10) . . . . ?
C11 C7 C12 O4 -9.8(15) . . . . ?
Fe1 C7 C12 O4 75.4(11) . . . . ?
C8 C7 C12 O3 -12.5(15) . . . . ?
C11 C7 C12 O3 171.8(9) . . . . ?
Fe1 C7 C12 O3 -103.0(10) . . . . ?
C17 C13 C14 C15 -2.2(10) . . . . ?
C18 C13 C14 C15 -178.8(8) . . . . ?
Fe2 C13 C14 C15 -61.0(6) . . . . ?
C17 C13 C14 Fe2 58.9(6) . . . . ?
C18 C13 C14 Fe2 -117.8(9) . . . . ?
C13 C14 C15 C16 2.4(10) . . . . ?
Fe2 C14 C15 C16 -58.3(7) . . . . ?
C13 C14 C15 Fe2 60.7(6) . . . . ?
C14 C15 C16 C17 -1.6(11) . . . . ?
Fe2 C15 C16 C17 -59.3(7) . . . . ?
C14 C15 C16 Fe2 57.7(7) . . . . ?
C14 C13 C17 C16 1.2(11) . . . . ?
C18 C13 C17 C16 177.8(8) . . . . ?
Fe2 C13 C17 C16 59.8(7) . . . . ?
C14 C13 C17 Fe2 -58.6(6) . . . . ?
C18 C13 C17 Fe2 118.0(9) . . . . ?
C15 C16 C17 C13 0.2(11) . . . . ?
Fe2 C16 C17 C13 -59.9(7) . . . . ?
C15 C16 C17 Fe2 60.1(7) . . . . ?
C17 C13 C18 O6 -167.5(9) . . . . ?
C14 C13 C18 O6 8.5(14) . . . . ?
Fe2 C13 C18 O6 -78.7(11) . . . . ?
C17 C13 C18 O5 10.1(14) . . . . ?
C14 C13 C18 O5 -173.9(9) . . . . ?
Fe2 C13 C18 O5 98.9(9) . . . . ?
C23 C19 C20 C21 0.9(10) . . . . ?
C24 C19 C20 C21 175.7(9) . . . . ?
Fe2 C19 C20 C21 59.7(6) . . . . ?
C23 C19 C20 Fe2 -58.9(7) . . . . ?
C24 C19 C20 Fe2 116.0(9) . . . . ?
C19 C20 C21 C22 -1.2(11) . . . . ?
Fe2 C20 C21 C22 59.2(7) . . . . ?
C19 C20 C21 Fe2 -60.4(6) . . . . ?
C20 C21 C22 C23 1.0(11) . . . . ?
Fe2 C21 C22 C23 60.0(6) . . . . ?
C20 C21 C22 Fe2 -59.0(7) . . . . ?
C20 C19 C23 C22 -0.3(10) . . . . ?
C24 C19 C23 C22 -175.1(8) . . . . ?
Fe2 C19 C23 C22 -58.7(6) . . . . ?
C20 C19 C23 Fe2 58.4(6) . . . . ?
C24 C19 C23 Fe2 -116.4(9) . . . . ?
C21 C22 C23 C19 -0.4(11) . . . . ?
Fe2 C22 C23 C19 59.2(7) . . . . ?
C21 C22 C23 Fe2 -59.6(7) . . . . ?
C23 C19 C24 O8 170.2(9) . . . . ?
C20 C19 C24 O8 -3.7(14) . . . . ?
Fe2 C19 C24 O8 82.7(11) . . . . ?
C23 C19 C24 O7 -9.5(14) . . . . ?
C20 C19 C24 O7 176.6(9) . . . . ?
Fe2 C19 C24 O7 -96.9(10) . . . . ?
N1 C27 C28 N2 -63.3(11) . . . . ?
N3 C33 C34 N4 -63.2(12) . . . . ?
C41 C37 C38 C39 0.5(11) . . . . ?
C42 C37 C38 C39 178.3(9) . . . . ?
Fe3 C37 C38 C39 60.4(7) . . . . ?
C41 C37 C38 Fe3 -59.9(7) . . . . ?
C42 C37 C38 Fe3 117.9(10) . . . . ?
C37 C38 C39 C40 -1.0(11) . . . . ?
Fe3 C38 C39 C40 59.3(7) . . . . ?
C37 C38 C39 Fe3 -60.3(7) . . . . ?
C38 C39 C40 C41 1.2(11) . . . . ?
Fe3 C39 C40 C41 59.7(7) . . . . ?
C38 C39 C40 Fe3 -58.6(7) . . . . ?
C39 C40 C41 C37 -0.8(11) . . . . ?
Fe3 C40 C41 C37 58.1(7) . . . . ?
C39 C40 C41 Fe3 -58.9(7) . . . . ?
C38 C37 C41 C40 0.2(11) . . . . ?
C42 C37 C41 C40 -177.6(9) . . . . ?
Fe3 C37 C41 C40 -58.9(7) . . . . ?
C38 C37 C41 Fe3 59.0(7) . . . . ?
C42 C37 C41 Fe3 -118.7(10) . . . . ?
C38 C37 C42 O10 173.4(9) . . . . ?
C41 C37 C42 O10 -9.2(15) . . . . ?
Fe3 C37 C42 O10 -98.5(10) . . . . ?
C38 C37 C42 O11 -7.9(15) . . . . ?
C41 C37 C42 O11 169.5(9) . . . . ?
Fe3 C37 C42 O11 80.2(11) . . . . ?
C47 C43 C44 C45 1.3(11) . . . . ?
C48 C43 C44 C45 -175.0(9) . . . . ?
Fe3 C43 C44 C45 -58.2(7) . . . . ?
C47 C43 C44 Fe3 59.5(6) . . . . ?
C48 C43 C44 Fe3 -116.8(9) . . . . ?
C43 C44 C45 C46 -1.2(11) . . . . ?
Fe3 C44 C45 C46 -59.7(7) . . . . ?
C43 C44 C45 Fe3 58.5(7) . . . . ?
C44 C45 C46 C47 0.6(11) . . . . ?
Fe3 C45 C46 C47 -60.0(7) . . . . ?
C44 C45 C46 Fe3 60.6(7) . . . . ?
C44 C43 C47 C46 -0.9(11) . . . . ?
C48 C43 C47 C46 175.3(9) . . . . ?
Fe3 C43 C47 C46 58.6(7) . . . . ?
C44 C43 C47 Fe3 -59.5(6) . . . . ?
C48 C43 C47 Fe3 116.7(10) . . . . ?
C45 C46 C47 C43 0.2(11) . . . . ?
Fe3 C46 C47 C43 -59.5(7) . . . . ?
C45 C46 C47 Fe3 59.7(7) . . . . ?
C47 C43 C48 O12 10.7(15) . . . . ?
C44 C43 C48 O12 -173.7(9) . . . . ?
Fe3 C43 C48 O12 99.0(10) . . . . ?
C47 C43 C48 O13 -169.0(9) . . . . ?
C44 C43 C48 O13 6.6(14) . . . . ?
Fe3 C43 C48 O13 -80.6(10) . . . . ?
C53 C49 C50 C51 2.3(11) . . . . ?
C54 C49 C50 C51 -178.6(9) . . . . ?
Fe4 C49 C50 C51 -59.3(7) . . . . ?
C53 C49 C50 Fe4 61.6(7) . . . . ?
C54 C49 C50 Fe4 -119.3(9) . . . . ?
C49 C50 C51 C52 -1.8(11) . . . . ?
Fe4 C50 C51 C52 -59.9(7) . . . . ?
C49 C50 C51 Fe4 58.1(7) . . . . ?
C50 C51 C52 C53 0.6(11) . . . . ?
Fe4 C51 C52 C53 -59.2(7) . . . . ?
C50 C51 C52 Fe4 59.8(7) . . . . ?
C50 C49 C53 C52 -1.9(11) . . . . ?
C54 C49 C53 C52 179.0(9) . . . . ?
Fe4 C49 C53 C52 59.2(7) . . . . ?
C50 C49 C53 Fe4 -61.1(7) . . . . ?
C54 C49 C53 Fe4 119.8(10) . . . . ?
C51 C52 C53 C49 0.8(11) . . . . ?
Fe4 C52 C53 C49 -58.5(7) . . . . ?
C51 C52 C53 Fe4 59.3(7) . . . . ?
C53 C49 C54 O14 168.1(9) . . . . ?
C50 C49 C54 O14 -10.8(15) . . . . ?
Fe4 C49 C54 O14 -99.0(10) . . . . ?
C53 C49 C54 O15 -14.6(15) . . . . ?
C50 C49 C54 O15 166.4(9) . . . . ?
Fe4 C49 C54 O15 78.2(11) . . . . ?
C59 C55 C56 C57 0.8(12) . . . . ?
C60 C55 C56 C57 174.8(9) . . . . ?
Fe4 C55 C56 C57 59.9(7) . . . . ?
C59 C55 C56 Fe4 -59.1(7) . . . . ?
C60 C55 C56 Fe4 114.9(11) . . . . ?
C55 C56 C57 C58 -1.2(11) . . . . ?
Fe4 C56 C57 C58 58.9(7) . . . . ?
C55 C56 C57 Fe4 -60.1(7) . . . . ?
C56 C57 C58 C59 1.2(11) . . . . ?
Fe4 C57 C58 C59 59.8(7) . . . . ?
C56 C57 C58 Fe4 -58.6(7) . . . . ?
C56 C55 C59 C58 -0.1(12) . . . . ?
C60 C55 C59 C58 -173.9(10) . . . . ?
Fe4 C55 C59 C58 -58.5(7) . . . . ?
C56 C55 C59 Fe4 58.4(7) . . . . ?
C60 C55 C59 Fe4 -115.4(11) . . . . ?
C57 C58 C59 C55 -0.7(12) . . . . ?
Fe4 C58 C59 C55 58.9(7) . . . . ?
C57 C58 C59 Fe4 -59.6(7) . . . . ?
C59 C55 C60 O16 -178.1(10) . . . . ?
C56 C55 C60 O16 9.1(15) . . . . ?
Fe4 C55 C60 O16 94.5(10) . . . . ?
C59 C55 C60 O17 3.1(16) . . . . ?
C56 C55 C60 O17 -169.7(10) . . . . ?
Fe4 C55 C60 O17 -84.3(11) . . . . ?
N5 C63 C64 N6 61.0(11) . . . . ?
N7 C69 C70 N8 61.9(11) . . . . ?
C77 C73 C74 C75 -0.5(12) . . . . ?
C78 C73 C74 C75 178.3(9) . . . . ?
Fe5 C73 C74 C75 58.5(7) . . . . ?
C77 C73 C74 Fe5 -59.0(7) . . . . ?
C78 C73 C74 Fe5 119.8(10) . . . . ?
C73 C74 C75 C76 0.8(12) . . . . ?
Fe5 C74 C75 C76 59.6(7) . . . . ?
C73 C74 C75 Fe5 -58.9(7) . . . . ?
C74 C75 C76 C77 -0.8(12) . . . . ?
Fe5 C75 C76 C77 58.6(7) . . . . ?
C74 C75 C76 Fe5 -59.4(7) . . . . ?
C75 C76 C77 C73 0.5(12) . . . . ?
Fe5 C76 C77 C73 58.9(7) . . . . ?
C75 C76 C77 Fe5 -58.5(8) . . . . ?
C74 C73 C77 C76 0.0(12) . . . . ?
C78 C73 C77 C76 -178.8(9) . . . . ?
Fe5 C73 C77 C76 -59.2(7) . . . . ?
C74 C73 C77 Fe5 59.2(7) . . . . ?
C78 C73 C77 Fe5 -119.6(10) . . . . ?
C74 C73 C78 O19 8.5(14) . . . . ?
C77 C73 C78 O19 -172.8(10) . . . . ?
Fe5 C73 C78 O19 97.5(10) . . . . ?
C74 C73 C78 O20 -167.7(10) . . . . ?
C77 C73 C78 O20 10.9(15) . . . . ?
Fe5 C73 C78 O20 -78.7(11) . . . . ?
C83 C79 C80 C81 -3.3(12) . . . . ?
C84 C79 C80 C81 -173.4(10) . . . . ?
Fe5 C79 C80 C81 -60.5(8) . . . . ?
C83 C79 C80 Fe5 57.2(7) . . . . ?
C84 C79 C80 Fe5 -113.0(10) . . . . ?
C79 C80 C81 C82 1.2(13) . . . . ?
Fe5 C80 C81 C82 -59.8(8) . . . . ?
C79 C80 C81 Fe5 61.0(8) . . . . ?
C80 C81 C82 C83 1.4(12) . . . . ?
Fe5 C81 C82 C83 -57.3(7) . . . . ?
C80 C81 C82 Fe5 58.6(7) . . . . ?
C81 C82 C83 C79 -3.3(12) . . . . ?
Fe5 C82 C83 C79 -61.3(7) . . . . ?
C81 C82 C83 Fe5 58.0(8) . . . . ?
C80 C79 C83 C82 4.0(11) . . . . ?
C84 C79 C83 C82 174.6(9) . . . . ?
Fe5 C79 C83 C82 61.4(7) . . . . ?
C80 C79 C83 Fe5 -57.4(8) . . . . ?
C84 C79 C83 Fe5 113.2(10) . . . . ?
C80 C79 C84 O22 167.2(10) . . . . ?
C83 C79 C84 O22 -1.4(15) . . . . ?
Fe5 C79 C84 O22 81.8(11) . . . . ?
C80 C79 C84 O21 -12.6(15) . . . . ?
C83 C79 C84 O21 178.7(9) . . . . ?
Fe5 C79 C84 O21 -98.1(9) . . . . ?
C89 C85 C86 C87 -1.9(11) . . . . ?
C90 C85 C86 C87 -175.5(9) . . . . ?
Fe6 C85 C86 C87 -60.9(7) . . . . ?
C89 C85 C86 Fe6 59.0(7) . . . . ?
C90 C85 C86 Fe6 -114.6(10) . . . . ?
C85 C86 C87 C88 1.7(11) . . . . ?
Fe6 C86 C87 C88 -59.4(7) . . . . ?
C85 C86 C87 Fe6 61.1(7) . . . . ?
C86 C87 C88 C89 -0.9(11) . . . . ?
Fe6 C87 C88 C89 -59.0(6) . . . . ?
C86 C87 C88 Fe6 58.1(7) . . . . ?
C86 C85 C89 C88 1.3(11) . . . . ?
C90 C85 C89 C88 175.2(9) . . . . ?
Fe6 C85 C89 C88 59.7(7) . . . . ?
C86 C85 C89 Fe6 -58.4(7) . . . . ?
C90 C85 C89 Fe6 115.5(9) . . . . ?
C87 C88 C89 C85 -0.3(11) . . . . ?
Fe6 C88 C89 C85 -59.3(7) . . . . ?
C87 C88 C89 Fe6 59.0(7) . . . . ?
C86 C85 C90 O24 5.0(14) . . . . ?
C89 C85 C90 O24 -167.6(9) . . . . ?
Fe6 C85 C90 O24 -81.4(10) . . . . ?
C86 C85 C90 O23 -174.3(9) . . . . ?
C89 C85 C90 O23 13.1(14) . . . . ?
Fe6 C85 C90 O23 99.3(9) . . . . ?
C95 C91 C92 C93 1.8(11) . . . . ?
C96 C91 C92 C93 175.9(9) . . . . ?
Fe6 C91 C92 C93 60.6(7) . . . . ?
C95 C91 C92 Fe6 -58.8(7) . . . . ?
C96 C91 C92 Fe6 115.3(10) . . . . ?
C91 C92 C93 C94 -1.8(11) . . . . ?
Fe6 C92 C93 C94 58.6(7) . . . . ?
C91 C92 C93 Fe6 -60.4(7) . . . . ?
C92 C93 C94 C95 1.2(11) . . . . ?
Fe6 C93 C94 C95 60.0(7) . . . . ?
C92 C93 C94 Fe6 -58.8(7) . . . . ?
C93 C94 C95 C91 -0.1(12) . . . . ?
Fe6 C94 C95 C91 59.9(7) . . . . ?
C93 C94 C95 Fe6 -60.0(7) . . . . ?
C92 C91 C95 C94 -1.1(11) . . . . ?
C96 C91 C95 C94 -174.9(10) . . . . ?
Fe6 C91 C95 C94 -59.4(7) . . . . ?
C92 C91 C95 Fe6 58.4(7) . . . . ?
C96 C91 C95 Fe6 -115.5(11) . . . . ?
C95 C91 C96 O25 -11.3(15) . . . . ?
C92 C91 C96 O25 175.9(9) . . . . ?
Fe6 C91 C96 O25 -99.1(10) . . . . ?
C95 C91 C96 O26 170.3(10) . . . . ?
C92 C91 C96 O26 -2.5(14) . . . . ?
Fe6 C91 C96 O26 82.5(10) . . . . ?
N9 C99 C100 N10 -62.8(11) . . . . ?
N11 C105 C106 N12 -62.9(11) . . . . ?
C113 C109 C110 C111 1.7(11) . . . . ?
C114 C109 C110 C111 177.8(9) . . . . ?
Fe7 C109 C110 C111 60.6(7) . . . . ?
C113 C109 C110 Fe7 -59.0(7) . . . . ?
C114 C109 C110 Fe7 117.2(10) . . . . ?
C109 C110 C111 C112 -0.4(12) . . . . ?
Fe7 C110 C111 C112 59.4(7) . . . . ?
C109 C110 C111 Fe7 -59.8(7) . . . . ?
C110 C111 C112 C113 -1.1(12) . . . . ?
Fe7 C111 C112 C113 57.9(7) . . . . ?
C110 C111 C112 Fe7 -58.9(7) . . . . ?
C110 C109 C113 C112 -2.3(12) . . . . ?
C114 C109 C113 C112 -178.4(9) . . . . ?
Fe7 C109 C113 C112 -61.3(7) . . . . ?
C110 C109 C113 Fe7 58.9(7) . . . . ?
C114 C109 C113 Fe7 -117.2(11) . . . . ?
C111 C112 C113 C109 2.1(12) . . . . ?
Fe7 C112 C113 C109 60.6(7) . . . . ?
C111 C112 C113 Fe7 -58.5(7) . . . . ?
C113 C109 C114 O29 3.3(15) . . . . ?
C110 C109 C114 O29 -172.2(9) . . . . ?
Fe7 C109 C114 O29 -85.1(10) . . . . ?
C113 C109 C114 O28 -178.9(10) . . . . ?
C110 C109 C114 O28 5.7(15) . . . . ?
Fe7 C109 C114 O28 92.8(10) . . . . ?
C119 C115 C116 C117 0.0(12) . . . . ?
C120 C115 C116 C117 -175.6(9) . . . . ?
Fe7 C115 C116 C117 -58.9(7) . . . . ?
C119 C115 C116 Fe7 59.0(7) . . . . ?
C120 C115 C116 Fe7 -116.7(10) . . . . ?
C115 C116 C117 C118 -0.1(12) . . . . ?
Fe7 C116 C117 C118 -59.1(7) . . . . ?
C115 C116 C117 Fe7 58.9(7) . . . . ?
C116 C117 C118 C119 0.2(12) . . . . ?
Fe7 C117 C118 C119 -59.6(7) . . . . ?
C116 C117 C118 Fe7 59.8(8) . . . . ?
C116 C115 C119 C118 0.1(11) . . . . ?
C120 C115 C119 C118 175.7(9) . . . . ?
Fe7 C115 C119 C118 59.5(7) . . . . ?
C116 C115 C119 Fe7 -59.4(7) . . . . ?
C120 C115 C119 Fe7 116.2(10) . . . . ?
C117 C118 C119 C115 -0.1(11) . . . . ?
Fe7 C118 C119 C115 -59.8(7) . . . . ?
C117 C118 C119 Fe7 59.6(7) . . . . ?
C119 C115 C120 O30 -11.1(14) . . . . ?
C116 C115 C120 O30 163.8(9) . . . . ?
Fe7 C115 C120 O30 75.7(10) . . . . ?
C119 C115 C120 O31 168.0(9) . . . . ?
C116 C115 C120 O31 -17.1(14) . . . . ?
Fe7 C115 C120 O31 -105.2(9) . . . . ?
C125 C121 C122 C123 -0.5(11) . . . . ?
C126 C121 C122 C123 178.3(8) . . . . ?
Fe8 C121 C122 C123 59.3(6) . . . . ?
C125 C121 C122 Fe8 -59.8(7) . . . . ?
C126 C121 C122 Fe8 119.0(9) . . . . ?
C121 C122 C123 C124 -0.5(11) . . . . ?
Fe8 C122 C123 C124 57.9(7) . . . . ?
C121 C122 C123 Fe8 -58.4(6) . . . . ?
C122 C123 C124 C125 1.3(11) . . . . ?
Fe8 C123 C124 C125 59.6(6) . . . . ?
C122 C123 C124 Fe8 -58.2(7) . . . . ?
C122 C121 C125 C124 1.4(11) . . . . ?
C126 C121 C125 C124 -177.5(9) . . . . ?
Fe8 C121 C125 C124 -59.0(7) . . . . ?
C122 C121 C125 Fe8 60.3(6) . . . . ?
C126 C121 C125 Fe8 -118.5(10) . . . . ?
C123 C124 C125 C121 -1.7(11) . . . . ?
Fe8 C124 C125 C121 59.5(7) . . . . ?
C123 C124 C125 Fe8 -61.1(6) . . . . ?
C125 C121 C126 O32 -173.3(9) . . . . ?
C122 C121 C126 O32 8.1(14) . . . . ?
Fe8 C121 C126 O32 97.0(10) . . . . ?
C125 C121 C126 O33 8.5(14) . . . . ?
C122 C121 C126 O33 -170.1(9) . . . . ?
Fe8 C121 C126 O33 -81.2(10) . . . . ?
C132 C127 C128 C129 -173.0(9) . . . . ?
C131 C127 C128 C129 1.3(10) . . . . ?
Fe8 C127 C128 C129 -58.6(7) . . . . ?
C132 C127 C128 Fe8 -114.3(10) . . . . ?
C131 C127 C128 Fe8 59.9(6) . . . . ?
C127 C128 C129 C130 -1.2(11) . . . . ?
Fe8 C128 C129 C130 -60.5(7) . . . . ?
C127 C128 C129 Fe8 59.4(7) . . . . ?
C128 C129 C130 C131 0.6(11) . . . . ?
Fe8 C129 C130 C131 -59.6(7) . . . . ?
C128 C129 C130 Fe8 60.1(7) . . . . ?
C129 C130 C131 C127 0.2(10) . . . . ?
Fe8 C130 C131 C127 -59.1(6) . . . . ?
C129 C130 C131 Fe8 59.3(7) . . . . ?
C128 C127 C131 C130 -0.9(10) . . . . ?
C132 C127 C131 C130 173.6(8) . . . . ?
Fe8 C127 C131 C130 59.0(6) . . . . ?
C128 C127 C131 Fe8 -59.9(6) . . . . ?
C132 C127 C131 Fe8 114.7(9) . . . . ?
C128 C127 C132 O35 171.2(9) . . . . ?
C131 C127 C132 O35 -2.1(14) . . . . ?
Fe8 C127 C132 O35 83.3(10) . . . . ?
C128 C127 C132 O34 -11.8(14) . . . . ?
C131 C127 C132 O34 174.9(8) . . . . ?
Fe8 C127 C132 O34 -99.7(9) . . . . ?
N13 C135 C136 N14 -61.8(11) . . . . ?
N15 C141 C142 N16 -59.5(11) . . . . ?
C28 C27 N1 C25 -79.6(11) . . . . ?
C28 C27 N1 C26 159.9(9) . . . . ?
C28 C27 N1 Co1 41.4(9) . . . . ?
C27 C28 N2 C29 -77.2(11) . . . . ?
C27 C28 N2 C30 163.4(9) . . . . ?
C27 C28 N2 Co1 45.7(9) . . . . ?
C34 C33 N3 C31 157.5(9) . . . . ?
C34 C33 N3 C32 -83.2(10) . . . . ?
C34 C33 N3 Co2 39.7(9) . . . . ?
C33 C34 N4 C35 -74.2(11) . . . . ?
C33 C34 N4 C36 165.3(9) . . . . ?
C33 C34 N4 Co2 47.6(9) . . . . ?
C64 C63 N5 C62 83.1(11) . . . . ?
C64 C63 N5 C61 -156.2(9) . . . . ?
C64 C63 N5 Co3 -38.5(9) . . . . ?
C63 C64 N6 C66 -168.3(9) . . . . ?
C63 C64 N6 C65 75.4(11) . . . . ?
C63 C64 N6 Co3 -47.0(9) . . . . ?
C70 C69 N7 C67 81.8(10) . . . . ?
C70 C69 N7 C68 -159.6(9) . . . . ?
C70 C69 N7 Co4 -41.2(9) . . . . ?
C69 C70 N8 C72 -164.3(8) . . . . ?
C69 C70 N8 C71 76.6(10) . . . . ?
C69 C70 N8 Co4 -45.2(9) . . . . ?
C100 C99 N9 C98 -76.3(11) . . . . ?
C100 C99 N9 C97 167.3(9) . . . . ?
C100 C99 N9 Co5 47.3(9) . . . . ?
C99 C100 N10 C101 -83.0(11) . . . . ?
C99 C100 N10 C102 156.6(9) . . . . ?
C99 C100 N10 Co5 40.2(9) . . . . ?
C106 C105 N11 C104 -77.1(11) . . . . ?
C106 C105 N11 C103 163.3(9) . . . . ?
C106 C105 N11 Co6 45.9(9) . . . . ?
C105 C106 N12 C108 -82.1(10) . . . . ?
C105 C106 N12 C107 159.4(8) . . . . ?
C105 C106 N12 Co6 41.5(9) . . . . ?
C136 C135 N13 C133 -85.9(10) . . . . ?
C136 C135 N13 C134 154.4(8) . . . . ?
C136 C135 N13 Co7 36.0(9) . . . . ?
C135 C136 N14 C138 -73.9(11) . . . . ?
C135 C136 N14 C137 167.2(8) . . . . ?
C135 C136 N14 Co7 48.8(9) . . . . ?
C142 C141 N15 C139 -78.1(10) . . . . ?
C142 C141 N15 C140 164.1(9) . . . . ?
C142 C141 N15 Co8 44.0(10) . . . . ?
C141 C142 N16 C144 158.7(9) . . . . ?
C141 C142 N16 C143 -81.8(10) . . . . ?
C141 C142 N16 Co8 39.1(9) . . . . ?
O1 C6 O2 Co2 -52.9(12) . . . . ?
C1 C6 O2 Co2 130.1(7) . . . . ?
O4 C12 O3 Co1 -6.1(14) . . . . ?
C7 C12 O3 Co1 172.1(6) . . . . ?
O3 C12 O4 Co2 47.7(13) . . . . ?
C7 C12 O4 Co2 -130.5(8) . . . . ?
O5 C18 O6 Co1 -46.3(12) . . . . ?
C13 C18 O6 Co1 131.2(7) . . . . ?
O8 C24 O7 Co2 -5.8(14) . . . . ?
C19 C24 O7 Co2 173.8(6) . . . . ?
O7 C24 O8 Co1 50.7(14) . . . . ?
C19 C24 O8 Co1 -128.9(8) . . . . ?
O10 C42 O11 Co4 49.0(12) . . . . ?
C37 C42 O11 Co4 -129.6(7) . . . . ?
O13 C48 O12 Co3 7.1(14) . . . . ?
C43 C48 O12 Co3 -172.6(6) . . . . ?
O12 C48 O13 Co4 -50.6(13) . . . . ?
C43 C48 O13 Co4 129.0(8) . . . . ?
O14 C54 O15 Co3 46.9(12) . . . . ?
C49 C54 O15 Co3 -130.3(7) . . . . ?
O17 C60 O16 Co4 5.8(16) . . . . ?
C55 C60 O16 Co4 -172.8(6) . . . . ?
O16 C60 O17 Co3 -45.4(15) . . . . ?
C55 C60 O17 Co3 133.3(8) . . . . ?
O19 C78 O20 Co5 -45.7(14) . . . . ?
C73 C78 O20 Co5 130.1(7) . . . . ?
O22 C84 O21 Co6 -7.5(15) . . . . ?
C79 C84 O21 Co6 172.3(6) . . . . ?
O21 C84 O22 Co5 47.1(14) . . . . ?
C79 C84 O22 Co5 -132.7(8) . . . . ?
O23 C90 O24 Co6 -47.0(12) . . . . ?
C85 C90 O24 Co6 133.7(7) . . . . ?
O26 C96 O25 Co5 -9.4(14) . . . . ?
C91 C96 O25 Co5 172.5(6) . . . . ?
O25 C96 O26 Co6 53.0(14) . . . . ?
C91 C96 O26 Co6 -128.9(8) . . . . ?
O28 C114 O29 Co7 -49.3(12) . . . . ?
C109 C114 O29 Co7 128.5(8) . . . . ?
O31 C120 O30 Co7 48.6(14) . . . . ?
C115 C120 O30 Co7 -132.4(7) . . . . ?
O30 C120 O31 Co8 -7.0(15) . . . . ?
C115 C120 O31 Co8 174.0(6) . . . . ?
O32 C126 O33 Co8 -46.1(12) . . . . ?
C121 C126 O33 Co8 131.9(7) . . . . ?
O35 C132 O34 Co7 -7.0(13) . . . . ?
C127 C132 O34 Co7 176.3(6) . . . . ?
O34 C132 O35 Co8 51.9(13) . . . . ?
C127 C132 O35 Co8 -131.4(8) . . . . ?
C9 C10 Fe1 C11 -120.0(8) . . . . ?
C9 C10 Fe1 C7 -81.4(6) . . . . ?
C11 C10 Fe1 C7 38.6(6) . . . . ?
C9 C10 Fe1 C4 118.9(6) . . . . ?
C11 C10 Fe1 C4 -121.1(6) . . . . ?
C9 C10 Fe1 C8 -38.8(6) . . . . ?
C11 C10 Fe1 C8 81.1(6) . . . . ?
C9 C10 Fe1 C1 -172.0(11) . . . . ?
C11 C10 Fe1 C1 -52.1(14) . . . . ?
C11 C10 Fe1 C9 120.0(8) . . . . ?
C9 C10 Fe1 C5 160.3(6) . . . . ?
C11 C10 Fe1 C5 -79.7(7) . . . . ?
C9 C10 Fe1 C2 49.5(13) . . . . ?
C11 C10 Fe1 C2 169.5(10) . . . . ?
C9 C10 Fe1 C3 78.2(7) . . . . ?
C11 C10 Fe1 C3 -161.9(6) . . . . ?
C7 C11 Fe1 C10 117.5(9) . . . . ?
C10 C11 Fe1 C7 -117.5(9) . . . . ?
C7 C11 Fe1 C4 -164.9(6) . . . . ?
C10 C11 Fe1 C4 77.6(7) . . . . ?
C7 C11 Fe1 C8 36.7(6) . . . . ?
C10 C11 Fe1 C8 -80.8(6) . . . . ?
C7 C11 Fe1 C1 -81.1(7) . . . . ?
C10 C11 Fe1 C1 161.5(6) . . . . ?
C7 C11 Fe1 C9 81.1(6) . . . . ?
C10 C11 Fe1 C9 -36.3(6) . . . . ?
C7 C11 Fe1 C5 -122.7(6) . . . . ?
C10 C11 Fe1 C5 119.8(6) . . . . ?
C7 C11 Fe1 C2 -50.0(15) . . . . ?
C10 C11 Fe1 C2 -167.5(11) . . . . ?
C7 C11 Fe1 C3 162.0(10) . . . . ?
C10 C11 Fe1 C3 44.5(14) . . . . ?
C8 C7 Fe1 C10 79.9(7) . . . . ?
C11 C7 Fe1 C10 -39.5(6) . . . . ?
C12 C7 Fe1 C10 -157.0(10) . . . . ?
C8 C7 Fe1 C11 119.4(9) . . . . ?
C12 C7 Fe1 C11 -117.5(11) . . . . ?
C8 C7 Fe1 C4 159.8(12) . . . . ?
C11 C7 Fe1 C4 40.3(15) . . . . ?
C12 C7 Fe1 C4 -77.1(15) . . . . ?
C11 C7 Fe1 C8 -119.4(9) . . . . ?
C12 C7 Fe1 C8 123.1(11) . . . . ?
C8 C7 Fe1 C1 -120.9(6) . . . . ?
C11 C7 Fe1 C1 119.7(6) . . . . ?
C12 C7 Fe1 C1 2.2(10) . . . . ?
C8 C7 Fe1 C9 37.2(6) . . . . ?
C11 C7 Fe1 C9 -82.2(6) . . . . ?
C12 C7 Fe1 C9 160.3(10) . . . . ?
C8 C7 Fe1 C5 -164.0(6) . . . . ?
C11 C7 Fe1 C5 76.6(7) . . . . ?
C12 C7 Fe1 C5 -40.9(10) . . . . ?
C8 C7 Fe1 C2 -78.7(7) . . . . ?
C11 C7 Fe1 C2 161.8(6) . . . . ?
C12 C7 Fe1 C2 44.4(10) . . . . ?
C8 C7 Fe1 C3 -40.9(14) . . . . ?
C11 C7 Fe1 C3 -160.3(11) . . . . ?
C12 C7 Fe1 C3 82.2(15) . . . . ?
C3 C4 Fe1 C10 -117.8(7) . . . . ?
C5 C4 Fe1 C10 121.6(7) . . . . ?
C3 C4 Fe1 C11 -160.8(6) . . . . ?
C5 C4 Fe1 C11 78.6(8) . . . . ?
C3 C4 Fe1 C7 168.8(11) . . . . ?
C5 C4 Fe1 C7 48.3(15) . . . . ?
C3 C4 Fe1 C8 -47.4(15) . . . . ?
C5 C4 Fe1 C8 -168.0(10) . . . . ?
C3 C4 Fe1 C1 81.8(7) . . . . ?
C5 C4 Fe1 C1 -38.7(6) . . . . ?
C3 C4 Fe1 C9 -77.2(8) . . . . ?
C5 C4 Fe1 C9 162.2(6) . . . . ?
C3 C4 Fe1 C5 120.5(9) . . . . ?
C3 C4 Fe1 C2 38.4(6) . . . . ?
C5 C4 Fe1 C2 -82.1(7) . . . . ?
C5 C4 Fe1 C3 -120.5(9) . . . . ?
C7 C8 Fe1 C10 -83.8(6) . . . . ?
C9 C8 Fe1 C10 37.5(6) . . . . ?
C7 C8 Fe1 C11 -38.1(6) . . . . ?
C9 C8 Fe1 C11 83.1(7) . . . . ?
C9 C8 Fe1 C7 121.3(9) . . . . ?
C7 C8 Fe1 C4 -161.6(11) . . . . ?
C9 C8 Fe1 C4 -40.4(14) . . . . ?
C7 C8 Fe1 C1 79.0(7) . . . . ?
C9 C8 Fe1 C1 -159.7(6) . . . . ?
C7 C8 Fe1 C9 -121.3(9) . . . . ?
C7 C8 Fe1 C5 42.0(15) . . . . ?
C9 C8 Fe1 C5 163.3(12) . . . . ?
C7 C8 Fe1 C2 121.1(6) . . . . ?
C9 C8 Fe1 C2 -117.7(6) . . . . ?
C7 C8 Fe1 C3 164.0(6) . . . . ?
C9 C8 Fe1 C3 -74.8(7) . . . . ?
C2 C1 Fe1 C10 -155.8(11) . . . . ?
C5 C1 Fe1 C10 -36.8(14) . . . . ?
C6 C1 Fe1 C10 82.7(15) . . . . ?
C2 C1 Fe1 C11 164.4(6) . . . . ?
C5 C1 Fe1 C11 -76.6(7) . . . . ?
C6 C1 Fe1 C11 43.0(10) . . . . ?
C2 C1 Fe1 C7 120.8(6) . . . . ?
C5 C1 Fe1 C7 -120.1(7) . . . . ?
C6 C1 Fe1 C7 -0.6(9) . . . . ?
C2 C1 Fe1 C4 -80.2(7) . . . . ?
C5 C1 Fe1 C4 38.8(7) . . . . ?
C6 C1 Fe1 C4 158.3(10) . . . . ?
C2 C1 Fe1 C8 79.2(7) . . . . ?
C5 C1 Fe1 C8 -161.7(6) . . . . ?
C6 C1 Fe1 C8 -42.2(10) . . . . ?
C2 C1 Fe1 C9 38.7(14) . . . . ?
C5 C1 Fe1 C9 157.8(11) . . . . ?
C6 C1 Fe1 C9 -82.7(14) . . . . ?
C2 C1 Fe1 C5 -119.0(9) . . . . ?
C6 C1 Fe1 C5 119.6(11) . . . . ?
C5 C1 Fe1 C2 119.0(9) . . . . ?
C6 C1 Fe1 C2 -121.4(11) . . . . ?
C2 C1 Fe1 C3 -37.3(6) . . . . ?
C5 C1 Fe1 C3 81.8(7) . . . . ?
C6 C1 Fe1 C3 -158.7(10) . . . . ?
C8 C9 Fe1 C10 -118.3(9) . . . . ?
C10 C9 Fe1 C11 38.4(6) . . . . ?
C8 C9 Fe1 C11 -79.8(6) . . . . ?
C10 C9 Fe1 C7 82.6(6) . . . . ?
C8 C9 Fe1 C7 -35.7(6) . . . . ?
C10 C9 Fe1 C4 -78.0(7) . . . . ?
C8 C9 Fe1 C4 163.7(6) . . . . ?
C10 C9 Fe1 C8 118.3(9) . . . . ?
C10 C9 Fe1 C1 172.4(10) . . . . ?
C8 C9 Fe1 C1 54.2(14) . . . . ?
C10 C9 Fe1 C5 -47.1(14) . . . . ?
C8 C9 Fe1 C5 -165.4(10) . . . . ?
C10 C9 Fe1 C2 -159.0(6) . . . . ?
C8 C9 Fe1 C2 82.7(7) . . . . ?
C10 C9 Fe1 C3 -118.4(6) . . . . ?
C8 C9 Fe1 C3 123.4(6) . . . . ?
C1 C5 Fe1 C10 166.3(6) . . . . ?
C4 C5 Fe1 C10 -76.4(8) . . . . ?
C1 C5 Fe1 C11 122.5(6) . . . . ?
C4 C5 Fe1 C11 -120.1(7) . . . . ?
C1 C5 Fe1 C7 80.5(7) . . . . ?
C4 C5 Fe1 C7 -162.2(6) . . . . ?
C1 C5 Fe1 C4 -117.4(9) . . . . ?
C1 C5 Fe1 C8 49.4(15) . . . . ?
C4 C5 Fe1 C8 166.8(11) . . . . ?
C4 C5 Fe1 C1 117.4(9) . . . . ?
C1 C5 Fe1 C9 -159.9(10) . . . . ?
C4 C5 Fe1 C9 -42.5(14) . . . . ?
C1 C5 Fe1 C2 -37.3(6) . . . . ?
C4 C5 Fe1 C2 80.1(7) . . . . ?
C1 C5 Fe1 C3 -81.1(7) . . . . ?
C4 C5 Fe1 C3 36.3(7) . . . . ?
C1 C2 Fe1 C10 159.8(10) . . . . ?
C3 C2 Fe1 C10 39.8(13) . . . . ?
C1 C2 Fe1 C11 -41.6(15) . . . . ?
C3 C2 Fe1 C11 -161.7(12) . . . . ?
C1 C2 Fe1 C7 -79.4(7) . . . . ?
C3 C2 Fe1 C7 160.6(6) . . . . ?
C1 C2 Fe1 C4 82.4(7) . . . . ?
C3 C2 Fe1 C4 -37.7(7) . . . . ?
C1 C2 Fe1 C8 -120.9(6) . . . . ?
C3 C2 Fe1 C8 119.1(7) . . . . ?
C3 C2 Fe1 C1 -120.1(9) . . . . ?
C1 C2 Fe1 C9 -164.8(6) . . . . ?
C3 C2 Fe1 C9 75.1(7) . . . . ?
C1 C2 Fe1 C5 38.0(6) . . . . ?
C3 C2 Fe1 C5 -82.1(7) . . . . ?
C1 C2 Fe1 C3 120.1(9) . . . . ?
C4 C3 Fe1 C10 78.9(8) . . . . ?
C2 C3 Fe1 C10 -163.0(6) . . . . ?
C4 C3 Fe1 C11 46.0(14) . . . . ?
C2 C3 Fe1 C11 164.1(10) . . . . ?
C4 C3 Fe1 C7 -169.2(11) . . . . ?
C2 C3 Fe1 C7 -51.1(14) . . . . ?
C2 C3 Fe1 C4 118.1(9) . . . . ?
C4 C3 Fe1 C8 160.8(6) . . . . ?
C2 C3 Fe1 C8 -81.1(7) . . . . ?
C4 C3 Fe1 C1 -81.3(7) . . . . ?
C2 C3 Fe1 C1 36.8(6) . . . . ?
C4 C3 Fe1 C9 119.4(7) . . . . ?
C2 C3 Fe1 C9 -122.4(6) . . . . ?
C4 C3 Fe1 C5 -37.3(7) . . . . ?
C2 C3 Fe1 C5 80.8(7) . . . . ?
C4 C3 Fe1 C2 -118.1(9) . . . . ?
C22 C21 Fe2 C14 157.8(6) . . . . ?
C20 C21 Fe2 C14 -80.7(7) . . . . ?
C22 C21 Fe2 C17 42.7(16) . . . . ?
C20 C21 Fe2 C17 164.2(12) . . . . ?
C22 C21 Fe2 C20 -121.5(9) . . . . ?
C20 C21 Fe2 C22 121.5(9) . . . . ?
C22 C21 Fe2 C16 74.3(7) . . . . ?
C20 C21 Fe2 C16 -164.2(6) . . . . ?
C22 C21 Fe2 C13 -168.0(9) . . . . ?
C20 C21 Fe2 C13 -46.4(12) . . . . ?
C22 C21 Fe2 C15 115.2(7) . . . . ?
C20 C21 Fe2 C15 -123.3(6) . . . . ?
C22 C21 Fe2 C23 -39.1(6) . . . . ?
C20 C21 Fe2 C23 82.4(6) . . . . ?
C22 C21 Fe2 C19 -83.0(7) . . . . ?
C20 C21 Fe2 C19 38.5(6) . . . . ?
C15 C14 Fe2 C21 -81.9(7) . . . . ?
C13 C14 Fe2 C21 159.9(6) . . . . ?
C15 C14 Fe2 C17 80.2(7) . . . . ?
C13 C14 Fe2 C17 -37.9(6) . . . . ?
C15 C14 Fe2 C20 -124.0(6) . . . . ?
C13 C14 Fe2 C20 117.9(6) . . . . ?
C15 C14 Fe2 C22 -47.2(12) . . . . ?
C13 C14 Fe2 C22 -165.4(9) . . . . ?
C15 C14 Fe2 C16 36.4(6) . . . . ?
C13 C14 Fe2 C16 -81.7(6) . . . . ?
C15 C14 Fe2 C13 118.1(8) . . . . ?
C13 C14 Fe2 C15 -118.1(8) . . . . ?
C15 C14 Fe2 C23 162.3(12) . . . . ?
C13 C14 Fe2 C23 44.2(16) . . . . ?
C15 C14 Fe2 C19 -165.3(6) . . . . ?
C13 C14 Fe2 C19 76.6(7) . . . . ?
C13 C17 Fe2 C21 161.6(12) . . . . ?
C16 C17 Fe2 C21 41.4(16) . . . . ?
C13 C17 Fe2 C14 38.6(6) . . . . ?
C16 C17 Fe2 C14 -81.6(6) . . . . ?
C13 C17 Fe2 C20 -44.9(13) . . . . ?
C16 C17 Fe2 C20 -165.1(9) . . . . ?
C13 C17 Fe2 C22 -166.0(6) . . . . ?
C16 C17 Fe2 C22 73.9(7) . . . . ?
C13 C17 Fe2 C16 120.1(8) . . . . ?
C16 C17 Fe2 C13 -120.1(8) . . . . ?
C13 C17 Fe2 C15 82.6(6) . . . . ?
C16 C17 Fe2 C15 -37.6(6) . . . . ?
C13 C17 Fe2 C23 -123.2(6) . . . . ?
C16 C17 Fe2 C23 116.6(6) . . . . ?
C13 C17 Fe2 C19 -80.7(7) . . . . ?
C16 C17 Fe2 C19 159.2(6) . . . . ?
C19 C20 Fe2 C21 118.1(9) . . . . ?
C21 C20 Fe2 C14 117.1(6) . . . . ?
C19 C20 Fe2 C14 -124.7(6) . . . . ?
C21 C20 Fe2 C17 -167.5(9) . . . . ?
C19 C20 Fe2 C17 -49.4(13) . . . . ?
C21 C20 Fe2 C22 -36.3(6) . . . . ?
C19 C20 Fe2 C22 81.9(6) . . . . ?
C21 C20 Fe2 C16 43.5(15) . . . . ?
C19 C20 Fe2 C16 161.6(11) . . . . ?
C21 C20 Fe2 C13 160.1(6) . . . . ?
C19 C20 Fe2 C13 -81.8(7) . . . . ?
C21 C20 Fe2 C15 75.9(7) . . . . ?
C19 C20 Fe2 C15 -165.9(6) . . . . ?
C21 C20 Fe2 C23 -80.8(7) . . . . ?
C19 C20 Fe2 C23 37.3(6) . . . . ?
C21 C20 Fe2 C19 -118.1(9) . . . . ?
C23 C22 Fe2 C21 -117.8(9) . . . . ?
C21 C22 Fe2 C14 -49.3(12) . . . . ?
C23 C22 Fe2 C14 -167.1(9) . . . . ?
C21 C22 Fe2 C17 -164.9(6) . . . . ?
C23 C22 Fe2 C17 77.3(7) . . . . ?
C21 C22 Fe2 C20 36.3(6) . . . . ?
C23 C22 Fe2 C20 -81.5(6) . . . . ?
C21 C22 Fe2 C16 -124.1(6) . . . . ?
C23 C22 Fe2 C16 118.1(6) . . . . ?
C21 C22 Fe2 C13 164.0(12) . . . . ?
C23 C22 Fe2 C13 46.2(16) . . . . ?
C21 C22 Fe2 C15 -82.7(7) . . . . ?
C23 C22 Fe2 C15 159.5(6) . . . . ?
C21 C22 Fe2 C23 117.8(9) . . . . ?
C21 C22 Fe2 C19 80.3(7) . . . . ?
C23 C22 Fe2 C19 -37.5(6) . . . . ?
C15 C16 Fe2 C21 76.0(7) . . . . ?
C17 C16 Fe2 C21 -165.4(6) . . . . ?
C15 C16 Fe2 C14 -37.0(6) . . . . ?
C17 C16 Fe2 C14 81.6(6) . . . . ?
C15 C16 Fe2 C17 -118.6(9) . . . . ?
C15 C16 Fe2 C20 43.3(15) . . . . ?
C17 C16 Fe2 C20 161.8(12) . . . . ?
C15 C16 Fe2 C22 116.6(6) . . . . ?
C17 C16 Fe2 C22 -124.9(6) . . . . ?
C15 C16 Fe2 C13 -81.5(6) . . . . ?
C17 C16 Fe2 C13 37.1(6) . . . . ?
C17 C16 Fe2 C15 118.6(9) . . . . ?
C15 C16 Fe2 C23 159.4(6) . . . . ?
C17 C16 Fe2 C23 -82.0(7) . . . . ?
C15 C16 Fe2 C19 -168.0(9) . . . . ?
C17 C16 Fe2 C19 -49.4(13) . . . . ?
C17 C13 Fe2 C21 -165.7(9) . . . . ?
C14 C13 Fe2 C21 -47.3(12) . . . . ?
C18 C13 Fe2 C21 72.5(14) . . . . ?
C17 C13 Fe2 C14 -118.4(8) . . . . ?
C18 C13 Fe2 C14 119.8(11) . . . . ?
C14 C13 Fe2 C17 118.4(8) . . . . ?
C18 C13 Fe2 C17 -121.8(11) . . . . ?
C17 C13 Fe2 C20 161.0(6) . . . . ?
C14 C13 Fe2 C20 -80.6(6) . . . . ?
C18 C13 Fe2 C20 39.2(10) . . . . ?
C17 C13 Fe2 C22 40.7(16) . . . . ?
C14 C13 Fe2 C22 159.1(13) . . . . ?
C18 C13 Fe2 C22 -81.1(16) . . . . ?
C17 C13 Fe2 C16 -37.2(6) . . . . ?
C14 C13 Fe2 C16 81.2(6) . . . . ?
C18 C13 Fe2 C16 -159.0(10) . . . . ?
C17 C13 Fe2 C15 -80.3(6) . . . . ?
C14 C13 Fe2 C15 38.2(6) . . . . ?
C18 C13 Fe2 C15 157.9(10) . . . . ?
C17 C13 Fe2 C23 76.3(7) . . . . ?
C14 C13 Fe2 C23 -165.2(6) . . . . ?
C18 C13 Fe2 C23 -45.5(10) . . . . ?
C17 C13 Fe2 C19 118.1(6) . . . . ?
C14 C13 Fe2 C19 -123.5(6) . . . . ?
C18 C13 Fe2 C19 -3.7(9) . . . . ?
C16 C15 Fe2 C21 -122.9(6) . . . . ?
C14 C15 Fe2 C21 116.4(6) . . . . ?
C16 C15 Fe2 C14 120.8(9) . . . . ?
C16 C15 Fe2 C17 38.2(6) . . . . ?
C14 C15 Fe2 C17 -82.5(6) . . . . ?
C16 C15 Fe2 C20 -164.2(6) . . . . ?
C14 C15 Fe2 C20 75.0(7) . . . . ?
C16 C15 Fe2 C22 -80.5(7) . . . . ?
C14 C15 Fe2 C22 158.7(6) . . . . ?
C14 C15 Fe2 C16 -120.8(9) . . . . ?
C16 C15 Fe2 C13 82.0(6) . . . . ?
C14 C15 Fe2 C13 -38.7(6) . . . . ?
C16 C15 Fe2 C23 -46.6(12) . . . . ?
C14 C15 Fe2 C23 -167.3(9) . . . . ?
C16 C15 Fe2 C19 164.1(12) . . . . ?
C14 C15 Fe2 C19 43.3(15) . . . . ?
C19 C23 Fe2 C21 -81.1(6) . . . . ?
C22 C23 Fe2 C21 38.1(6) . . . . ?
C19 C23 Fe2 C14 42.2(16) . . . . ?
C22 C23 Fe2 C14 161.4(13) . . . . ?
C19 C23 Fe2 C17 118.0(6) . . . . ?
C22 C23 Fe2 C17 -122.9(6) . . . . ?
C19 C23 Fe2 C20 -37.5(6) . . . . ?
C22 C23 Fe2 C20 81.6(6) . . . . ?
C19 C23 Fe2 C22 -119.2(9) . . . . ?
C19 C23 Fe2 C16 160.8(6) . . . . ?
C22 C23 Fe2 C16 -80.1(7) . . . . ?
C19 C23 Fe2 C13 76.4(7) . . . . ?
C22 C23 Fe2 C13 -164.4(6) . . . . ?
C19 C23 Fe2 C15 -166.3(9) . . . . ?
C22 C23 Fe2 C15 -47.2(12) . . . . ?
C22 C23 Fe2 C19 119.2(9) . . . . ?
C23 C19 Fe2 C21 81.7(6) . . . . ?
C20 C19 Fe2 C21 -38.1(6) . . . . ?
C24 C19 Fe2 C21 -158.0(9) . . . . ?
C23 C19 Fe2 C14 -165.7(6) . . . . ?
C20 C19 Fe2 C14 74.5(7) . . . . ?
C24 C19 Fe2 C14 -45.4(10) . . . . ?
C23 C19 Fe2 C17 -80.9(7) . . . . ?
C20 C19 Fe2 C17 159.4(6) . . . . ?
C24 C19 Fe2 C17 39.4(10) . . . . ?
C23 C19 Fe2 C20 119.8(8) . . . . ?
C24 C19 Fe2 C20 -119.9(11) . . . . ?
C23 C19 Fe2 C22 38.2(6) . . . . ?
C20 C19 Fe2 C22 -81.5(6) . . . . ?
C24 C19 Fe2 C22 158.5(9) . . . . ?
C23 C19 Fe2 C16 -45.3(12) . . . . ?
C20 C19 Fe2 C16 -165.0(9) . . . . ?
C24 C19 Fe2 C16 75.0(13) . . . . ?
C23 C19 Fe2 C13 -123.2(6) . . . . ?
C20 C19 Fe2 C13 117.0(6) . . . . ?
C24 C19 Fe2 C13 -3.0(9) . . . . ?
C23 C19 Fe2 C15 161.0(12) . . . . ?
C20 C19 Fe2 C15 41.3(15) . . . . ?
C24 C19 Fe2 C15 -78.7(16) . . . . ?
C20 C19 Fe2 C23 -119.8(8) . . . . ?
C24 C19 Fe2 C23 120.3(11) . . . . ?
C39 C38 Fe3 C46 47.4(12) . . . . ?
C37 C38 Fe3 C46 165.1(8) . . . . ?
C37 C38 Fe3 C39 117.7(8) . . . . ?
C39 C38 Fe3 C45 82.3(6) . . . . ?
C37 C38 Fe3 C45 -160.0(6) . . . . ?
C39 C38 Fe3 C37 -117.7(8) . . . . ?
C39 C38 Fe3 C47 -160.9(12) . . . . ?
C37 C38 Fe3 C47 -43.2(16) . . . . ?
C39 C38 Fe3 C40 -37.0(6) . . . . ?
C37 C38 Fe3 C40 80.7(6) . . . . ?
C39 C38 Fe3 C44 124.8(6) . . . . ?
C37 C38 Fe3 C44 -117.5(6) . . . . ?
C39 C38 Fe3 C41 -79.7(6) . . . . ?
C37 C38 Fe3 C41 38.0(6) . . . . ?
C39 C38 Fe3 C43 166.4(6) . . . . ?
C37 C38 Fe3 C43 -75.9(7) . . . . ?
C45 C46 Fe3 C38 49.3(11) . . . . ?
C47 C46 Fe3 C38 168.1(8) . . . . ?
C45 C46 Fe3 C39 82.8(6) . . . . ?
C47 C46 Fe3 C39 -158.4(6) . . . . ?
C47 C46 Fe3 C45 118.8(8) . . . . ?
C45 C46 Fe3 C37 -165.1(12) . . . . ?
C47 C46 Fe3 C37 -46.3(16) . . . . ?
C45 C46 Fe3 C47 -118.8(8) . . . . ?
C45 C46 Fe3 C40 124.9(6) . . . . ?
C47 C46 Fe3 C40 -116.3(6) . . . . ?
C45 C46 Fe3 C44 -37.7(6) . . . . ?
C47 C46 Fe3 C44 81.1(6) . . . . ?
C45 C46 Fe3 C41 164.6(6) . . . . ?
C47 C46 Fe3 C41 -76.6(7) . . . . ?
C45 C46 Fe3 C43 -81.7(6) . . . . ?
C47 C46 Fe3 C43 37.1(6) . . . . ?
C40 C39 Fe3 C38 -120.3(8) . . . . ?
C38 C39 Fe3 C46 -158.5(6) . . . . ?
C40 C39 Fe3 C46 81.2(6) . . . . ?
C38 C39 Fe3 C45 -115.5(6) . . . . ?
C40 C39 Fe3 C45 124.2(6) . . . . ?
C38 C39 Fe3 C37 38.9(6) . . . . ?
C40 C39 Fe3 C37 -81.4(6) . . . . ?
C38 C39 Fe3 C47 167.5(8) . . . . ?
C40 C39 Fe3 C47 47.2(11) . . . . ?
C38 C39 Fe3 C40 120.3(8) . . . . ?
C38 C39 Fe3 C44 -75.5(7) . . . . ?
C40 C39 Fe3 C44 164.2(5) . . . . ?
C38 C39 Fe3 C41 83.3(6) . . . . ?
C40 C39 Fe3 C41 -37.1(6) . . . . ?
C38 C39 Fe3 C43 -43.3(16) . . . . ?
C40 C39 Fe3 C43 -163.6(13) . . . . ?
C44 C45 Fe3 C38 83.8(6) . . . . ?
C46 C45 Fe3 C38 -157.8(6) . . . . ?
C44 C45 Fe3 C46 -118.4(8) . . . . ?
C44 C45 Fe3 C39 126.6(6) . . . . ?
C46 C45 Fe3 C39 -115.0(6) . . . . ?
C44 C45 Fe3 C37 50.9(12) . . . . ?
C46 C45 Fe3 C37 169.3(9) . . . . ?
C44 C45 Fe3 C47 -80.3(6) . . . . ?
C46 C45 Fe3 C47 38.1(6) . . . . ?
C44 C45 Fe3 C40 167.7(5) . . . . ?
C46 C45 Fe3 C40 -73.9(7) . . . . ?
C46 C45 Fe3 C44 118.4(8) . . . . ?
C44 C45 Fe3 C41 -162.4(12) . . . . ?
C46 C45 Fe3 C41 -44.0(15) . . . . ?
C44 C45 Fe3 C43 -37.1(6) . . . . ?
C46 C45 Fe3 C43 81.3(6) . . . . ?
C41 C37 Fe3 C38 118.9(8) . . . . ?
C42 C37 Fe3 C38 -120.8(11) . . . . ?
C38 C37 Fe3 C46 -158.2(13) . . . . ?
C41 C37 Fe3 C46 -39.2(16) . . . . ?
C42 C37 Fe3 C46 81.0(16) . . . . ?
C38 C37 Fe3 C39 -38.5(6) . . . . ?
C41 C37 Fe3 C39 80.4(6) . . . . ?
C42 C37 Fe3 C39 -159.3(9) . . . . ?
C38 C37 Fe3 C45 45.8(12) . . . . ?
C41 C37 Fe3 C45 164.7(9) . . . . ?
C42 C37 Fe3 C45 -75.0(13) . . . . ?
C38 C37 Fe3 C47 166.1(6) . . . . ?
C41 C37 Fe3 C47 -75.0(7) . . . . ?
C42 C37 Fe3 C47 45.3(10) . . . . ?
C38 C37 Fe3 C40 -82.4(6) . . . . ?
C41 C37 Fe3 C40 36.5(6) . . . . ?
C42 C37 Fe3 C40 156.8(9) . . . . ?
C38 C37 Fe3 C44 81.9(6) . . . . ?
C41 C37 Fe3 C44 -159.2(6) . . . . ?
C42 C37 Fe3 C44 -38.9(10) . . . . ?
C38 C37 Fe3 C41 -118.9(8) . . . . ?
C42 C37 Fe3 C41 120.3(11) . . . . ?
C38 C37 Fe3 C43 124.8(6) . . . . ?
C41 C37 Fe3 C43 -116.3(6) . . . . ?
C42 C37 Fe3 C43 4.0(9) . . . . ?
C43 C47 Fe3 C38 -42.3(16) . . . . ?
C46 C47 Fe3 C38 -161.7(13) . . . . ?
C43 C47 Fe3 C46 119.5(8) . . . . ?
C43 C47 Fe3 C39 167.4(8) . . . . ?
C46 C47 Fe3 C39 47.9(11) . . . . ?
C43 C47 Fe3 C45 81.4(6) . . . . ?
C46 C47 Fe3 C45 -38.1(6) . . . . ?
C43 C47 Fe3 C37 -76.0(7) . . . . ?
C46 C47 Fe3 C37 164.5(6) . . . . ?
C43 C47 Fe3 C40 -159.3(6) . . . . ?
C46 C47 Fe3 C40 81.2(6) . . . . ?
C43 C47 Fe3 C44 38.1(6) . . . . ?
C46 C47 Fe3 C44 -81.4(6) . . . . ?
C43 C47 Fe3 C41 -117.7(6) . . . . ?
C46 C47 Fe3 C41 122.8(6) . . . . ?
C46 C47 Fe3 C43 -119.5(8) . . . . ?
C41 C40 Fe3 C38 -82.1(6) . . . . ?
C39 C40 Fe3 C38 37.2(6) . . . . ?
C41 C40 Fe3 C46 124.7(6) . . . . ?
C39 C40 Fe3 C46 -116.0(6) . . . . ?
C41 C40 Fe3 C39 -119.3(8) . . . . ?
C41 C40 Fe3 C45 165.8(6) . . . . ?
C39 C40 Fe3 C45 -74.8(7) . . . . ?
C41 C40 Fe3 C37 -37.6(6) . . . . ?
C39 C40 Fe3 C37 81.7(6) . . . . ?
C41 C40 Fe3 C47 82.1(6) . . . . ?
C39 C40 Fe3 C47 -158.6(6) . . . . ?
C41 C40 Fe3 C44 -166.8(11) . . . . ?
C39 C40 Fe3 C44 -47.4(14) . . . . ?
C39 C40 Fe3 C41 119.3(8) . . . . ?
C41 C40 Fe3 C43 50.3(11) . . . . ?
C39 C40 Fe3 C43 169.7(8) . . . . ?
C45 C44 Fe3 C38 -114.2(6) . . . . ?
C43 C44 Fe3 C38 125.1(6) . . . . ?
C45 C44 Fe3 C46 38.6(6) . . . . ?
C43 C44 Fe3 C46 -82.1(6) . . . . ?
C45 C44 Fe3 C39 -72.3(7) . . . . ?
C43 C44 Fe3 C39 167.0(6) . . . . ?
C43 C44 Fe3 C45 -120.6(8) . . . . ?
C45 C44 Fe3 C37 -157.8(6) . . . . ?
C43 C44 Fe3 C37 81.6(7) . . . . ?
C45 C44 Fe3 C47 83.0(6) . . . . ?
C43 C44 Fe3 C47 -37.6(6) . . . . ?
C45 C44 Fe3 C40 -35.8(15) . . . . ?
C43 C44 Fe3 C40 -156.4(11) . . . . ?
C45 C44 Fe3 C41 166.0(9) . . . . ?
C43 C44 Fe3 C41 45.4(12) . . . . ?
C45 C44 Fe3 C43 120.6(8) . . . . ?
C40 C41 Fe3 C38 81.9(6) . . . . ?
C37 C41 Fe3 C38 -38.2(6) . . . . ?
C40 C41 Fe3 C46 -73.2(7) . . . . ?
C37 C41 Fe3 C46 166.7(6) . . . . ?
C40 C41 Fe3 C39 37.8(6) . . . . ?
C37 C41 Fe3 C39 -82.3(6) . . . . ?
C40 C41 Fe3 C45 -39.6(15) . . . . ?
C37 C41 Fe3 C45 -159.7(12) . . . . ?
C40 C41 Fe3 C37 120.1(8) . . . . ?
C40 C41 Fe3 C47 -115.3(6) . . . . ?
C37 C41 Fe3 C47 124.6(6) . . . . ?
C37 C41 Fe3 C40 -120.1(8) . . . . ?
C40 C41 Fe3 C44 170.1(9) . . . . ?
C37 C41 Fe3 C44 49.9(12) . . . . ?
C40 C41 Fe3 C43 -157.1(5) . . . . ?
C37 C41 Fe3 C43 82.8(7) . . . . ?
C47 C43 Fe3 C38 166.2(6) . . . . ?
C44 C43 Fe3 C38 -75.1(7) . . . . ?
C48 C43 Fe3 C38 44.5(10) . . . . ?
C47 C43 Fe3 C46 -37.9(6) . . . . ?
C44 C43 Fe3 C46 80.8(6) . . . . ?
C48 C43 Fe3 C46 -159.6(9) . . . . ?
C47 C43 Fe3 C39 -159.9(13) . . . . ?
C44 C43 Fe3 C39 -41.1(16) . . . . ?
C48 C43 Fe3 C39 78.5(17) . . . . ?
C47 C43 Fe3 C45 -82.2(6) . . . . ?
C44 C43 Fe3 C45 36.6(5) . . . . ?
C48 C43 Fe3 C45 156.2(9) . . . . ?
C47 C43 Fe3 C37 123.7(6) . . . . ?
C44 C43 Fe3 C37 -117.5(6) . . . . ?
C48 C43 Fe3 C37 2.1(9) . . . . ?
C44 C43 Fe3 C47 118.7(8) . . . . ?
C48 C43 Fe3 C47 -121.7(10) . . . . ?
C47 C43 Fe3 C40 45.3(11) . . . . ?
C44 C43 Fe3 C40 164.0(8) . . . . ?
C48 C43 Fe3 C40 -76.4(12) . . . . ?
C47 C43 Fe3 C44 -118.7(8) . . . . ?
C48 C43 Fe3 C44 119.6(10) . . . . ?
C47 C43 Fe3 C41 80.4(7) . . . . ?
C44 C43 Fe3 C41 -160.9(5) . . . . ?
C48 C43 Fe3 C41 -41.3(9) . . . . ?
C53 C49 Fe4 C56 168.0(6) . . . . ?
C50 C49 Fe4 C56 -73.5(7) . . . . ?
C54 C49 Fe4 C56 43.9(10) . . . . ?
C53 C49 Fe4 C57 -151.8(14) . . . . ?
C50 C49 Fe4 C57 -33.4(17) . . . . ?
C54 C49 Fe4 C57 84.1(17) . . . . ?
C53 C49 Fe4 C58 42.8(12) . . . . ?
C50 C49 Fe4 C58 161.2(9) . . . . ?
C54 C49 Fe4 C58 -81.3(13) . . . . ?
C53 C49 Fe4 C59 81.8(7) . . . . ?
C50 C49 Fe4 C59 -159.8(6) . . . . ?
C54 C49 Fe4 C59 -42.3(10) . . . . ?
C53 C49 Fe4 C55 124.8(6) . . . . ?
C50 C49 Fe4 C55 -116.8(6) . . . . ?
C54 C49 Fe4 C55 0.7(10) . . . . ?
C53 C49 Fe4 C50 -118.4(8) . . . . ?
C54 C49 Fe4 C50 117.5(11) . . . . ?
C53 C49 Fe4 C51 -81.5(7) . . . . ?
C50 C49 Fe4 C51 36.9(6) . . . . ?
C54 C49 Fe4 C51 154.4(10) . . . . ?
C53 C49 Fe4 C52 -38.2(6) . . . . ?
C50 C49 Fe4 C52 80.3(6) . . . . ?
C54 C49 Fe4 C52 -162.3(10) . . . . ?
C50 C49 Fe4 C53 118.4(8) . . . . ?
C54 C49 Fe4 C53 -124.1(11) . . . . ?
C57 C56 Fe4 C49 165.1(6) . . . . ?
C55 C56 Fe4 C49 -76.9(8) . . . . ?
C55 C56 Fe4 C57 118.0(9) . . . . ?
C57 C56 Fe4 C58 -37.2(6) . . . . ?
C55 C56 Fe4 C58 80.8(7) . . . . ?
C57 C56 Fe4 C59 -81.0(7) . . . . ?
C55 C56 Fe4 C59 37.0(6) . . . . ?
C57 C56 Fe4 C55 -118.0(9) . . . . ?
C57 C56 Fe4 C50 123.5(6) . . . . ?
C55 C56 Fe4 C50 -118.5(7) . . . . ?
C57 C56 Fe4 C51 81.2(7) . . . . ?
C55 C56 Fe4 C51 -160.7(6) . . . . ?
C57 C56 Fe4 C52 47.7(12) . . . . ?
C55 C56 Fe4 C52 165.8(8) . . . . ?
C57 C56 Fe4 C53 -163.3(15) . . . . ?
C55 C56 Fe4 C53 -45.3(19) . . . . ?
C58 C57 Fe4 C49 -170.3(14) . . . . ?
C56 C57 Fe4 C49 -50.5(17) . . . . ?
C58 C57 Fe4 C56 -119.9(9) . . . . ?
C56 C57 Fe4 C58 119.9(9) . . . . ?
C58 C57 Fe4 C59 -38.0(6) . . . . ?
C56 C57 Fe4 C59 81.9(6) . . . . ?
C58 C57 Fe4 C55 -81.2(7) . . . . ?
C56 C57 Fe4 C55 38.7(6) . . . . ?
C58 C57 Fe4 C50 163.3(6) . . . . ?
C56 C57 Fe4 C50 -76.9(7) . . . . ?
C58 C57 Fe4 C51 124.3(6) . . . . ?
C56 C57 Fe4 C51 -115.9(6) . . . . ?
C58 C57 Fe4 C52 82.7(7) . . . . ?
C56 C57 Fe4 C52 -157.4(6) . . . . ?
C58 C57 Fe4 C53 51.0(11) . . . . ?
C56 C57 Fe4 C53 170.9(8) . . . . ?
C57 C58 Fe4 C49 174.2(8) . . . . ?
C59 C58 Fe4 C49 55.4(12) . . . . ?
C57 C58 Fe4 C56 37.8(6) . . . . ?
C59 C58 Fe4 C56 -81.0(6) . . . . ?
C59 C58 Fe4 C57 -118.7(9) . . . . ?
C57 C58 Fe4 C59 118.7(9) . . . . ?
C57 C58 Fe4 C55 82.3(6) . . . . ?
C59 C58 Fe4 C55 -36.5(6) . . . . ?
C57 C58 Fe4 C50 -48.1(15) . . . . ?
C59 C58 Fe4 C50 -166.9(12) . . . . ?
C57 C58 Fe4 C51 -73.8(7) . . . . ?
C59 C58 Fe4 C51 167.4(6) . . . . ?
C57 C58 Fe4 C52 -113.7(6) . . . . ?
C59 C58 Fe4 C52 127.5(6) . . . . ?
C57 C58 Fe4 C53 -155.8(6) . . . . ?
C59 C58 Fe4 C53 85.4(7) . . . . ?
C55 C59 Fe4 C49 84.0(7) . . . . ?
C58 C59 Fe4 C49 -155.2(6) . . . . ?
C55 C59 Fe4 C56 -38.2(6) . . . . ?
C58 C59 Fe4 C56 82.6(6) . . . . ?
C55 C59 Fe4 C57 -82.8(7) . . . . ?
C58 C59 Fe4 C57 38.0(6) . . . . ?
C55 C59 Fe4 C58 -120.8(9) . . . . ?
C58 C59 Fe4 C55 120.8(9) . . . . ?
C55 C59 Fe4 C50 48.8(13) . . . . ?
C58 C59 Fe4 C50 169.5(9) . . . . ?
C55 C59 Fe4 C51 -157.0(13) . . . . ?
C58 C59 Fe4 C51 -36.2(16) . . . . ?
C55 C59 Fe4 C52 168.3(6) . . . . ?
C58 C59 Fe4 C52 -70.9(7) . . . . ?
C55 C59 Fe4 C53 126.4(6) . . . . ?
C58 C59 Fe4 C53 -112.8(6) . . . . ?
C59 C55 Fe4 C49 -115.5(6) . . . . ?
C56 C55 Fe4 C49 125.1(6) . . . . ?
C60 C55 Fe4 C49 5.7(10) . . . . ?
C59 C55 Fe4 C56 119.5(9) . . . . ?
C60 C55 Fe4 C56 -119.3(12) . . . . ?
C59 C55 Fe4 C57 80.8(7) . . . . ?
C56 C55 Fe4 C57 -38.6(6) . . . . ?
C60 C55 Fe4 C57 -158.0(10) . . . . ?
C59 C55 Fe4 C58 37.0(6) . . . . ?
C56 C55 Fe4 C58 -82.5(7) . . . . ?
C60 C55 Fe4 C58 158.2(10) . . . . ?
C56 C55 Fe4 C59 -119.5(9) . . . . ?
C60 C55 Fe4 C59 121.2(11) . . . . ?
C59 C55 Fe4 C50 -159.5(6) . . . . ?
C56 C55 Fe4 C50 81.0(7) . . . . ?
C60 C55 Fe4 C50 -38.3(10) . . . . ?
C59 C55 Fe4 C51 163.4(9) . . . . ?
C56 C55 Fe4 C51 43.9(13) . . . . ?
C60 C55 Fe4 C51 -75.4(13) . . . . ?
C59 C55 Fe4 C52 -36.3(18) . . . . ?
C56 C55 Fe4 C52 -155.8(14) . . . . ?
C60 C55 Fe4 C52 84.9(18) . . . . ?
C59 C55 Fe4 C53 -73.7(8) . . . . ?
C56 C55 Fe4 C53 166.8(6) . . . . ?
C60 C55 Fe4 C53 47.5(11) . . . . ?
C51 C50 Fe4 C49 119.5(9) . . . . ?
C51 C50 Fe4 C56 -113.4(7) . . . . ?
C49 C50 Fe4 C56 127.1(6) . . . . ?
C51 C50 Fe4 C57 -70.8(8) . . . . ?
C49 C50 Fe4 C57 169.7(6) . . . . ?
C51 C50 Fe4 C58 -34.0(16) . . . . ?
C49 C50 Fe4 C58 -153.6(12) . . . . ?
C51 C50 Fe4 C59 168.1(10) . . . . ?
C49 C50 Fe4 C59 48.6(13) . . . . ?
C51 C50 Fe4 C55 -156.9(6) . . . . ?
C49 C50 Fe4 C55 83.6(7) . . . . ?
C49 C50 Fe4 C51 -119.5(9) . . . . ?
C51 C50 Fe4 C52 37.6(6) . . . . ?
C49 C50 Fe4 C52 -81.9(6) . . . . ?
C51 C50 Fe4 C53 81.8(7) . . . . ?
C49 C50 Fe4 C53 -37.7(6) . . . . ?
C50 C51 Fe4 C49 -38.0(6) . . . . ?
C52 C51 Fe4 C49 81.0(6) . . . . ?
C50 C51 Fe4 C56 84.3(7) . . . . ?
C52 C51 Fe4 C56 -156.7(6) . . . . ?
C50 C51 Fe4 C57 127.0(6) . . . . ?
C52 C51 Fe4 C57 -114.0(6) . . . . ?
C50 C51 Fe4 C58 167.7(6) . . . . ?
C52 C51 Fe4 C58 -73.3(7) . . . . ?
C50 C51 Fe4 C59 -164.6(12) . . . . ?
C52 C51 Fe4 C59 -45.6(16) . . . . ?
C50 C51 Fe4 C55 52.7(13) . . . . ?
C52 C51 Fe4 C55 171.7(9) . . . . ?
C52 C51 Fe4 C50 119.0(9) . . . . ?
C50 C51 Fe4 C52 -119.0(9) . . . . ?
C50 C51 Fe4 C53 -81.4(7) . . . . ?
C52 C51 Fe4 C53 37.6(6) . . . . ?
C51 C52 Fe4 C49 -82.1(6) . . . . ?
C53 C52 Fe4 C49 37.6(6) . . . . ?
C51 C52 Fe4 C56 48.7(12) . . . . ?
C53 C52 Fe4 C56 168.4(8) . . . . ?
C51 C52 Fe4 C57 82.1(7) . . . . ?
C53 C52 Fe4 C57 -158.2(6) . . . . ?
C51 C52 Fe4 C58 124.5(6) . . . . ?
C53 C52 Fe4 C58 -115.8(6) . . . . ?
C51 C52 Fe4 C59 164.3(6) . . . . ?
C53 C52 Fe4 C59 -75.9(7) . . . . ?
C51 C52 Fe4 C55 -167.4(14) . . . . ?
C53 C52 Fe4 C55 -47.7(17) . . . . ?
C51 C52 Fe4 C50 -37.5(6) . . . . ?
C53 C52 Fe4 C50 82.3(6) . . . . ?
C53 C52 Fe4 C51 119.7(9) . . . . ?
C51 C52 Fe4 C53 -119.7(9) . . . . ?
C52 C53 Fe4 C49 -118.7(9) . . . . ?
C49 C53 Fe4 C56 -40.0(19) . . . . ?
C52 C53 Fe4 C56 -158.7(15) . . . . ?
C49 C53 Fe4 C57 164.3(8) . . . . ?
C52 C53 Fe4 C57 45.6(12) . . . . ?
C49 C53 Fe4 C58 -160.3(6) . . . . ?
C52 C53 Fe4 C58 81.0(7) . . . . ?
C49 C53 Fe4 C59 -117.0(6) . . . . ?
C52 C53 Fe4 C59 124.3(6) . . . . ?
C49 C53 Fe4 C55 -76.2(7) . . . . ?
C52 C53 Fe4 C55 165.1(6) . . . . ?
C49 C53 Fe4 C50 38.6(6) . . . . ?
C52 C53 Fe4 C50 -80.2(6) . . . . ?
C49 C53 Fe4 C51 81.7(6) . . . . ?
C52 C53 Fe4 C51 -37.0(6) . . . . ?
C49 C53 Fe4 C52 118.7(9) . . . . ?
C74 C73 Fe5 C75 -38.6(6) . . . . ?
C77 C73 Fe5 C75 82.3(7) . . . . ?
C78 C73 Fe5 C75 -157.2(10) . . . . ?
C74 C73 Fe5 C76 -82.3(6) . . . . ?
C77 C73 Fe5 C76 38.6(6) . . . . ?
C78 C73 Fe5 C76 159.1(10) . . . . ?
C74 C73 Fe5 C80 74.1(7) . . . . ?
C77 C73 Fe5 C80 -164.9(6) . . . . ?
C78 C73 Fe5 C80 -44.5(10) . . . . ?
C77 C73 Fe5 C74 120.9(8) . . . . ?
C78 C73 Fe5 C74 -118.6(11) . . . . ?
C74 C73 Fe5 C77 -120.9(8) . . . . ?
C78 C73 Fe5 C77 120.5(11) . . . . ?
C74 C73 Fe5 C83 161.1(6) . . . . ?
C77 C73 Fe5 C83 -77.9(7) . . . . ?
C78 C73 Fe5 C83 42.5(10) . . . . ?
C74 C73 Fe5 C81 34.5(17) . . . . ?
C77 C73 Fe5 C81 155.4(13) . . . . ?
C78 C73 Fe5 C81 -84.1(17) . . . . ?
C74 C73 Fe5 C82 -161.6(9) . . . . ?
C77 C73 Fe5 C82 -40.7(12) . . . . ?
C78 C73 Fe5 C82 79.7(13) . . . . ?
C74 C73 Fe5 C79 115.9(6) . . . . ?
C77 C73 Fe5 C79 -123.1(6) . . . . ?
C78 C73 Fe5 C79 -2.7(10) . . . . ?
C76 C75 Fe5 C73 -81.4(7) . . . . ?
C74 C75 Fe5 C73 37.2(6) . . . . ?
C74 C75 Fe5 C76 118.6(9) . . . . ?
C76 C75 Fe5 C80 156.5(6) . . . . ?
C74 C75 Fe5 C80 -84.9(7) . . . . ?
C76 C75 Fe5 C74 -118.6(9) . . . . ?
C76 C75 Fe5 C77 -37.1(6) . . . . ?
C74 C75 Fe5 C77 81.5(7) . . . . ?
C76 C75 Fe5 C83 43.1(15) . . . . ?
C74 C75 Fe5 C83 161.7(11) . . . . ?
C76 C75 Fe5 C81 114.8(7) . . . . ?
C74 C75 Fe5 C81 -126.6(6) . . . . ?
C76 C75 Fe5 C82 75.1(8) . . . . ?
C74 C75 Fe5 C82 -166.3(6) . . . . ?
C76 C75 Fe5 C79 -174.5(9) . . . . ?
C74 C75 Fe5 C79 -55.9(13) . . . . ?
C75 C76 Fe5 C73 82.2(7) . . . . ?
C77 C76 Fe5 C73 -38.8(6) . . . . ?
C77 C76 Fe5 C75 -120.9(9) . . . . ?
C75 C76 Fe5 C80 -51.6(13) . . . . ?
C77 C76 Fe5 C80 -172.6(9) . . . . ?
C75 C76 Fe5 C74 38.8(6) . . . . ?
C77 C76 Fe5 C74 -82.1(6) . . . . ?
C75 C76 Fe5 C77 120.9(9) . . . . ?
C75 C76 Fe5 C83 -163.4(6) . . . . ?
C77 C76 Fe5 C83 75.6(7) . . . . ?
C75 C76 Fe5 C81 -81.4(7) . . . . ?
C77 C76 Fe5 C81 157.7(6) . . . . ?
C75 C76 Fe5 C82 -122.1(7) . . . . ?
C77 C76 Fe5 C82 117.0(6) . . . . ?
C75 C76 Fe5 C79 172.4(13) . . . . ?
C77 C76 Fe5 C79 51.4(17) . . . . ?
C79 C80 Fe5 C73 76.5(8) . . . . ?
C81 C80 Fe5 C73 -164.1(6) . . . . ?
C79 C80 Fe5 C75 162.3(6) . . . . ?
C81 C80 Fe5 C75 -78.3(8) . . . . ?
C79 C80 Fe5 C76 -161.5(9) . . . . ?
C81 C80 Fe5 C76 -42.1(13) . . . . ?
C79 C80 Fe5 C74 117.6(7) . . . . ?
C81 C80 Fe5 C74 -123.0(7) . . . . ?
C79 C80 Fe5 C77 37(2) . . . . ?
C81 C80 Fe5 C77 156.4(15) . . . . ?
C79 C80 Fe5 C83 -37.8(6) . . . . ?
C81 C80 Fe5 C83 81.6(7) . . . . ?
C79 C80 Fe5 C81 -119.4(9) . . . . ?
C79 C80 Fe5 C82 -82.4(7) . . . . ?
C81 C80 Fe5 C82 37.0(6) . . . . ?
C81 C80 Fe5 C79 119.4(9) . . . . ?
C75 C74 Fe5 C73 -119.2(9) . . . . ?
C73 C74 Fe5 C75 119.2(9) . . . . ?
C73 C74 Fe5 C76 81.4(6) . . . . ?
C75 C74 Fe5 C76 -37.8(6) . . . . ?
C73 C74 Fe5 C80 -126.2(6) . . . . ?
C75 C74 Fe5 C80 114.6(7) . . . . ?
C73 C74 Fe5 C77 37.3(6) . . . . ?
C75 C74 Fe5 C77 -81.9(7) . . . . ?
C73 C74 Fe5 C83 -44.6(13) . . . . ?
C75 C74 Fe5 C83 -163.8(10) . . . . ?
C73 C74 Fe5 C81 -168.7(6) . . . . ?
C75 C74 Fe5 C81 72.1(8) . . . . ?
C73 C74 Fe5 C82 157.1(12) . . . . ?
C75 C74 Fe5 C82 37.9(16) . . . . ?
C73 C74 Fe5 C79 -84.0(7) . . . . ?
C75 C74 Fe5 C79 156.8(6) . . . . ?
C76 C77 Fe5 C73 117.9(9) . . . . ?
C76 C77 Fe5 C75 36.6(6) . . . . ?
C73 C77 Fe5 C75 -81.3(6) . . . . ?
C73 C77 Fe5 C76 -117.9(9) . . . . ?
C76 C77 Fe5 C80 167.8(15) . . . . ?
C73 C77 Fe5 C80 49.9(19) . . . . ?
C76 C77 Fe5 C74 81.5(7) . . . . ?
C73 C77 Fe5 C74 -36.4(6) . . . . ?
C76 C77 Fe5 C83 -122.3(6) . . . . ?
C73 C77 Fe5 C83 119.8(6) . . . . ?
C76 C77 Fe5 C81 -47.3(12) . . . . ?
C73 C77 Fe5 C81 -165.2(9) . . . . ?
C76 C77 Fe5 C82 -79.6(7) . . . . ?
C73 C77 Fe5 C82 162.5(6) . . . . ?
C76 C77 Fe5 C79 -163.3(6) . . . . ?
C73 C77 Fe5 C79 78.8(7) . . . . ?
C82 C83 Fe5 C73 158.3(6) . . . . ?
C79 C83 Fe5 C73 -85.9(6) . . . . ?
C82 C83 Fe5 C75 42.6(15) . . . . ?
C79 C83 Fe5 C75 158.3(12) . . . . ?
C82 C83 Fe5 C76 74.7(7) . . . . ?
C79 C83 Fe5 C76 -169.6(6) . . . . ?
C82 C83 Fe5 C80 -79.5(7) . . . . ?
C79 C83 Fe5 C80 36.2(6) . . . . ?
C82 C83 Fe5 C74 -169.5(10) . . . . ?
C79 C83 Fe5 C74 -53.8(13) . . . . ?
C82 C83 Fe5 C77 116.2(6) . . . . ?
C79 C83 Fe5 C77 -128.1(6) . . . . ?
C82 C83 Fe5 C81 -35.6(6) . . . . ?
C79 C83 Fe5 C81 80.1(6) . . . . ?
C79 C83 Fe5 C82 115.7(8) . . . . ?
C82 C83 Fe5 C79 -115.7(8) . . . . ?
C82 C81 Fe5 C73 169.9(13) . . . . ?
C80 C81 Fe5 C73 50.7(17) . . . . ?
C82 C81 Fe5 C75 -122.1(6) . . . . ?
C80 C81 Fe5 C75 118.6(7) . . . . ?
C82 C81 Fe5 C76 -80.2(7) . . . . ?
C80 C81 Fe5 C76 160.6(6) . . . . ?
C82 C81 Fe5 C80 119.3(9) . . . . ?
C82 C81 Fe5 C74 -163.3(6) . . . . ?
C80 C81 Fe5 C74 77.4(7) . . . . ?
C82 C81 Fe5 C77 -47.1(12) . . . . ?
C80 C81 Fe5 C77 -166.3(9) . . . . ?
C82 C81 Fe5 C83 37.1(6) . . . . ?
C80 C81 Fe5 C83 -82.2(7) . . . . ?
C80 C81 Fe5 C82 -119.3(9) . . . . ?
C82 C81 Fe5 C79 82.1(6) . . . . ?
C80 C81 Fe5 C79 -37.1(7) . . . . ?
C81 C82 Fe5 C73 -173.0(9) . . . . ?
C83 C82 Fe5 C73 -51.4(12) . . . . ?
C81 C82 Fe5 C75 74.7(7) . . . . ?
C83 C82 Fe5 C75 -163.7(6) . . . . ?
C81 C82 Fe5 C76 115.4(6) . . . . ?
C83 C82 Fe5 C76 -123.0(6) . . . . ?
C81 C82 Fe5 C80 -38.1(6) . . . . ?
C83 C82 Fe5 C80 83.5(7) . . . . ?
C81 C82 Fe5 C74 45.7(15) . . . . ?
C83 C82 Fe5 C74 167.3(12) . . . . ?
C81 C82 Fe5 C77 157.5(6) . . . . ?
C83 C82 Fe5 C77 -80.9(7) . . . . ?
C81 C82 Fe5 C83 -121.6(9) . . . . ?
C83 C82 Fe5 C81 121.6(9) . . . . ?
C81 C82 Fe5 C79 -81.3(6) . . . . ?
C83 C82 Fe5 C79 40.2(6) . . . . ?
C80 C79 Fe5 C73 -124.6(7) . . . . ?
C83 C79 Fe5 C73 114.7(6) . . . . ?
C84 C79 Fe5 C73 -2.9(9) . . . . ?
C80 C79 Fe5 C75 -40.7(13) . . . . ?
C83 C79 Fe5 C75 -161.3(10) . . . . ?
C84 C79 Fe5 C75 81.1(13) . . . . ?
C80 C79 Fe5 C76 151.7(13) . . . . ?
C83 C79 Fe5 C76 31.0(17) . . . . ?
C84 C79 Fe5 C76 -86.6(16) . . . . ?
C83 C79 Fe5 C80 -120.6(9) . . . . ?
C84 C79 Fe5 C80 121.8(11) . . . . ?
C80 C79 Fe5 C74 -81.3(7) . . . . ?
C83 C79 Fe5 C74 158.0(6) . . . . ?
C84 C79 Fe5 C74 40.4(9) . . . . ?
C80 C79 Fe5 C77 -168.3(6) . . . . ?
C83 C79 Fe5 C77 71.0(7) . . . . ?
C84 C79 Fe5 C77 -46.6(10) . . . . ?
C80 C79 Fe5 C83 120.6(9) . . . . ?
C84 C79 Fe5 C83 -117.6(10) . . . . ?
C80 C79 Fe5 C81 37.9(7) . . . . ?
C83 C79 Fe5 C81 -82.7(6) . . . . ?
C84 C79 Fe5 C81 159.7(9) . . . . ?
C80 C79 Fe5 C82 80.8(7) . . . . ?
C83 C79 Fe5 C82 -39.8(6) . . . . ?
C84 C79 Fe5 C82 -157.4(9) . . . . ?
C85 C86 Fe6 C89 -38.1(6) . . . . ?
C87 C86 Fe6 C89 81.1(6) . . . . ?
C85 C86 Fe6 C87 -119.3(8) . . . . ?
C85 C86 Fe6 C94 -166.3(9) . . . . ?
C87 C86 Fe6 C94 -47.1(12) . . . . ?
C85 C86 Fe6 C92 117.7(6) . . . . ?
C87 C86 Fe6 C92 -123.1(6) . . . . ?
C87 C86 Fe6 C85 119.3(8) . . . . ?
C85 C86 Fe6 C95 44.9(18) . . . . ?
C87 C86 Fe6 C95 164.2(15) . . . . ?
C85 C86 Fe6 C88 -81.9(6) . . . . ?
C87 C86 Fe6 C88 37.3(6) . . . . ?
C85 C86 Fe6 C93 160.3(6) . . . . ?
C87 C86 Fe6 C93 -80.4(7) . . . . ?
C85 C86 Fe6 C91 76.0(7) . . . . ?
C87 C86 Fe6 C91 -164.7(6) . . . . ?
C85 C89 Fe6 C86 38.1(6) . . . . ?
C88 C89 Fe6 C86 -82.9(6) . . . . ?
C85 C89 Fe6 C87 82.2(6) . . . . ?
C88 C89 Fe6 C87 -38.8(6) . . . . ?
C85 C89 Fe6 C94 -166.8(6) . . . . ?
C88 C89 Fe6 C94 72.3(7) . . . . ?
C85 C89 Fe6 C92 -45.3(13) . . . . ?
C88 C89 Fe6 C92 -166.3(9) . . . . ?
C88 C89 Fe6 C85 -120.9(8) . . . . ?
C85 C89 Fe6 C95 -125.7(6) . . . . ?
C88 C89 Fe6 C95 113.4(6) . . . . ?
C85 C89 Fe6 C88 120.9(8) . . . . ?
C85 C89 Fe6 C93 155.2(12) . . . . ?
C88 C89 Fe6 C93 34.3(16) . . . . ?
C85 C89 Fe6 C91 -82.7(7) . . . . ?
C88 C89 Fe6 C91 156.4(6) . . . . ?
C88 C87 Fe6 C86 120.0(9) . . . . ?
C86 C87 Fe6 C89 -81.5(6) . . . . ?
C88 C87 Fe6 C89 38.6(6) . . . . ?
C86 C87 Fe6 C94 158.7(6) . . . . ?
C88 C87 Fe6 C94 -81.3(7) . . . . ?
C86 C87 Fe6 C92 76.2(7) . . . . ?
C88 C87 Fe6 C92 -163.7(6) . . . . ?
C86 C87 Fe6 C85 -37.6(6) . . . . ?
C88 C87 Fe6 C85 82.5(6) . . . . ?
C86 C87 Fe6 C95 -170.5(9) . . . . ?
C88 C87 Fe6 C95 -50.5(12) . . . . ?
C86 C87 Fe6 C88 -120.0(9) . . . . ?
C86 C87 Fe6 C93 116.5(6) . . . . ?
C88 C87 Fe6 C93 -123.5(6) . . . . ?
C86 C87 Fe6 C91 47.7(17) . . . . ?
C88 C87 Fe6 C91 167.7(14) . . . . ?
C95 C94 Fe6 C86 -167.5(9) . . . . ?
C93 C94 Fe6 C86 -47.2(12) . . . . ?
C95 C94 Fe6 C89 76.6(7) . . . . ?
C93 C94 Fe6 C89 -163.1(6) . . . . ?
C95 C94 Fe6 C87 159.3(6) . . . . ?
C93 C94 Fe6 C87 -80.4(7) . . . . ?
C95 C94 Fe6 C92 -82.2(6) . . . . ?
C93 C94 Fe6 C92 38.1(6) . . . . ?
C95 C94 Fe6 C85 45.1(17) . . . . ?
C93 C94 Fe6 C85 165.5(13) . . . . ?
C93 C94 Fe6 C95 120.3(9) . . . . ?
C95 C94 Fe6 C88 116.9(6) . . . . ?
C93 C94 Fe6 C88 -122.8(6) . . . . ?
C95 C94 Fe6 C93 -120.3(9) . . . . ?
C95 C94 Fe6 C91 -37.5(6) . . . . ?
C93 C94 Fe6 C91 82.8(6) . . . . ?
C93 C92 Fe6 C86 114.6(6) . . . . ?
C91 C92 Fe6 C86 -126.4(6) . . . . ?
C93 C92 Fe6 C89 -170.4(9) . . . . ?
C91 C92 Fe6 C89 -51.4(13) . . . . ?
C93 C92 Fe6 C87 72.9(7) . . . . ?
C91 C92 Fe6 C87 -168.1(6) . . . . ?
C93 C92 Fe6 C94 -38.5(6) . . . . ?
C91 C92 Fe6 C94 80.5(6) . . . . ?
C93 C92 Fe6 C85 156.9(6) . . . . ?
C91 C92 Fe6 C85 -84.1(7) . . . . ?
C93 C92 Fe6 C95 -81.2(6) . . . . ?
C91 C92 Fe6 C95 37.8(6) . . . . ?
C93 C92 Fe6 C88 38.3(15) . . . . ?
C91 C92 Fe6 C88 157.3(11) . . . . ?
C91 C92 Fe6 C93 119.0(8) . . . . ?
C93 C92 Fe6 C91 -119.0(8) . . . . ?
C89 C85 Fe6 C86 -118.4(8) . . . . ?
C90 C85 Fe6 C86 122.2(10) . . . . ?
C86 C85 Fe6 C89 118.4(8) . . . . ?
C90 C85 Fe6 C89 -119.4(11) . . . . ?
C86 C85 Fe6 C87 37.7(6) . . . . ?
C89 C85 Fe6 C87 -80.7(7) . . . . ?
C90 C85 Fe6 C87 159.9(9) . . . . ?
C86 C85 Fe6 C94 158.9(13) . . . . ?
C89 C85 Fe6 C94 40.5(16) . . . . ?
C90 C85 Fe6 C94 -78.9(17) . . . . ?
C86 C85 Fe6 C92 -80.7(6) . . . . ?
C89 C85 Fe6 C92 160.9(6) . . . . ?
C90 C85 Fe6 C92 41.5(9) . . . . ?
C86 C85 Fe6 C95 -166.3(6) . . . . ?
C89 C85 Fe6 C95 75.3(7) . . . . ?
C90 C85 Fe6 C95 -44.1(10) . . . . ?
C86 C85 Fe6 C88 81.7(6) . . . . ?
C89 C85 Fe6 C88 -36.7(6) . . . . ?
C90 C85 Fe6 C88 -156.1(9) . . . . ?
C86 C85 Fe6 C93 -43.8(12) . . . . ?
C89 C85 Fe6 C93 -162.2(9) . . . . ?
C90 C85 Fe6 C93 78.4(13) . . . . ?
C86 C85 Fe6 C91 -124.7(6) . . . . ?
C89 C85 Fe6 C91 116.9(6) . . . . ?
C90 C85 Fe6 C91 -2.5(9) . . . . ?
C94 C95 Fe6 C86 159.4(15) . . . . ?
C91 C95 Fe6 C86 39.6(19) . . . . ?
C94 C95 Fe6 C89 -123.4(6) . . . . ?
C91 C95 Fe6 C89 116.8(6) . . . . ?
C94 C95 Fe6 C87 -44.4(12) . . . . ?
C91 C95 Fe6 C87 -164.2(9) . . . . ?
C91 C95 Fe6 C94 -119.8(9) . . . . ?
C94 C95 Fe6 C92 81.2(7) . . . . ?
C91 C95 Fe6 C92 -38.5(6) . . . . ?
C94 C95 Fe6 C85 -165.2(6) . . . . ?
C91 C95 Fe6 C85 75.0(8) . . . . ?
C94 C95 Fe6 C88 -79.9(7) . . . . ?
C91 C95 Fe6 C88 160.3(6) . . . . ?
C94 C95 Fe6 C93 37.5(6) . . . . ?
C91 C95 Fe6 C93 -82.3(7) . . . . ?
C94 C95 Fe6 C91 119.8(9) . . . . ?
C89 C88 Fe6 C86 80.3(6) . . . . ?
C87 C88 Fe6 C86 -37.2(6) . . . . ?
C87 C88 Fe6 C89 -117.5(8) . . . . ?
C89 C88 Fe6 C87 117.5(8) . . . . ?
C89 C88 Fe6 C94 -126.5(6) . . . . ?
C87 C88 Fe6 C94 116.0(6) . . . . ?
C89 C88 Fe6 C92 163.1(11) . . . . ?
C87 C88 Fe6 C92 45.6(15) . . . . ?
C89 C88 Fe6 C85 36.7(6) . . . . ?
C87 C88 Fe6 C85 -80.8(6) . . . . ?
C89 C88 Fe6 C95 -85.6(7) . . . . ?
C87 C88 Fe6 C95 156.9(6) . . . . ?
C89 C88 Fe6 C93 -167.9(6) . . . . ?
C87 C88 Fe6 C93 74.6(7) . . . . ?
C89 C88 Fe6 C91 -54.2(12) . . . . ?
C87 C88 Fe6 C91 -171.7(9) . . . . ?
C92 C93 Fe6 C86 -83.2(6) . . . . ?
C94 C93 Fe6 C86 158.7(6) . . . . ?
C92 C93 Fe6 C89 167.7(12) . . . . ?
C94 C93 Fe6 C89 49.5(15) . . . . ?
C92 C93 Fe6 C87 -125.2(6) . . . . ?
C94 C93 Fe6 C87 116.7(6) . . . . ?
C92 C93 Fe6 C94 118.2(8) . . . . ?
C94 C93 Fe6 C92 -118.2(8) . . . . ?
C92 C93 Fe6 C85 -52.1(12) . . . . ?
C94 C93 Fe6 C85 -170.3(9) . . . . ?
C92 C93 Fe6 C95 81.8(6) . . . . ?
C94 C93 Fe6 C95 -36.3(6) . . . . ?
C92 C93 Fe6 C88 -166.1(5) . . . . ?
C94 C93 Fe6 C88 75.7(7) . . . . ?
C92 C93 Fe6 C91 38.2(6) . . . . ?
C94 C93 Fe6 C91 -79.9(6) . . . . ?
C95 C91 Fe6 C86 -167.8(6) . . . . ?
C92 C91 Fe6 C86 73.7(8) . . . . ?
C96 C91 Fe6 C86 -45.0(10) . . . . ?
C95 C91 Fe6 C89 -82.7(7) . . . . ?
C92 C91 Fe6 C89 158.8(6) . . . . ?
C96 C91 Fe6 C89 40.1(10) . . . . ?
C95 C91 Fe6 C87 155.1(14) . . . . ?
C92 C91 Fe6 C87 36.6(18) . . . . ?
C96 C91 Fe6 C87 -82.1(17) . . . . ?
C95 C91 Fe6 C94 36.8(6) . . . . ?
C92 C91 Fe6 C94 -81.8(6) . . . . ?
C96 C91 Fe6 C94 159.5(9) . . . . ?
C95 C91 Fe6 C92 118.5(9) . . . . ?
C96 C91 Fe6 C92 -118.7(11) . . . . ?
C95 C91 Fe6 C85 -125.8(6) . . . . ?
C92 C91 Fe6 C85 115.6(6) . . . . ?
C96 C91 Fe6 C85 -3.1(9) . . . . ?
C92 C91 Fe6 C95 -118.5(9) . . . . ?
C96 C91 Fe6 C95 122.8(11) . . . . ?
C95 C91 Fe6 C88 -44.2(13) . . . . ?
C92 C91 Fe6 C88 -162.8(9) . . . . ?
C96 C91 Fe6 C88 78.5(13) . . . . ?
C95 C91 Fe6 C93 80.9(7) . . . . ?
C92 C91 Fe6 C93 -37.6(6) . . . . ?
C96 C91 Fe6 C93 -156.3(9) . . . . ?
C109 C113 Fe7 C119 122.4(6) . . . . ?
C112 C113 Fe7 C119 -118.9(6) . . . . ?
C112 C113 Fe7 C109 118.8(9) . . . . ?
C109 C113 Fe7 C110 -38.3(6) . . . . ?
C112 C113 Fe7 C110 80.4(7) . . . . ?
C109 C113 Fe7 C117 -162.8(11) . . . . ?
C112 C113 Fe7 C117 -44.0(14) . . . . ?
C109 C113 Fe7 C118 164.7(6) . . . . ?
C112 C113 Fe7 C118 -76.5(7) . . . . ?
C109 C113 Fe7 C115 80.9(7) . . . . ?
C112 C113 Fe7 C115 -160.4(6) . . . . ?
C109 C113 Fe7 C111 -81.6(7) . . . . ?
C112 C113 Fe7 C111 37.1(6) . . . . ?
C109 C113 Fe7 C116 47.7(14) . . . . ?
C112 C113 Fe7 C116 166.5(11) . . . . ?
C109 C113 Fe7 C112 -118.8(9) . . . . ?
C115 C119 Fe7 C113 -121.4(6) . . . . ?
C118 C119 Fe7 C113 119.2(6) . . . . ?
C115 C119 Fe7 C109 -80.2(7) . . . . ?
C118 C119 Fe7 C109 160.4(6) . . . . ?
C115 C119 Fe7 C110 -46.4(16) . . . . ?
C118 C119 Fe7 C110 -165.8(12) . . . . ?
C115 C119 Fe7 C117 80.8(6) . . . . ?
C118 C119 Fe7 C117 -38.6(6) . . . . ?
C115 C119 Fe7 C118 119.4(9) . . . . ?
C118 C119 Fe7 C115 -119.4(9) . . . . ?
C115 C119 Fe7 C111 164.1(10) . . . . ?
C118 C119 Fe7 C111 44.7(13) . . . . ?
C115 C119 Fe7 C116 37.6(6) . . . . ?
C118 C119 Fe7 C116 -81.8(6) . . . . ?
C115 C119 Fe7 C112 -163.0(6) . . . . ?
C118 C119 Fe7 C112 77.5(7) . . . . ?
C110 C109 Fe7 C113 -119.2(9) . . . . ?
C114 C109 Fe7 C113 121.5(11) . . . . ?
C113 C109 Fe7 C119 -76.3(7) . . . . ?
C110 C109 Fe7 C119 164.5(6) . . . . ?
C114 C109 Fe7 C119 45.2(10) . . . . ?
C113 C109 Fe7 C110 119.2(9) . . . . ?
C114 C109 Fe7 C110 -119.3(11) . . . . ?
C113 C109 Fe7 C117 162.2(11) . . . . ?
C110 C109 Fe7 C117 43.0(15) . . . . ?
C114 C109 Fe7 C117 -76.2(15) . . . . ?
C113 C109 Fe7 C118 -38.5(14) . . . . ?
C110 C109 Fe7 C118 -157.8(11) . . . . ?
C114 C109 Fe7 C118 83.0(14) . . . . ?
C113 C109 Fe7 C115 -119.0(6) . . . . ?
C110 C109 Fe7 C115 121.8(6) . . . . ?
C114 C109 Fe7 C115 2.5(9) . . . . ?
C113 C109 Fe7 C111 81.3(7) . . . . ?
C110 C109 Fe7 C111 -37.9(7) . . . . ?
C114 C109 Fe7 C111 -157.1(9) . . . . ?
C113 C109 Fe7 C116 -162.0(6) . . . . ?
C110 C109 Fe7 C116 78.8(7) . . . . ?
C114 C109 Fe7 C116 -40.4(10) . . . . ?
C113 C109 Fe7 C112 37.7(6) . . . . ?
C110 C109 Fe7 C112 -81.5(7) . . . . ?
C114 C109 Fe7 C112 159.3(9) . . . . ?
C111 C110 Fe7 C113 -80.6(7) . . . . ?
C109 C110 Fe7 C113 37.3(6) . . . . ?
C111 C110 Fe7 C119 -162.1(12) . . . . ?
C109 C110 Fe7 C119 -44.2(16) . . . . ?
C111 C110 Fe7 C109 -117.9(9) . . . . ?
C111 C110 Fe7 C117 78.6(8) . . . . ?
C109 C110 Fe7 C117 -163.5(6) . . . . ?
C111 C110 Fe7 C118 42.0(14) . . . . ?
C109 C110 Fe7 C118 159.9(10) . . . . ?
C111 C110 Fe7 C115 162.8(6) . . . . ?
C109 C110 Fe7 C115 -79.3(7) . . . . ?
C109 C110 Fe7 C111 117.9(9) . . . . ?
C111 C110 Fe7 C116 120.7(7) . . . . ?
C109 C110 Fe7 C116 -121.4(6) . . . . ?
C111 C110 Fe7 C112 -37.2(6) . . . . ?
C109 C110 Fe7 C112 80.7(7) . . . . ?
C116 C117 Fe7 C113 -164.2(10) . . . . ?
C118 C117 Fe7 C113 -44.0(14) . . . . ?
C116 C117 Fe7 C119 -81.8(6) . . . . ?
C118 C117 Fe7 C119 38.4(6) . . . . ?
C116 C117 Fe7 C109 48.6(15) . . . . ?
C118 C117 Fe7 C109 168.8(11) . . . . ?
C116 C117 Fe7 C110 80.8(7) . . . . ?
C118 C117 Fe7 C110 -159.0(6) . . . . ?
C116 C117 Fe7 C118 -120.2(9) . . . . ?
C116 C117 Fe7 C115 -38.1(6) . . . . ?
C118 C117 Fe7 C115 82.2(6) . . . . ?
C116 C117 Fe7 C111 122.2(7) . . . . ?
C118 C117 Fe7 C111 -117.6(6) . . . . ?
C118 C117 Fe7 C116 120.2(9) . . . . ?
C116 C117 Fe7 C112 163.5(6) . . . . ?
C118 C117 Fe7 C112 -76.2(7) . . . . ?
C119 C118 Fe7 C113 -79.4(7) . . . . ?
C117 C118 Fe7 C113 162.6(6) . . . . ?
C117 C118 Fe7 C119 -118.0(9) . . . . ?
C119 C118 Fe7 C109 -51.0(14) . . . . ?
C117 C118 Fe7 C109 -169.0(11) . . . . ?
C119 C118 Fe7 C110 168.5(10) . . . . ?
C117 C118 Fe7 C110 50.5(13) . . . . ?
C119 C118 Fe7 C117 118.0(9) . . . . ?
C119 C118 Fe7 C115 37.4(6) . . . . ?
C117 C118 Fe7 C115 -80.6(6) . . . . ?
C119 C118 Fe7 C111 -161.3(6) . . . . ?
C117 C118 Fe7 C111 80.7(7) . . . . ?
C119 C118 Fe7 C116 81.3(6) . . . . ?
C117 C118 Fe7 C116 -36.7(6) . . . . ?
C119 C118 Fe7 C112 -120.2(6) . . . . ?
C117 C118 Fe7 C112 121.9(6) . . . . ?
C119 C115 Fe7 C113 77.2(7) . . . . ?
C116 C115 Fe7 C113 -163.2(6) . . . . ?
C120 C115 Fe7 C113 -42.4(9) . . . . ?
C116 C115 Fe7 C119 119.6(8) . . . . ?
C120 C115 Fe7 C119 -119.6(10) . . . . ?
C119 C115 Fe7 C109 119.9(6) . . . . ?
C116 C115 Fe7 C109 -120.5(6) . . . . ?
C120 C115 Fe7 C109 0.3(9) . . . . ?
C119 C115 Fe7 C110 163.5(6) . . . . ?
C116 C115 Fe7 C110 -76.8(7) . . . . ?
C120 C115 Fe7 C110 43.9(9) . . . . ?
C119 C115 Fe7 C117 -82.2(6) . . . . ?
C116 C115 Fe7 C117 37.5(6) . . . . ?
C120 C115 Fe7 C117 158.2(9) . . . . ?
C119 C115 Fe7 C118 -37.8(6) . . . . ?
C116 C115 Fe7 C118 81.8(6) . . . . ?
C120 C115 Fe7 C118 -157.4(9) . . . . ?
C119 C115 Fe7 C111 -160.9(11) . . . . ?
C116 C115 Fe7 C111 -41.3(14) . . . . ?
C120 C115 Fe7 C111 79.5(15) . . . . ?
C119 C115 Fe7 C116 -119.6(8) . . . . ?
C120 C115 Fe7 C116 120.8(10) . . . . ?
C119 C115 Fe7 C112 41.7(13) . . . . ?
C116 C115 Fe7 C112 161.3(10) . . . . ?
C120 C115 Fe7 C112 -77.9(14) . . . . ?
C110 C111 Fe7 C113 82.8(7) . . . . ?
C112 C111 Fe7 C113 -37.1(6) . . . . ?
C110 C111 Fe7 C119 165.5(10) . . . . ?
C112 C111 Fe7 C119 45.6(13) . . . . ?
C110 C111 Fe7 C109 39.1(6) . . . . ?
C112 C111 Fe7 C109 -80.7(6) . . . . ?
C112 C111 Fe7 C110 -119.8(9) . . . . ?
C110 C111 Fe7 C117 -119.4(7) . . . . ?
C112 C111 Fe7 C117 120.8(6) . . . . ?
C110 C111 Fe7 C118 -162.1(6) . . . . ?
C112 C111 Fe7 C118 78.1(7) . . . . ?
C110 C111 Fe7 C115 -47.3(15) . . . . ?
C112 C111 Fe7 C115 -167.2(11) . . . . ?
C110 C111 Fe7 C116 -78.5(7) . . . . ?
C112 C111 Fe7 C116 161.7(6) . . . . ?
C110 C111 Fe7 C112 119.8(9) . . . . ?
C117 C116 Fe7 C113 163.3(11) . . . . ?
C115 C116 Fe7 C113 44.4(14) . . . . ?
C117 C116 Fe7 C119 81.6(7) . . . . ?
C115 C116 Fe7 C119 -37.3(6) . . . . ?
C117 C116 Fe7 C109 -161.2(6) . . . . ?
C115 C116 Fe7 C109 79.9(7) . . . . ?
C117 C116 Fe7 C110 -118.0(7) . . . . ?
C115 C116 Fe7 C110 123.1(6) . . . . ?
C115 C116 Fe7 C117 -118.9(9) . . . . ?
C117 C116 Fe7 C118 37.5(6) . . . . ?
C115 C116 Fe7 C118 -81.4(6) . . . . ?
C117 C116 Fe7 C115 118.9(9) . . . . ?
C117 C116 Fe7 C111 -76.2(8) . . . . ?
C115 C116 Fe7 C111 164.9(6) . . . . ?
C117 C116 Fe7 C112 -41.6(15) . . . . ?
C115 C116 Fe7 C112 -160.5(11) . . . . ?
C111 C112 Fe7 C113 120.0(9) . . . . ?
C113 C112 Fe7 C119 79.2(7) . . . . ?
C111 C112 Fe7 C119 -160.8(6) . . . . ?
C113 C112 Fe7 C109 -37.9(6) . . . . ?
C111 C112 Fe7 C109 82.1(6) . . . . ?
C113 C112 Fe7 C110 -82.9(7) . . . . ?
C111 C112 Fe7 C110 37.1(6) . . . . ?
C113 C112 Fe7 C117 162.5(6) . . . . ?
C111 C112 Fe7 C117 -77.5(7) . . . . ?
C113 C112 Fe7 C118 120.9(6) . . . . ?
C111 C112 Fe7 C118 -119.1(6) . . . . ?
C113 C112 Fe7 C115 48.7(13) . . . . ?
C111 C112 Fe7 C115 168.7(10) . . . . ?
C113 C112 Fe7 C111 -120.0(9) . . . . ?
C113 C112 Fe7 C116 -166.9(11) . . . . ?
C111 C112 Fe7 C116 -46.9(14) . . . . ?
C121 C125 Fe8 C129 -167.1(9) . . . . ?
C124 C125 Fe8 C129 -46.6(12) . . . . ?
C121 C125 Fe8 C130 160.0(6) . . . . ?
C124 C125 Fe8 C130 -79.6(7) . . . . ?
C121 C125 Fe8 C124 -120.4(8) . . . . ?
C124 C125 Fe8 C121 120.4(8) . . . . ?
C121 C125 Fe8 C128 44.0(16) . . . . ?
C124 C125 Fe8 C128 164.5(12) . . . . ?
C121 C125 Fe8 C127 75.0(7) . . . . ?
C124 C125 Fe8 C127 -164.5(6) . . . . ?
C121 C125 Fe8 C131 117.7(6) . . . . ?
C124 C125 Fe8 C131 -121.9(6) . . . . ?
C121 C125 Fe8 C122 -39.1(6) . . . . ?
C124 C125 Fe8 C122 81.4(6) . . . . ?
C121 C125 Fe8 C123 -82.7(6) . . . . ?
C124 C125 Fe8 C123 37.7(6) . . . . ?
C130 C129 Fe8 C125 -47.5(12) . . . . ?
C128 C129 Fe8 C125 -166.6(9) . . . . ?
C128 C129 Fe8 C130 -119.0(8) . . . . ?
C130 C129 Fe8 C124 -81.0(6) . . . . ?
C128 C129 Fe8 C124 160.0(6) . . . . ?
C130 C129 Fe8 C121 163.2(12) . . . . ?
C128 C129 Fe8 C121 44.2(16) . . . . ?
C130 C129 Fe8 C128 119.0(8) . . . . ?
C130 C129 Fe8 C127 82.1(6) . . . . ?
C128 C129 Fe8 C127 -37.0(6) . . . . ?
C130 C129 Fe8 C131 36.9(6) . . . . ?
C128 C129 Fe8 C131 -82.1(6) . . . . ?
C130 C129 Fe8 C122 -163.6(6) . . . . ?
C128 C129 Fe8 C122 77.4(7) . . . . ?
C130 C129 Fe8 C123 -122.7(6) . . . . ?
C128 C129 Fe8 C123 118.2(6) . . . . ?
C129 C130 Fe8 C125 158.3(6) . . . . ?
C131 C130 Fe8 C125 -80.3(7) . . . . ?
C131 C130 Fe8 C129 121.3(8) . . . . ?
C129 C130 Fe8 C124 115.3(6) . . . . ?
C131 C130 Fe8 C124 -123.4(6) . . . . ?
C129 C130 Fe8 C121 -168.3(9) . . . . ?
C131 C130 Fe8 C121 -47.0(12) . . . . ?
C129 C130 Fe8 C128 -38.4(6) . . . . ?
C131 C130 Fe8 C128 83.0(6) . . . . ?
C129 C130 Fe8 C127 -81.9(6) . . . . ?
C131 C130 Fe8 C127 39.4(6) . . . . ?
C129 C130 Fe8 C131 -121.3(8) . . . . ?
C129 C130 Fe8 C122 43.4(14) . . . . ?
C131 C130 Fe8 C122 164.7(11) . . . . ?
C129 C130 Fe8 C123 75.2(7) . . . . ?
C131 C130 Fe8 C123 -163.4(6) . . . . ?
C123 C124 Fe8 C125 117.6(8) . . . . ?
C123 C124 Fe8 C129 -83.1(7) . . . . ?
C125 C124 Fe8 C129 159.3(6) . . . . ?
C123 C124 Fe8 C130 -123.5(6) . . . . ?
C125 C124 Fe8 C130 118.9(6) . . . . ?
C123 C124 Fe8 C121 81.1(6) . . . . ?
C125 C124 Fe8 C121 -36.5(6) . . . . ?
C123 C124 Fe8 C128 -51.9(11) . . . . ?
C125 C124 Fe8 C128 -169.5(8) . . . . ?
C123 C124 Fe8 C127 165.8(12) . . . . ?
C125 C124 Fe8 C127 48.1(16) . . . . ?
C123 C124 Fe8 C131 -164.5(5) . . . . ?
C125 C124 Fe8 C131 77.9(7) . . . . ?
C123 C124 Fe8 C122 36.5(6) . . . . ?
C125 C124 Fe8 C122 -81.1(6) . . . . ?
C125 C124 Fe8 C123 -117.6(8) . . . . ?
C122 C121 Fe8 C125 -118.0(8) . . . . ?
C126 C121 Fe8 C125 122.4(11) . . . . ?
C125 C121 Fe8 C129 160.2(12) . . . . ?
C122 C121 Fe8 C129 42.3(16) . . . . ?
C126 C121 Fe8 C129 -77.3(16) . . . . ?
C125 C121 Fe8 C130 -46.7(12) . . . . ?
C122 C121 Fe8 C130 -164.6(9) . . . . ?
C126 C121 Fe8 C130 75.8(13) . . . . ?
C125 C121 Fe8 C124 37.8(6) . . . . ?
C122 C121 Fe8 C124 -80.1(6) . . . . ?
C126 C121 Fe8 C124 160.2(9) . . . . ?
C125 C121 Fe8 C128 -165.3(6) . . . . ?
C122 C121 Fe8 C128 76.8(7) . . . . ?
C126 C121 Fe8 C128 -42.8(10) . . . . ?
C125 C121 Fe8 C127 -124.5(6) . . . . ?
C122 C121 Fe8 C127 117.6(6) . . . . ?
C126 C121 Fe8 C127 -2.0(9) . . . . ?
C125 C121 Fe8 C131 -80.4(7) . . . . ?
C122 C121 Fe8 C131 161.6(6) . . . . ?
C126 C121 Fe8 C131 42.0(9) . . . . ?
C125 C121 Fe8 C122 118.0(8) . . . . ?
C126 C121 Fe8 C122 -119.6(11) . . . . ?
C125 C121 Fe8 C123 80.5(7) . . . . ?
C122 C121 Fe8 C123 -37.4(6) . . . . ?
C126 C121 Fe8 C123 -157.0(9) . . . . ?
C127 C128 Fe8 C125 40.3(16) . . . . ?
C129 C128 Fe8 C125 160.3(13) . . . . ?
C127 C128 Fe8 C129 -120.0(8) . . . . ?
C127 C128 Fe8 C130 -83.3(6) . . . . ?
C129 C128 Fe8 C130 36.6(6) . . . . ?
C127 C128 Fe8 C124 -164.0(8) . . . . ?
C129 C128 Fe8 C124 -44.1(11) . . . . ?
C127 C128 Fe8 C121 74.2(7) . . . . ?
C129 C128 Fe8 C121 -165.8(6) . . . . ?
C129 C128 Fe8 C127 120.0(8) . . . . ?
C127 C128 Fe8 C131 -39.3(6) . . . . ?
C129 C128 Fe8 C131 80.7(6) . . . . ?
C127 C128 Fe8 C122 117.2(6) . . . . ?
C129 C128 Fe8 C122 -122.9(6) . . . . ?
C127 C128 Fe8 C123 159.8(6) . . . . ?
C129 C128 Fe8 C123 -80.3(7) . . . . ?
C128 C127 Fe8 C125 -166.4(6) . . . . ?
C132 C127 Fe8 C125 -42.7(10) . . . . ?
C131 C127 Fe8 C125 75.7(7) . . . . ?
C128 C127 Fe8 C129 37.5(6) . . . . ?
C132 C127 Fe8 C129 161.2(9) . . . . ?
C131 C127 Fe8 C129 -80.4(6) . . . . ?
C128 C127 Fe8 C130 79.5(6) . . . . ?
C132 C127 Fe8 C130 -156.8(9) . . . . ?
C131 C127 Fe8 C130 -38.4(6) . . . . ?
C128 C127 Fe8 C124 155.9(13) . . . . ?
C132 C127 Fe8 C124 -80.4(17) . . . . ?
C131 C127 Fe8 C124 38.0(16) . . . . ?
C128 C127 Fe8 C121 -125.4(6) . . . . ?
C132 C127 Fe8 C121 -1.7(9) . . . . ?
C131 C127 Fe8 C121 116.7(6) . . . . ?
C132 C127 Fe8 C128 123.7(11) . . . . ?
C131 C127 Fe8 C128 -117.9(8) . . . . ?
C128 C127 Fe8 C131 117.9(8) . . . . ?
C132 C127 Fe8 C131 -118.4(10) . . . . ?
C128 C127 Fe8 C122 -81.8(7) . . . . ?
C132 C127 Fe8 C122 41.9(10) . . . . ?
C131 C127 Fe8 C122 160.3(6) . . . . ?
C128 C127 Fe8 C123 -47.1(12) . . . . ?
C132 C127 Fe8 C123 76.5(13) . . . . ?
C131 C127 Fe8 C123 -165.0(9) . . . . ?
C130 C131 Fe8 C125 118.1(6) . . . . ?
C127 C131 Fe8 C125 -124.5(6) . . . . ?
C130 C131 Fe8 C129 -35.4(6) . . . . ?
C127 C131 Fe8 C129 82.0(6) . . . . ?
C127 C131 Fe8 C130 117.4(8) . . . . ?
C130 C131 Fe8 C124 75.1(7) . . . . ?
C127 C131 Fe8 C124 -167.5(6) . . . . ?
C130 C131 Fe8 C121 160.0(6) . . . . ?
C127 C131 Fe8 C121 -82.6(6) . . . . ?
C130 C131 Fe8 C128 -79.6(6) . . . . ?
C127 C131 Fe8 C128 37.9(6) . . . . ?
C130 C131 Fe8 C127 -117.4(8) . . . . ?
C130 C131 Fe8 C122 -166.5(10) . . . . ?
C127 C131 Fe8 C122 -49.1(13) . . . . ?
C130 C131 Fe8 C123 44.6(14) . . . . ?
C127 C131 Fe8 C123 162.0(10) . . . . ?
C123 C122 Fe8 C125 -81.1(6) . . . . ?
C121 C122 Fe8 C125 37.9(6) . . . . ?
C123 C122 Fe8 C129 74.5(7) . . . . ?
C121 C122 Fe8 C129 -166.5(6) . . . . ?
C123 C122 Fe8 C130 42.5(15) . . . . ?
C121 C122 Fe8 C130 161.5(11) . . . . ?
C123 C122 Fe8 C124 -36.0(6) . . . . ?
C121 C122 Fe8 C124 82.9(6) . . . . ?
C123 C122 Fe8 C121 -118.9(9) . . . . ?
C123 C122 Fe8 C128 116.9(6) . . . . ?
C121 C122 Fe8 C128 -124.2(6) . . . . ?
C123 C122 Fe8 C127 159.3(6) . . . . ?
C121 C122 Fe8 C127 -81.7(7) . . . . ?
C123 C122 Fe8 C131 -164.4(9) . . . . ?
C121 C122 Fe8 C131 -45.5(13) . . . . ?
C121 C122 Fe8 C123 118.9(9) . . . . ?
C124 C123 Fe8 C125 -39.5(6) . . . . ?
C122 C123 Fe8 C125 81.9(6) . . . . ?
C124 C123 Fe8 C129 114.0(6) . . . . ?
C122 C123 Fe8 C129 -124.6(6) . . . . ?
C124 C123 Fe8 C130 74.4(7) . . . . ?
C122 C123 Fe8 C130 -164.2(6) . . . . ?
C122 C123 Fe8 C124 121.4(8) . . . . ?
C124 C123 Fe8 C121 -82.9(6) . . . . ?
C122 C123 Fe8 C121 38.5(6) . . . . ?
C124 C123 Fe8 C128 156.5(6) . . . . ?
C122 C123 Fe8 C128 -82.1(7) . . . . ?
C124 C123 Fe8 C127 -169.7(9) . . . . ?
C122 C123 Fe8 C127 -48.4(12) . . . . ?
C124 C123 Fe8 C131 41.0(14) . . . . ?
C122 C123 Fe8 C131 162.4(10) . . . . ?
C124 C123 Fe8 C122 -121.4(8) . . . . ?
C12 O3 Co1 O8 47.0(8) . . . . ?
C12 O3 Co1 O6 -53(4) . . . . ?
C12 O3 Co1 O9 -45.3(8) . . . . ?
C12 O3 Co1 N1 137.0(8) . . . . ?
C12 O3 Co1 N2 -139.8(8) . . . . ?
C24 O8 Co1 O3 -110.9(8) . . . . ?
C24 O8 Co1 O6 65.3(8) . . . . ?
C24 O8 Co1 O9 -22.0(8) . . . . ?
C24 O8 Co1 N1 157.5(8) . . . . ?
C24 O8 Co1 N2 130(2) . . . . ?
C18 O6 Co1 O3 37(4) . . . . ?
C18 O6 Co1 O8 -63.5(7) . . . . ?
C18 O6 Co1 O9 29.2(7) . . . . ?
C18 O6 Co1 N1 -153.1(8) . . . . ?
C18 O6 Co1 N2 123.6(8) . . . . ?
Co2 O9 Co1 O3 59.8(3) . . . . ?
Co2 O9 Co1 O8 -36.0(3) . . . . ?
Co2 O9 Co1 O6 -120.7(3) . . . . ?
Co2 O9 Co1 N1 157(7) . . . . ?
Co2 O9 Co1 N2 147.6(3) . . . . ?
C25 N1 Co1 O3 -164.8(6) . . . . ?
C26 N1 Co1 O3 -42.4(7) . . . . ?
C27 N1 Co1 O3 75.8(6) . . . . ?
C25 N1 Co1 O8 -68.9(6) . . . . ?
C26 N1 Co1 O8 53.5(7) . . . . ?
C27 N1 Co1 O8 171.7(6) . . . . ?
C25 N1 Co1 O6 15.8(7) . . . . ?
C26 N1 Co1 O6 138.2(7) . . . . ?
C27 N1 Co1 O6 -103.5(6) . . . . ?
C25 N1 Co1 O9 98(8) . . . . ?
C26 N1 Co1 O9 -140(7) . . . . ?
C27 N1 Co1 O9 -22(8) . . . . ?
C25 N1 Co1 N2 107.5(7) . . . . ?
C26 N1 Co1 N2 -130.1(8) . . . . ?
C27 N1 Co1 N2 -11.9(6) . . . . ?
C29 N2 Co1 O3 9.7(7) . . . . ?
C30 N2 Co1 O3 134.4(7) . . . . ?
C28 N2 Co1 O3 -109.7(6) . . . . ?
C29 N2 Co1 O8 129(2) . . . . ?
C30 N2 Co1 O8 -106(2) . . . . ?
C28 N2 Co1 O8 10(3) . . . . ?
C29 N2 Co1 O6 -166.5(7) . . . . ?
C30 N2 Co1 O6 -41.8(7) . . . . ?
C28 N2 Co1 O6 74.2(6) . . . . ?
C29 N2 Co1 O9 -78.8(7) . . . . ?
C30 N2 Co1 O9 45.9(7) . . . . ?
C28 N2 Co1 O9 161.8(6) . . . . ?
C29 N2 Co1 N1 101.6(7) . . . . ?
C30 N2 Co1 N1 -133.7(7) . . . . ?
C28 N2 Co1 N1 -17.8(6) . . . . ?
C24 O7 Co2 O4 47.7(8) . . . . ?
C24 O7 Co2 O2 -99(4) . . . . ?
C24 O7 Co2 O9 -45.5(8) . . . . ?
C24 O7 Co2 N3 136.9(8) . . . . ?
C24 O7 Co2 N4 -140.0(8) . . . . ?
C12 O4 Co2 O7 -109.0(8) . . . . ?
C12 O4 Co2 O2 68.8(8) . . . . ?
C12 O4 Co2 O9 -17.1(8) . . . . ?
C12 O4 Co2 N3 159.3(8) . . . . ?
C12 O4 Co2 N4 118.3(17) . . . . ?
C6 O2 Co2 O7 85(4) . . . . ?
C6 O2 Co2 O4 -62.2(7) . . . . ?
C6 O2 Co2 O9 31.1(7) . . . . ?
C6 O2 Co2 N3 -151.2(7) . . . . ?
C6 O2 Co2 N4 125.8(7) . . . . ?
Co1 O9 Co2 O7 58.3(3) . . . . ?
Co1 O9 Co2 O4 -40.1(3) . . . . ?
Co1 O9 Co2 O2 -124.9(3) . . . . ?
Co1 O9 Co2 N3 -158(4) . . . . ?
Co1 O9 Co2 N4 147.3(3) . . . . ?
C31 N3 Co2 O7 -39.1(7) . . . . ?
C32 N3 Co2 O7 -161.2(7) . . . . ?
C33 N3 Co2 O7 78.5(6) . . . . ?
C31 N3 Co2 O4 59.1(7) . . . . ?
C32 N3 Co2 O4 -63.0(7) . . . . ?
C33 N3 Co2 O4 176.7(6) . . . . ?
C31 N3 Co2 O2 144.2(7) . . . . ?
C32 N3 Co2 O2 22.1(7) . . . . ?
C33 N3 Co2 O2 -98.3(6) . . . . ?
C31 N3 Co2 O9 177(63) . . . . ?
C32 N3 Co2 O9 55(5) . . . . ?
C33 N3 Co2 O9 -65(4) . . . . ?
C31 N3 Co2 N4 -127.8(7) . . . . ?
C32 N3 Co2 N4 110.1(7) . . . . ?
C33 N3 Co2 N4 -10.2(6) . . . . ?
C35 N4 Co2 O7 9.0(7) . . . . ?
C36 N4 Co2 O7 133.5(7) . . . . ?
C34 N4 Co2 O7 -111.4(7) . . . . ?
C35 N4 Co2 O4 142.3(15) . . . . ?
C36 N4 Co2 O4 -93.2(18) . . . . ?
C34 N4 Co2 O4 22(2) . . . . ?
C35 N4 Co2 O2 -168.4(7) . . . . ?
C36 N4 Co2 O2 -43.9(7) . . . . ?
C34 N4 Co2 O2 71.2(7) . . . . ?
C35 N4 Co2 O9 -82.4(7) . . . . ?
C36 N4 Co2 O9 42.1(7) . . . . ?
C34 N4 Co2 O9 157.2(6) . . . . ?
C35 N4 Co2 N3 101.0(8) . . . . ?
C36 N4 Co2 N3 -134.5(7) . . . . ?
C34 N4 Co2 N3 -19.5(7) . . . . ?
C60 O17 Co3 O12 107.7(8) . . . . ?
C60 O17 Co3 O18 16.3(9) . . . . ?
C60 O17 Co3 O15 -70.8(8) . . . . ?
C60 O17 Co3 N5 -159.3(9) . . . . ?
C60 O17 Co3 N6 -121.2(16) . . . . ?
C48 O12 Co3 O17 -51.0(8) . . . . ?
C48 O12 Co3 O18 43.8(8) . . . . ?
C48 O12 Co3 O15 77(8) . . . . ?
C48 O12 Co3 N5 -139.6(8) . . . . ?
C48 O12 Co3 N6 137.7(8) . . . . ?
Co4 O18 Co3 O17 37.8(4) . . . . ?
Co4 O18 Co3 O12 -59.4(3) . . . . ?
Co4 O18 Co3 O15 121.6(3) . . . . ?
Co4 O18 Co3 N5 161(3) . . . . ?
Co4 O18 Co3 N6 -150.0(4) . . . . ?
C54 O15 Co3 O17 68.1(7) . . . . ?
C54 O15 Co3 O12 -60(8) . . . . ?
C54 O15 Co3 O18 -26.9(7) . . . . ?
C54 O15 Co3 N5 156.5(8) . . . . ?
C54 O15 Co3 N6 -120.8(8) . . . . ?
C62 N5 Co3 O17 63.5(7) . . . . ?
C63 N5 Co3 O17 -177.7(6) . . . . ?
C61 N5 Co3 O17 -60.1(6) . . . . ?
C62 N5 Co3 O12 160.5(7) . . . . ?
C63 N5 Co3 O12 -80.7(6) . . . . ?
C61 N5 Co3 O12 36.9(6) . . . . ?
C62 N5 Co3 O18 -60(3) . . . . ?
C63 N5 Co3 O18 59(3) . . . . ?
C61 N5 Co3 O18 176(3) . . . . ?
C62 N5 Co3 O15 -20.6(7) . . . . ?
C63 N5 Co3 O15 98.2(6) . . . . ?
C61 N5 Co3 O15 -144.2(6) . . . . ?
C62 N5 Co3 N6 -109.3(7) . . . . ?
C63 N5 Co3 N6 9.4(6) . . . . ?
C61 N5 Co3 N6 127.0(7) . . . . ?
C66 N6 Co3 O17 99.2(17) . . . . ?
C65 N6 Co3 O17 -138.0(15) . . . . ?
C64 N6 Co3 O17 -18.4(19) . . . . ?
C66 N6 Co3 O12 -129.2(8) . . . . ?
C65 N6 Co3 O12 -6.4(7) . . . . ?
C64 N6 Co3 O12 113.2(6) . . . . ?
C66 N6 Co3 O18 -38.4(8) . . . . ?
C65 N6 Co3 O18 84.4(7) . . . . ?
C64 N6 Co3 O18 -156.0(6) . . . . ?
C66 N6 Co3 O15 49.2(8) . . . . ?
C65 N6 Co3 O15 171.9(7) . . . . ?
C64 N6 Co3 O15 -68.5(6) . . . . ?
C66 N6 Co3 N5 137.6(8) . . . . ?
C65 N6 Co3 N5 -99.6(8) . . . . ?
C64 N6 Co3 N5 20.0(6) . . . . ?
C60 O16 Co4 O13 -47.9(8) . . . . ?
C60 O16 Co4 O11 54(5) . . . . ?
C60 O16 Co4 O18 43.6(8) . . . . ?
C60 O16 Co4 N7 -138.1(8) . . . . ?
C60 O16 Co4 N8 139.0(8) . . . . ?
C48 O13 Co4 O16 110.6(8) . . . . ?
C48 O13 Co4 O11 -66.1(8) . . . . ?
C48 O13 Co4 O18 20.7(8) . . . . ?
C48 O13 Co4 N7 -157.4(8) . . . . ?
C48 O13 Co4 N8 -129(2) . . . . ?
C42 O11 Co4 O16 -41(5) . . . . ?
C42 O11 Co4 O13 61.1(7) . . . . ?
C42 O11 Co4 O18 -30.7(7) . . . . ?
C42 O11 Co4 N7 151.0(7) . . . . ?
C42 O11 Co4 N8 -126.1(7) . . . . ?
Co3 O18 Co4 O16 -56.9(3) . . . . ?
Co3 O18 Co4 O13 37.9(3) . . . . ?
Co3 O18 Co4 O11 123.7(3) . . . . ?
Co3 O18 Co4 N7 166(7) . . . . ?
Co3 O18 Co4 N8 -146.2(3) . . . . ?
C67 N7 Co4 O16 162.6(7) . . . . ?
C69 N7 Co4 O16 -75.6(6) . . . . ?
C68 N7 Co4 O16 43.4(7) . . . . ?
C67 N7 Co4 O13 67.8(7) . . . . ?
C69 N7 Co4 O13 -170.5(6) . . . . ?
C68 N7 Co4 O13 -51.4(7) . . . . ?
C67 N7 Co4 O11 -18.1(7) . . . . ?
C69 N7 Co4 O11 103.6(6) . . . . ?
C68 N7 Co4 O11 -137.3(7) . . . . ?
C67 N7 Co4 O18 -60(7) . . . . ?
C69 N7 Co4 O18 61(7) . . . . ?
C68 N7 Co4 O18 -180(100) . . . . ?
C67 N7 Co4 N8 -108.3(7) . . . . ?
C69 N7 Co4 N8 13.4(6) . . . . ?
C68 N7 Co4 N8 132.4(7) . . . . ?
C70 N8 Co4 O16 108.9(6) . . . . ?
C72 N8 Co4 O16 -133.6(7) . . . . ?
C71 N8 Co4 O16 -9.5(7) . . . . ?
C70 N8 Co4 O13 -12(2) . . . . ?
C72 N8 Co4 O13 106(2) . . . . ?
C71 N8 Co4 O13 -130.3(19) . . . . ?
C70 N8 Co4 O11 -74.5(6) . . . . ?
C72 N8 Co4 O11 43.1(7) . . . . ?
C71 N8 Co4 O11 167.2(7) . . . . ?
C70 N8 Co4 O18 -161.4(6) . . . . ?
C72 N8 Co4 O18 -43.9(7) . . . . ?
C71 N8 Co4 O18 80.2(7) . . . . ?
C70 N8 Co4 N7 16.7(6) . . . . ?
C72 N8 Co4 N7 134.3(7) . . . . ?
C71 N8 Co4 N7 -101.6(7) . . . . ?
C84 O22 Co5 O25 -107.9(8) . . . . ?
C84 O22 Co5 O27 -17.1(8) . . . . ?
C84 O22 Co5 O20 70.2(8) . . . . ?
C84 O22 Co5 N10 159.0(8) . . . . ?
C84 O22 Co5 N9 117.8(16) . . . . ?
C96 O25 Co5 O22 49.9(8) . . . . ?
C96 O25 Co5 O27 -43.5(8) . . . . ?
C96 O25 Co5 O20 -100(4) . . . . ?
C96 O25 Co5 N10 139.2(8) . . . . ?
C96 O25 Co5 N9 -137.9(8) . . . . ?
Co6 O27 Co5 O22 -38.7(3) . . . . ?
Co6 O27 Co5 O25 59.9(3) . . . . ?
Co6 O27 Co5 O20 -123.2(3) . . . . ?
Co6 O27 Co5 N10 -158(4) . . . . ?
Co6 O27 Co5 N9 149.0(3) . . . . ?
C78 O20 Co5 O22 -67.3(8) . . . . ?
C78 O20 Co5 O25 82(4) . . . . ?
C78 O20 Co5 O27 26.3(8) . . . . ?
C78 O20 Co5 N10 -156.2(8) . . . . ?
C78 O20 Co5 N9 120.8(8) . . . . ?
C101 N10 Co5 O22 -62.7(7) . . . . ?
C102 N10 Co5 O22 60.4(7) . . . . ?
C100 N10 Co5 O22 175.7(6) . . . . ?
C101 N10 Co5 O25 -161.1(7) . . . . ?
C102 N10 Co5 O25 -38.0(7) . . . . ?
C100 N10 Co5 O25 77.2(6) . . . . ?
C101 N10 Co5 O27 57(4) . . . . ?
C102 N10 Co5 O27 180(100) . . . . ?
C100 N10 Co5 O27 -65(4) . . . . ?
C101 N10 Co5 O20 22.0(7) . . . . ?
C102 N10 Co5 O20 145.1(7) . . . . ?
C100 N10 Co5 O20 -99.6(6) . . . . ?
C101 N10 Co5 N9 110.2(7) . . . . ?
C102 N10 Co5 N9 -126.8(7) . . . . ?
C100 N10 Co5 N9 -11.5(6) . . . . ?
C99 N9 Co5 O22 22(2) . . . . ?
C98 N9 Co5 O22 142.6(15) . . . . ?
C97 N9 Co5 O22 -95.3(18) . . . . ?
C99 N9 Co5 O25 -113.1(6) . . . . ?
C98 N9 Co5 O25 7.7(7) . . . . ?
C97 N9 Co5 O25 129.8(7) . . . . ?
C99 N9 Co5 O27 156.7(6) . . . . ?
C98 N9 Co5 O27 -82.5(7) . . . . ?
C97 N9 Co5 O27 39.6(7) . . . . ?
C99 N9 Co5 O20 69.2(6) . . . . ?
C98 N9 Co5 O20 -170.0(7) . . . . ?
C97 N9 Co5 O20 -47.9(7) . . . . ?
C99 N9 Co5 N10 -19.7(6) . . . . ?
C98 N9 Co5 N10 101.1(7) . . . . ?
C97 N9 Co5 N10 -136.8(7) . . . . ?
C84 O21 Co6 O26 49.5(8) . . . . ?
C84 O21 Co6 O24 -54(6) . . . . ?
C84 O21 Co6 O27 -41.6(8) . . . . ?
C84 O21 Co6 N12 139.4(8) . . . . ?
C84 O21 Co6 N11 -137.6(8) . . . . ?
C96 O26 Co6 O21 -111.2(8) . . . . ?
C96 O26 Co6 O24 66.1(8) . . . . ?
C96 O26 Co6 O27 -21.7(8) . . . . ?
C96 O26 Co6 N12 156.8(8) . . . . ?
C96 O26 Co6 N11 127(2) . . . . ?
C90 O24 Co6 O21 40(6) . . . . ?
C90 O24 Co6 O26 -63.8(7) . . . . ?
C90 O24 Co6 O27 27.5(7) . . . . ?
C90 O24 Co6 N12 -153.5(7) . . . . ?
C90 O24 Co6 N11 123.4(7) . . . . ?
Co5 O27 Co6 O21 57.2(3) . . . . ?
Co5 O27 Co6 O26 -38.1(3) . . . . ?
Co5 O27 Co6 O24 -123.3(3) . . . . ?
Co5 O27 Co6 N12 -157(9) . . . . ?
Co5 O27 Co6 N11 146.2(3) . . . . ?
C106 N12 Co6 O21 75.6(6) . . . . ?
C108 N12 Co6 O21 -162.5(6) . . . . ?
C107 N12 Co6 O21 -41.9(7) . . . . ?
C106 N12 Co6 O26 170.9(6) . . . . ?
C108 N12 Co6 O26 -67.1(6) . . . . ?
C107 N12 Co6 O26 53.5(7) . . . . ?
C106 N12 Co6 O24 -103.8(6) . . . . ?
C108 N12 Co6 O24 18.1(6) . . . . ?
C107 N12 Co6 O24 138.8(6) . . . . ?
C106 N12 Co6 O27 -70(9) . . . . ?
C108 N12 Co6 O27 52(10) . . . . ?
C107 N12 Co6 O27 173(62) . . . . ?
C106 N12 Co6 N11 -13.3(6) . . . . ?
C108 N12 Co6 N11 108.7(6) . . . . ?
C107 N12 Co6 N11 -130.7(7) . . . . ?
C104 N11 Co6 O21 10.3(7) . . . . ?
C103 N11 Co6 O21 135.6(7) . . . . ?
C105 N11 Co6 O21 -109.2(6) . . . . ?
C104 N11 Co6 O26 132.7(19) . . . . ?
C103 N11 Co6 O26 -102(2) . . . . ?
C105 N11 Co6 O26 13(2) . . . . ?
C104 N11 Co6 O24 -167.0(7) . . . . ?
C103 N11 Co6 O24 -41.7(7) . . . . ?
C105 N11 Co6 O24 73.6(6) . . . . ?
C104 N11 Co6 O27 -79.1(7) . . . . ?
C103 N11 Co6 O27 46.3(7) . . . . ?
C105 N11 Co6 O27 161.5(6) . . . . ?
C104 N11 Co6 N12 102.4(7) . . . . ?
C103 N11 Co6 N12 -132.3(7) . . . . ?
C105 N11 Co6 N12 -17.0(6) . . . . ?
C132 O34 Co7 O29 -90(7) . . . . ?
C132 O34 Co7 O30 47.1(8) . . . . ?
C132 O34 Co7 O36 -45.1(8) . . . . ?
C132 O34 Co7 N13 137.6(7) . . . . ?
C132 O34 Co7 N14 -139.1(8) . . . . ?
C114 O29 Co7 O34 76(7) . . . . ?
C114 O29 Co7 O30 -61.4(7) . . . . ?
C114 O29 Co7 O36 30.9(7) . . . . ?
C114 O29 Co7 N13 -151.7(7) . . . . ?
C114 O29 Co7 N14 125.0(7) . . . . ?
C120 O30 Co7 O34 -108.3(8) . . . . ?
C120 O30 Co7 O29 70.1(8) . . . . ?
C120 O30 Co7 O36 -16.8(8) . . . . ?
C120 O30 Co7 N13 159.9(8) . . . . ?
C120 O30 Co7 N14 113.3(18) . . . . ?
Co8 O36 Co7 O34 57.3(3) . . . . ?
Co8 O36 Co7 O29 -124.4(3) . . . . ?
Co8 O36 Co7 O30 -40.2(3) . . . . ?
Co8 O36 Co7 N13 -165(4) . . . . ?
Co8 O36 Co7 N14 147.0(3) . . . . ?
C133 N13 Co7 O34 -158.8(7) . . . . ?
C134 N13 Co7 O34 -36.6(7) . . . . ?
C135 N13 Co7 O34 81.3(6) . . . . ?
C133 N13 Co7 O29 23.0(7) . . . . ?
C134 N13 Co7 O29 145.2(7) . . . . ?
C135 N13 Co7 O29 -96.8(6) . . . . ?
C133 N13 Co7 O30 -61.3(7) . . . . ?
C134 N13 Co7 O30 60.9(7) . . . . ?
C135 N13 Co7 O30 178.9(6) . . . . ?
C133 N13 Co7 O36 64(4) . . . . ?
C134 N13 Co7 O36 -174(4) . . . . ?
C135 N13 Co7 O36 -56(4) . . . . ?
C133 N13 Co7 N14 111.8(7) . . . . ?
C134 N13 Co7 N14 -126.0(7) . . . . ?
C135 N13 Co7 N14 -8.0(6) . . . . ?
C138 N14 Co7 O34 6.5(7) . . . . ?
C137 N14 Co7 O34 131.6(7) . . . . ?
C136 N14 Co7 O34 -112.7(6) . . . . ?
C138 N14 Co7 O29 -171.7(7) . . . . ?
C137 N14 Co7 O29 -46.6(7) . . . . ?
C136 N14 Co7 O29 69.1(6) . . . . ?
C138 N14 Co7 O30 145.4(16) . . . . ?
C137 N14 Co7 O30 -89.6(19) . . . . ?
C136 N14 Co7 O30 26(2) . . . . ?
C138 N14 Co7 O36 -84.7(7) . . . . ?
C137 N14 Co7 O36 40.4(7) . . . . ?
C136 N14 Co7 O36 156.1(6) . . . . ?
C138 N14 Co7 N13 98.3(7) . . . . ?
C137 N14 Co7 N13 -136.6(7) . . . . ?
C136 N14 Co7 N13 -20.9(6) . . . . ?
C120 O31 Co8 O35 47.9(8) . . . . ?
C120 O31 Co8 O33 -40(5) . . . . ?
C120 O31 Co8 O36 -45.0(8) . . . . ?
C120 O31 Co8 N16 136.9(8) . . . . ?
C120 O31 Co8 N15 -140.2(8) . . . . ?
C132 O35 Co8 O31 -111.4(8) . . . . ?
C132 O35 Co8 O33 65.3(8) . . . . ?
C132 O35 Co8 O36 -22.9(8) . . . . ?
C132 O35 Co8 N16 157.6(8) . . . . ?
C132 O35 Co8 N15 127.9(18) . . . . ?
C126 O33 Co8 O31 24(5) . . . . ?
C126 O33 Co8 O35 -64.3(7) . . . . ?
C126 O33 Co8 O36 28.9(7) . . . . ?
C126 O33 Co8 N16 -153.0(7) . . . . ?
C126 O33 Co8 N15 124.1(7) . . . . ?
Co7 O36 Co8 O31 60.1(3) . . . . ?
Co7 O36 Co8 O35 -35.2(3) . . . . ?
Co7 O36 Co8 O33 -119.6(3) . . . . ?
Co7 O36 Co8 N16 130(8) . . . . ?
Co7 O36 Co8 N15 149.5(3) . . . . ?
C144 N16 Co8 O31 -41.1(7) . . . . ?
C143 N16 Co8 O31 -164.0(6) . . . . ?
C142 N16 Co8 O31 77.4(6) . . . . ?
C144 N16 Co8 O35 54.3(7) . . . . ?
C143 N16 Co8 O35 -68.7(6) . . . . ?
C142 N16 Co8 O35 172.7(6) . . . . ?
C144 N16 Co8 O33 138.7(7) . . . . ?
C143 N16 Co8 O33 15.8(6) . . . . ?
C142 N16 Co8 O33 -102.8(6) . . . . ?
C144 N16 Co8 O36 -111(8) . . . . ?
C143 N16 Co8 O36 126(8) . . . . ?
C142 N16 Co8 O36 8(9) . . . . ?
C144 N16 Co8 N15 -130.4(8) . . . . ?
C143 N16 Co8 N15 106.6(6) . . . . ?
C142 N16 Co8 N15 -12.0(6) . . . . ?
C141 N15 Co8 O31 -107.8(7) . . . . ?
C139 N15 Co8 O31 10.6(7) . . . . ?
C140 N15 Co8 O31 133.5(7) . . . . ?
C141 N15 Co8 O35 13(2) . . . . ?
C139 N15 Co8 O35 131.7(18) . . . . ?
C140 N15 Co8 O35 -105.5(19) . . . . ?
C141 N15 Co8 O33 75.4(7) . . . . ?
C139 N15 Co8 O33 -166.2(7) . . . . ?
C140 N15 Co8 O33 -43.3(7) . . . . ?
C141 N15 Co8 O36 164.0(7) . . . . ?
C139 N15 Co8 O36 -77.6(7) . . . . ?
C140 N15 Co8 O36 45.2(7) . . . . ?
C141 N15 Co8 N16 -16.7(7) . . . . ?
C139 N15 Co8 N16 101.7(7) . . . . ?
C140 N15 Co8 N16 -135.4(8) . . . . ?
